data_4127574
loop_
_publ_author_name
'Chen, Bin'
'Holstein, Julian J.'
'Horiuchi, Shinnosuke'
'Hiller, Wolf G.'
'Clever, Guido H.'

_publ_section_title
;
 Pd(II) Coordination Sphere Engineering: Pyridine Cages, Quinoline Bowls,
 and Heteroleptic Pills Binding One or Two Fullerenes.
;
_journal_issue 22
_journal_name_full 'Journal of the American Chemical Society'
_journal_page_first 8907
_journal_page_last 8913
_journal_paper_doi 10.1021/jacs.9b02207
_journal_volume 141
_journal_year 2019
_chemical_formula_sum 'C214 H126 B2 Cl2 F8 N14 O16 Pd2'
_chemical_formula_weight 3606.60
_space_group_crystal_system monoclinic
_space_group_IT_number 14
_space_group_name_Hall '-P 2yn'
_space_group_name_H-M_alt 'P 1 21/n 1'
_symmetry_space_group_name_Hall '-P 2yn'
_symmetry_space_group_name_H-M 'P 1 21/n 1'
_atom_sites_solution_hydrogens mixed
_audit_creation_method SHELXL-2014/7
_cell_angle_alpha 90
_cell_angle_beta 92.11(3)
_cell_angle_gamma 90
_cell_formula_units_Z 4
_cell_length_a 18.628(4)
_cell_length_b 37.428(8)
_cell_length_c 25.814(5)
_cell_measurement_reflns_used 187883
_cell_measurement_temperature 80(2)
_cell_measurement_theta_max 23.606
_cell_measurement_theta_min 0.929
_cell_volume 17986(6)
_computing_cell_refinement 'XDS (Kabsch, 2010)'
_computing_data_collection 'costum designed P11 GUI'
_computing_data_reduction 'XDS (Kabsch, 2010)'
_computing_molecular_graphics 'shelXle (Huebschle, 2014)'
_computing_publication_material 'enCIFer 1.3, CCDC, 2008'
_computing_structure_refinement 'SHELXL-2014/7 (Sheldrick, 2014)'
_computing_structure_solution 'SHELXT 2014/4 (Sheldrick, 2014)'
_diffrn_ambient_temperature 80(2)
_diffrn_measured_fraction_theta_full 0.989
_diffrn_measured_fraction_theta_max 0.989
_diffrn_measurement_device_type 'Pilatus 6M fast, High Precision 1-Axis Goniostat with sample changing robot'
_diffrn_measurement_method '360\deg \p scan'
_diffrn_radiation_type synchrotron
_diffrn_radiation_wavelength 0.6888
_diffrn_reflns_av_R_equivalents 0.0589
_diffrn_reflns_av_unetI/netI 0.0363
_diffrn_reflns_Laue_measured_fraction_full 0.989
_diffrn_reflns_Laue_measured_fraction_max 0.989
_diffrn_reflns_limit_h_max 21
_diffrn_reflns_limit_h_min -21
_diffrn_reflns_limit_k_max 43
_diffrn_reflns_limit_k_min -43
_diffrn_reflns_limit_l_max 30
_diffrn_reflns_limit_l_min -30
_diffrn_reflns_number 187883
_diffrn_reflns_point_group_measured_fraction_full 0.989
_diffrn_reflns_point_group_measured_fraction_max 0.989
_diffrn_reflns_theta_full 23.606
_diffrn_reflns_theta_max 23.606
_diffrn_reflns_theta_min 0.929
_diffrn_source 'P11@PETRA III, DESY, Hamburg, Germany'
_exptl_absorpt_coefficient_mu 0.283
_exptl_absorpt_correction_type none
_exptl_crystal_colour red
_exptl_crystal_density_diffrn 1.332
_exptl_crystal_description plate
_exptl_crystal_F_000 7376
_exptl_crystal_size_max 0.080
_exptl_crystal_size_mid 0.080
_exptl_crystal_size_min 0.020
_refine_diff_density_max 3.312
_refine_diff_density_min -0.683
_refine_diff_density_rms 0.137
_refine_ls_extinction_method none
_refine_ls_goodness_of_fit_ref 1.474
_refine_ls_hydrogen_treatment constr
_refine_ls_matrix_type full
_refine_ls_number_parameters 2461
_refine_ls_number_reflns 29314
_refine_ls_number_restraints 5529
_refine_ls_restrained_S_all 1.441
_refine_ls_R_factor_all 0.1517
_refine_ls_R_factor_gt 0.1230
_refine_ls_shift/su_max 0.001
_refine_ls_shift/su_mean 0.000
_refine_ls_structure_factor_coef Fsqd
_refine_ls_weighting_details 'w=1/[\s^2^(Fo^2^)+(0.2000P)^2^] where P=(Fo^2^+2Fc^2^)/3'
_refine_ls_weighting_scheme calc
_refine_ls_wR_factor_gt 0.3579
_refine_ls_wR_factor_ref 0.3816
_reflns_Friedel_coverage 0.000
_reflns_number_gt 18789
_reflns_number_total 29314
_reflns_threshold_expression 'I > 2\s(I)'
_cod_data_source_file ja9b02207_si_002.cif
_cod_data_source_block bc20a_plate_sq
_cod_database_code 4127574
_shelx_shelxl_version_number 2014/7
_shelx_space_group_comment
;
The symmetry employed for this shelxl refinement is uniquely defined
by the following loop, which should always be used as a source of
symmetry information in preference to the above space-group names.
They are only intended as comments.
;
_shelx_estimated_absorpt_t_min 0.978
_shelx_estimated_absorpt_t_max 0.994
_computing_refinement_gui 'shelXle (Huebschle, 2014)'
_computing_ligand_restraints 'Grade Web Server, http.//grade.globalphasing.org'
_computing_molecular_model 'DSR (Kratzert, 2015)'

loop_
_space_group_symop_operation_xyz
'x, y, z'
'-x+1/2, y+1/2, -z+1/2'
'-x, -y, -z'
'x-1/2, -y-1/2, z-1/2'

loop_
_atom_site_label
_atom_site_type_symbol
_atom_site_fract_x
_atom_site_fract_y
_atom_site_fract_z
_atom_site_U_iso_or_equiv
_atom_site_adp_type
_atom_site_occupancy
_atom_site_site_symmetry_order
_atom_site_calc_flag
_atom_site_refinement_flags_posn
_atom_site_refinement_flags_adp
_atom_site_refinement_flags_occupancy
_atom_site_disorder_assembly
_atom_site_disorder_group
Pd1_1 Pd 0.48063(3) 0.93065(2) 0.22686(3) 0.0922(3) Uani 1 1 d . . . . .
Pd2_1 Pd 0.53549(3) 0.39308(2) 0.25445(3) 0.0775(3) Uani 1 1 d . . . . .
C1_2 C 0.9149(5) 0.6727(2) 0.2054(4) 0.156(3) Uani 1 1 d D U . . .
H1A_2 H 0.9430 0.6524 0.1932 0.234 Uiso 1 1 calc R U . . .
H1B_2 H 0.8651 0.6704 0.1923 0.234 Uiso 1 1 calc R U . . .
H1C_2 H 0.9354 0.6950 0.1928 0.234 Uiso 1 1 calc R U . . .
C2_2 C 0.9167(4) 0.67293(17) 0.2650(4) 0.148(2) Uani 1 1 d D U . . .
C3_2 C 0.9892(4) 0.6747(2) 0.3009(5) 0.152(3) Uani 1 1 d D U . . .
H3A_2 H 1.0194 0.6537 0.2931 0.183 Uiso 1 1 calc R U . . .
H3B_2 H 1.0164 0.6964 0.2918 0.183 Uiso 1 1 calc R U . . .
C4_2 C 0.9759(5) 0.6752(3) 0.3589(6) 0.174(3) Uani 1 1 d D U . . .
H4A_2 H 1.0008 0.6548 0.3761 0.209 Uiso 1 1 calc R U . . .
H4B_2 H 0.9953 0.6976 0.3744 0.209 Uiso 1 1 calc R U . . .
C5_2 C 0.8961(5) 0.67284(19) 0.3674(4) 0.159(3) Uani 1 1 d D U . . .
C6_2 C 0.8766(7) 0.6725(3) 0.4251(5) 0.179(4) Uani 1 1 d D U . . .
H6A_2 H 0.8243 0.6709 0.4276 0.268 Uiso 1 1 calc R U . . .
H6B_2 H 0.8991 0.6519 0.4424 0.268 Uiso 1 1 calc R U . . .
H6C_2 H 0.8939 0.6945 0.4419 0.268 Uiso 1 1 calc R U . . .
C7_2 C 0.8631(4) 0.70413(19) 0.3363(4) 0.140(2) Uani 1 1 d D U . . .
C8_2 C 0.8244(5) 0.73095(19) 0.3603(4) 0.135(3) Uani 1 1 d D U . . .
H8_2 H 0.8167 0.7309 0.3965 0.162 Uiso 1 1 calc R U . . .
C9_2 C 0.7980(4) 0.75781(17) 0.3277(4) 0.119(2) Uani 1 1 d D U . . .
C10_2 C 0.7556(4) 0.79014(18) 0.3406(4) 0.115(2) Uani 1 1 d D U . . .
O10A_2 O 0.7339(5) 0.79954(17) 0.3823(3) 0.145(3) Uani 1 1 d D U . . .
N11_2 N 0.7408(3) 0.80732(13) 0.2938(3) 0.0998(16) Uani 1 1 d D U . . .
C12_2 C 0.7694(3) 0.78942(16) 0.2522(4) 0.0981(19) Uani 1 1 d D U . . .
O12A_2 O 0.7624(3) 0.79803(13) 0.2071(3) 0.1073(18) Uani 1 1 d D U . . .
C13_2 C 0.8074(3) 0.75784(15) 0.2749(3) 0.107(2) Uani 1 1 d D U . . .
C14_2 C 0.8444(3) 0.73140(16) 0.2500(4) 0.120(2) Uani 1 1 d D U . . .
H14_2 H 0.8504 0.7312 0.2136 0.144 Uiso 1 1 calc R U . . .
C15_2 C 0.8727(4) 0.70461(16) 0.2834(4) 0.130(2) Uani 1 1 d D U . . .
C16_2 C 0.8779(4) 0.63977(17) 0.2842(4) 0.130(2) Uani 1 1 d D U . . .
C17_2 C 0.8532(4) 0.61216(16) 0.2515(4) 0.119(2) Uani 1 1 d D U . . .
H17_2 H 0.8566 0.6133 0.2149 0.143 Uiso 1 1 calc R U . . .
C18_2 C 0.8235(3) 0.58305(15) 0.2761(3) 0.1015(19) Uani 1 1 d D U . . .
C19_2 C 0.7900(3) 0.55029(16) 0.2539(3) 0.0927(19) Uani 1 1 d D U . . .
O19A_2 O 0.7756(3) 0.54250(12) 0.2096(3) 0.1000(17) Uani 1 1 d D U . . .
N20_2 N 0.7737(3) 0.52956(13) 0.2974(3) 0.0906(15) Uani 1 1 d D U . . .
C21_2 C 0.7902(4) 0.54654(17) 0.3447(4) 0.105(2) Uani 1 1 d D U . . .
O21A_2 O 0.7802(4) 0.53482(16) 0.3876(3) 0.134(2) Uani 1 1 d D U . . .
C22_2 C 0.8211(4) 0.58150(16) 0.3300(3) 0.113(2) Uani 1 1 d D U . . .
C23_2 C 0.8430(5) 0.60987(18) 0.3618(4) 0.132(3) Uani 1 1 d D U . . .
H23_2 H 0.8391 0.6090 0.3983 0.158 Uiso 1 1 calc R U . . .
C24_2 C 0.8709(4) 0.63937(18) 0.3374(4) 0.138(2) Uani 1 1 d D U . . .
C25_2 C 0.6984(3) 0.83928(15) 0.2866(3) 0.0928(18) Uani 1 1 d D U . . .
C26_2 C 0.6357(3) 0.83856(15) 0.2556(3) 0.0908(19) Uani 1 1 d D U . . .
H26_2 H 0.6199 0.8167 0.2402 0.109 Uiso 1 1 calc R U . . .
C27_2 C 0.5968(3) 0.86908(13) 0.2472(3) 0.0907(19) Uani 1 1 d D U . . .
H27_2 H 0.5541 0.8685 0.2259 0.109 Uiso 1 1 calc R U . . .
C28_2 C 0.6202(3) 0.90169(13) 0.2703(3) 0.0882(17) Uani 1 1 d D U . . .
N29_2 N 0.5804(3) 0.93230(12) 0.2626(3) 0.0900(16) Uani 1 1 d D U . . .
C30_2 C 0.6031(4) 0.96239(15) 0.2836(3) 0.094(2) Uani 1 1 d D U . . .
H30_2 H 0.5748 0.9833 0.2781 0.113 Uiso 1 1 calc R U . . .
C31_2 C 0.6660(4) 0.96514(16) 0.3134(3) 0.098(2) Uani 1 1 d D U . . .
H31_2 H 0.6812 0.9876 0.3270 0.118 Uiso 1 1 calc R U . . .
C32_2 C 0.7065(4) 0.93491(15) 0.3230(3) 0.096(2) Uani 1 1 d D U . . .
H32_2 H 0.7491 0.9362 0.3443 0.116 Uiso 1 1 calc R U . . .
C33_2 C 0.6841(3) 0.90228(14) 0.3013(3) 0.0896(17) Uani 1 1 d D U . . .
C34_2 C 0.7244(4) 0.87006(15) 0.3086(3) 0.0920(19) Uani 1 1 d D U . . .
H34_2 H 0.7685 0.8701 0.3283 0.110 Uiso 1 1 calc R U . . .
C35_2 C 0.7409(3) 0.49514(14) 0.2931(3) 0.0832(16) Uani 1 1 d D U . . .
C36_2 C 0.6761(3) 0.49156(14) 0.2652(3) 0.0811(17) Uani 1 1 d D U . . .
H36_2 H 0.6558 0.5116 0.2475 0.097 Uiso 1 1 calc R U . . .
C37_2 C 0.6416(3) 0.45953(13) 0.2629(3) 0.0794(17) Uani 1 1 d D U . . .
H37_2 H 0.5969 0.4575 0.2442 0.095 Uiso 1 1 calc R U . . .
C38_2 C 0.6717(3) 0.42920(12) 0.2882(3) 0.0731(15) Uani 1 1 d D U . . .
N39_2 N 0.6360(3) 0.39726(11) 0.2868(2) 0.0740(14) Uani 1 1 d D U . . .
C40_2 C 0.6658(3) 0.36936(15) 0.3103(3) 0.0811(17) Uani 1 1 d D U . . .
H40_2 H 0.6408 0.3472 0.3084 0.097 Uiso 1 1 calc R U . . .
C41_2 C 0.7302(3) 0.37035(15) 0.3372(3) 0.0791(17) Uani 1 1 d D U . . .
H41_2 H 0.7487 0.3495 0.3538 0.095 Uiso 1 1 calc R U . . .
C42_2 C 0.7683(3) 0.40210(15) 0.3398(3) 0.0809(17) Uani 1 1 d D U . . .
H42_2 H 0.8136 0.4032 0.3580 0.097 Uiso 1 1 calc R U . . .
C43_2 C 0.7393(3) 0.43244(13) 0.3155(3) 0.0762(16) Uani 1 1 d D U . . .
C44_2 C 0.7728(3) 0.46625(14) 0.3179(3) 0.0804(17) Uani 1 1 d D U . . .
H44_2 H 0.8174 0.4691 0.3365 0.096 Uiso 1 1 calc R U . . .
C1_3 C 0.3667(4) 0.6681(2) 0.5512(3) 0.099(2) Uani 1 1 d D U . . .
H1A_3 H 0.3589 0.6900 0.5711 0.149 Uiso 1 1 calc R U . . .
H1B_3 H 0.3644 0.6474 0.5743 0.149 Uiso 1 1 calc R U . . .
H1C_3 H 0.4140 0.6690 0.5359 0.149 Uiso 1 1 calc R U . . .
C2_3 C 0.3084(3) 0.66482(15) 0.5081(3) 0.0905(16) Uani 1 1 d D U . . .
C3_3 C 0.2321(4) 0.6627(2) 0.5300(3) 0.101(2) Uani 1 1 d D U . . .
H3A_3 H 0.2292 0.6415 0.5527 0.121 Uiso 1 1 calc R U . . .
H3B_3 H 0.2237 0.6842 0.5513 0.121 Uiso 1 1 calc R U . . .
C4_3 C 0.1751(4) 0.66038(19) 0.4882(3) 0.102(2) Uani 1 1 d D U . . .
H4A_3 H 0.1425 0.6812 0.4905 0.122 Uiso 1 1 calc R U . . .
H4B_3 H 0.1465 0.6384 0.4929 0.122 Uiso 1 1 calc R U . . .
C5_3 C 0.2087(3) 0.65970(14) 0.4335(3) 0.0900(17) Uani 1 1 d D U . . .
C6_3 C 0.1526(4) 0.6570(2) 0.3889(4) 0.111(3) Uani 1 1 d D U . . .
H6A_3 H 0.1254 0.6348 0.3921 0.166 Uiso 1 1 calc R U . . .
H6B_3 H 0.1197 0.6774 0.3902 0.166 Uiso 1 1 calc R U . . .
H6C_3 H 0.1767 0.6572 0.3558 0.166 Uiso 1 1 calc R U . . .
C7_3 C 0.2532(3) 0.69386(14) 0.4310(3) 0.0841(16) Uani 1 1 d D U . . .
C8_3 C 0.2418(3) 0.72049(14) 0.3938(3) 0.0871(18) Uani 1 1 d D U . . .
H8_3 H 0.2059 0.7187 0.3668 0.104 Uiso 1 1 calc R U . . .
C9_3 C 0.2875(3) 0.75003(14) 0.3993(3) 0.0886(17) Uani 1 1 d D U . . .
C10_3 C 0.2901(4) 0.78197(16) 0.3657(3) 0.0916(18) Uani 1 1 d D U . . .
O10A_3 O 0.2553(3) 0.78935(13) 0.3266(3) 0.1047(17) Uani 1 1 d D U . . .
N11_3 N 0.3453(3) 0.80332(13) 0.3884(3) 0.0910(15) Uani 1 1 d D U . . .
C12_3 C 0.3776(4) 0.78750(15) 0.4327(3) 0.0877(17) Uani 1 1 d D U . . .
O12A_3 O 0.4268(3) 0.79972(13) 0.4585(2) 0.0948(15) Uani 1 1 d D U . . .
C13_3 C 0.3395(3) 0.75306(14) 0.4383(3) 0.0854(16) Uani 1 1 d D U . . .
C14_3 C 0.3492(4) 0.72670(15) 0.4752(3) 0.0882(18) Uani 1 1 d D U . . .
H14_3 H 0.3842 0.7291 0.5027 0.106 Uiso 1 1 calc R U . . .
C15_3 C 0.3056(3) 0.69629(14) 0.4706(3) 0.0828(16) Uani 1 1 d D U . . .
C16_3 C 0.3154(3) 0.63164(14) 0.4747(3) 0.0827(16) Uani 1 1 d D U . . .
C17_3 C 0.3675(3) 0.60573(14) 0.4822(3) 0.0830(17) Uani 1 1 d D U . . .
H17_3 H 0.4042 0.6077 0.5086 0.100 Uiso 1 1 calc R U . . .
C18_3 C 0.3629(3) 0.57626(14) 0.4484(3) 0.0810(16) Uani 1 1 d D U . . .
C19_3 C 0.4112(3) 0.54469(16) 0.4458(3) 0.0836(17) Uani 1 1 d D U . . .
O19A_3 O 0.4649(3) 0.53777(14) 0.4720(2) 0.1005(16) Uani 1 1 d D U . . .
N20_3 N 0.3834(3) 0.52492(12) 0.4036(2) 0.0802(14) Uani 1 1 d D U . . .
C21_3 C 0.3225(3) 0.54055(15) 0.3800(3) 0.0804(16) Uani 1 1 d D U . . .
O21A_3 O 0.2904(3) 0.52914(12) 0.3426(2) 0.0937(15) Uani 1 1 d D U . . .
C22_3 C 0.3103(3) 0.57364(14) 0.4097(3) 0.0789(16) Uani 1 1 d D U . . .
C23_3 C 0.2578(3) 0.59988(14) 0.4023(3) 0.0797(17) Uani 1 1 d D U . . .
H23_3 H 0.2215 0.5982 0.3755 0.096 Uiso 1 1 calc R U . . .
C24_3 C 0.2614(3) 0.62843(14) 0.4360(3) 0.0809(16) Uani 1 1 d D U . . .
C25_3 C 0.3678(4) 0.83645(14) 0.3666(3) 0.0898(17) Uani 1 1 d D U . . .
C26_3 C 0.3912(3) 0.83627(14) 0.3162(3) 0.0879(18) Uani 1 1 d D U . . .
H26_3 H 0.3905 0.8146 0.2970 0.105 Uiso 1 1 calc R U . . .
C27_3 C 0.4154(3) 0.86709(13) 0.2937(3) 0.0883(18) Uani 1 1 d D U . . .
H27_3 H 0.4325 0.8667 0.2595 0.106 Uiso 1 1 calc R U . . .
C28_3 C 0.4148(3) 0.89944(13) 0.3220(3) 0.0880(17) Uani 1 1 d D U . . .
N29_3 N 0.4359(3) 0.93046(12) 0.2986(3) 0.0919(17) Uani 1 1 d D U . . .
C30_3 C 0.4333(4) 0.96054(16) 0.3256(3) 0.097(2) Uani 1 1 d D U . . .
H30_3 H 0.4483 0.9819 0.3093 0.117 Uiso 1 1 calc R U . . .
C31_3 C 0.4104(4) 0.96310(17) 0.3758(3) 0.105(2) Uani 1 1 d D U . . .
H31_3 H 0.4104 0.9855 0.3930 0.125 Uiso 1 1 calc R U . . .
C32_3 C 0.3878(4) 0.93298(16) 0.4005(3) 0.105(2) Uani 1 1 d D U . . .
H32_3 H 0.3709 0.9341 0.4348 0.126 Uiso 1 1 calc R U . . .
C33_3 C 0.3904(4) 0.89974(14) 0.3732(3) 0.0944(18) Uani 1 1 d D U . . .
C34_3 C 0.3661(4) 0.86742(15) 0.3954(3) 0.100(2) Uani 1 1 d D U . . .
H34_3 H 0.3489 0.8671 0.4295 0.120 Uiso 1 1 calc R U . . .
C35_3 C 0.4144(3) 0.49215(14) 0.3849(3) 0.0811(16) Uani 1 1 d D U . . .
C36_3 C 0.4370(3) 0.49052(14) 0.3351(3) 0.0795(17) Uani 1 1 d D U . . .
H36_3 H 0.4330 0.5110 0.3134 0.095 Uiso 1 1 calc R U . . .
C37_3 C 0.4655(3) 0.45947(13) 0.3161(3) 0.0799(17) Uani 1 1 d D U . . .
H37_3 H 0.4822 0.4588 0.2818 0.096 Uiso 1 1 calc R U . . .
C38_3 C 0.4699(3) 0.42877(13) 0.3475(2) 0.0773(16) Uani 1 1 d D U . . .
N39_3 N 0.4936(3) 0.39714(11) 0.3279(2) 0.0763(14) Uani 1 1 d D U . . .
C40_3 C 0.4911(4) 0.36775(15) 0.3561(3) 0.0900(19) Uani 1 1 d D U . . .
H40_3 H 0.5063 0.3459 0.3414 0.108 Uiso 1 1 calc R U . . .
C41_3 C 0.4675(4) 0.36761(17) 0.4058(3) 0.095(2) Uani 1 1 d D U . . .
H41_3 H 0.4674 0.3459 0.4248 0.114 Uiso 1 1 calc R U . . .
C42_3 C 0.4438(4) 0.39852(16) 0.4283(3) 0.095(2) Uani 1 1 d D U . . .
H42_3 H 0.4271 0.3985 0.4626 0.114 Uiso 1 1 calc R U . . .
C43_3 C 0.4451(3) 0.43022(14) 0.3989(3) 0.0826(17) Uani 1 1 d D U . . .
C44_3 C 0.4181(4) 0.46299(15) 0.4175(3) 0.0851(18) Uani 1 1 d D U . . .
H44_3 H 0.4028 0.4648 0.4521 0.102 Uiso 1 1 calc R U . . .
C1_4 C 0.0835(6) 0.6488(3) 0.1402(5) 0.164(4) Uani 1 1 d D U . . .
H1A_4 H 0.0510 0.6693 0.1365 0.246 Uiso 1 1 calc R U . . .
H1B_4 H 0.0556 0.6266 0.1387 0.246 Uiso 1 1 calc R U . . .
H1C_4 H 0.1101 0.6503 0.1737 0.246 Uiso 1 1 calc R U . . .
C2_4 C 0.1369(4) 0.64918(18) 0.0959(4) 0.135(2) Uani 1 1 d D U . . .
C3_4 C 0.1027(6) 0.6471(3) 0.0395(4) 0.146(3) Uani 1 1 d D U . . .
H3A_4 H 0.0740 0.6249 0.0365 0.175 Uiso 1 1 calc R U . . .
H3B_4 H 0.0692 0.6674 0.0345 0.175 Uiso 1 1 calc R U . . .
C4_4 C 0.1555(6) 0.6476(3) -0.0040(5) 0.159(3) Uani 1 1 d D U . . .
H4A_4 H 0.1460 0.6684 -0.0269 0.191 Uiso 1 1 calc R U . . .
H4B_4 H 0.1506 0.6256 -0.0251 0.191 Uiso 1 1 calc R U . . .
C5_4 C 0.2311(5) 0.6500(2) 0.0209(4) 0.138(2) Uani 1 1 d D U . . .
C6_4 C 0.2897(7) 0.6497(3) -0.0195(5) 0.158(4) Uani 1 1 d D U . . .
H6A_4 H 0.2828 0.6701 -0.0430 0.236 Uiso 1 1 calc R U . . .
H6B_4 H 0.3371 0.6513 -0.0019 0.236 Uiso 1 1 calc R U . . .
H6C_4 H 0.2865 0.6274 -0.0394 0.236 Uiso 1 1 calc R U . . .
C7_4 C 0.2305(4) 0.68351(19) 0.0558(4) 0.125(2) Uani 1 1 d D U . . .
C8_4 C 0.2705(4) 0.71393(18) 0.0473(4) 0.113(2) Uani 1 1 d D U . . .
H8_4 H 0.3027 0.7150 0.0197 0.136 Uiso 1 1 calc R U . . .
C9_4 C 0.2625(4) 0.74304(16) 0.0802(3) 0.0975(18) Uani 1 1 d D U . . .
C10_4 C 0.2969(3) 0.77856(16) 0.0789(3) 0.0919(18) Uani 1 1 d D U . . .
O10A_4 O 0.3387(3) 0.79036(15) 0.0483(3) 0.1127(19) Uani 1 1 d D U . . .
N11_4 N 0.2720(3) 0.79666(14) 0.1214(3) 0.0880(15) Uani 1 1 d D U . . .
C12_4 C 0.2230(3) 0.77612(17) 0.1499(3) 0.0948(19) Uani 1 1 d D U . . .
O12A_4 O 0.1965(3) 0.78587(15) 0.1899(3) 0.117(2) Uani 1 1 d D U . . .
C13_4 C 0.2168(3) 0.74201(15) 0.1221(3) 0.0955(18) Uani 1 1 d D U . . .
C14_4 C 0.1744(4) 0.71214(17) 0.1305(4) 0.112(2) Uani 1 1 d D U . . .
H14_4 H 0.1418 0.7113 0.1579 0.135 Uiso 1 1 calc R U . . .
C15_4 C 0.1821(4) 0.68334(18) 0.0964(4) 0.121(2) Uani 1 1 d D U . . .
C16_4 C 0.1895(4) 0.61808(18) 0.0991(4) 0.121(2) Uani 1 1 d D U . . .
C17_4 C 0.1866(4) 0.58977(17) 0.1343(4) 0.116(2) Uani 1 1 d D U . . .
H17_4 H 0.1531 0.5898 0.1612 0.139 Uiso 1 1 calc R U . . .
C18_4 C 0.2339(4) 0.56160(16) 0.1287(3) 0.1025(19) Uani 1 1 d D U . . .
C19_4 C 0.2441(4) 0.52825(16) 0.1592(3) 0.0989(19) Uani 1 1 d D U . . .
O19A_4 O 0.2141(3) 0.51720(14) 0.1969(3) 0.117(2) Uani 1 1 d D U . . .
N20_4 N 0.3006(3) 0.51023(14) 0.1354(3) 0.0948(16) Uani 1 1 d D U . . .
C21_4 C 0.3257(4) 0.52938(18) 0.0928(3) 0.110(2) Uani 1 1 d D U . . .
O21A_4 O 0.3765(4) 0.52078(17) 0.0671(3) 0.128(2) Uani 1 1 d D U . . .
C22_4 C 0.2821(4) 0.56247(16) 0.0888(3) 0.106(2) Uani 1 1 d D U . . .
C23_4 C 0.2855(5) 0.59041(19) 0.0534(3) 0.118(2) Uani 1 1 d D U . . .
H23_4 H 0.3188 0.5900 0.0264 0.142 Uiso 1 1 calc R U . . .
C24_4 C 0.2385(5) 0.61889(19) 0.0590(3) 0.126(2) Uani 1 1 d D U . . .
C25_4 C 0.2976(3) 0.83126(15) 0.1370(3) 0.0888(17) Uani 1 1 d D U . . .
C26_4 C 0.3717(3) 0.83646(15) 0.1420(3) 0.0857(18) Uani 1 1 d D U . . .
H26_4 H 0.4037 0.8180 0.1328 0.103 Uiso 1 1 calc R U . . .
C27_4 C 0.3979(3) 0.86832(14) 0.1604(3) 0.0899(19) Uani 1 1 d D U . . .
H27_4 H 0.4484 0.8718 0.1637 0.108 Uiso 1 1 calc R U . . .
C28_4 C 0.3516(3) 0.89624(13) 0.1747(3) 0.0896(18) Uani 1 1 d D U . . .
N29_4 N 0.3785(3) 0.92735(12) 0.1952(3) 0.0935(17) Uani 1 1 d D U . . .
C30_4 C 0.3339(3) 0.95383(17) 0.2043(4) 0.103(2) Uani 1 1 d D U . . .
H30_4 H 0.3531 0.9755 0.2180 0.124 Uiso 1 1 calc R U . . .
C31_4 C 0.2603(4) 0.95145(19) 0.1949(4) 0.111(2) Uani 1 1 d D U . . .
H31_4 H 0.2304 0.9714 0.2013 0.133 Uiso 1 1 calc R U . . .
C32_4 C 0.2312(4) 0.92063(18) 0.1766(4) 0.107(2) Uani 1 1 d D U . . .
H32_4 H 0.1808 0.9186 0.1704 0.128 Uiso 1 1 calc R U . . .
C33_4 C 0.2766(3) 0.89156(15) 0.1668(3) 0.0965(19) Uani 1 1 d D U . . .
C34_4 C 0.2510(3) 0.85808(16) 0.1480(3) 0.0925(19) Uani 1 1 d D U . . .
H34_4 H 0.2008 0.8543 0.1430 0.111 Uiso 1 1 calc R U . . .
C35_4 C 0.3337(3) 0.47811(15) 0.1551(3) 0.0892(17) Uani 1 1 d D U . . .
C36_4 C 0.4076(3) 0.47701(16) 0.1627(3) 0.0840(18) Uani 1 1 d D U . . .
H36_4 H 0.4352 0.4970 0.1526 0.101 Uiso 1 1 calc R U . . .
C37_4 C 0.4423(3) 0.44804(15) 0.1844(3) 0.0821(18) Uani 1 1 d D U . . .
H37_4 H 0.4930 0.4479 0.1892 0.099 Uiso 1 1 calc R U . . .
C38_4 C 0.4008(3) 0.41813(14) 0.1994(3) 0.0813(16) Uani 1 1 d D U . . .
N39_4 N 0.4341(3) 0.38945(12) 0.2241(3) 0.0823(15) Uani 1 1 d D U . . .
C40_4 C 0.3949(3) 0.36105(16) 0.2335(3) 0.0900(19) Uani 1 1 d D U . . .
H40_4 H 0.4189 0.3410 0.2485 0.108 Uiso 1 1 calc R U . . .
C41_4 C 0.3218(4) 0.35812(17) 0.2234(3) 0.096(2) Uani 1 1 d D U . . .
H41_4 H 0.2964 0.3370 0.2317 0.116 Uiso 1 1 calc R U . . .
C42_4 C 0.2871(4) 0.38700(17) 0.2010(3) 0.097(2) Uani 1 1 d D U . . .
H42_4 H 0.2368 0.3860 0.1938 0.116 Uiso 1 1 calc R U . . .
C43_4 C 0.3260(3) 0.41805(15) 0.1887(3) 0.0898(18) Uani 1 1 d D U . . .
C44_4 C 0.2932(4) 0.44905(16) 0.1671(3) 0.0930(19) Uani 1 1 d D U . . .
H44_4 H 0.2426 0.4496 0.1609 0.112 Uiso 1 1 calc R U . . .
Cl1_5 Cl 0.53199(11) 0.93318(5) 0.14775(11) 0.1027(7) Uani 1 1 d . . . . .
Cl2_5 Cl 0.58309(11) 0.38745(6) 0.17426(10) 0.1009(7) Uani 1 1 d . . . . .
C1_6 C 0.4333(6) 0.5816(3) 0.2837(5) 0.118(2) Uani 1 1 d . U . . .
C2_6 C 0.4087(6) 0.6041(3) 0.3197(5) 0.120(2) Uani 1 1 d . U . . .
C3_6 C 0.3509(5) 0.6251(3) 0.2941(5) 0.119(2) Uani 1 1 d . U . . .
C4_6 C 0.3431(5) 0.6627(3) 0.3087(5) 0.123(2) Uani 1 1 d . U . . .
C5_6 C 0.3916(6) 0.6772(3) 0.3472(5) 0.120(2) Uani 1 1 d . U . . .
C6_6 C 0.4454(6) 0.6577(3) 0.3698(4) 0.121(2) Uani 1 1 d . U . . .
C7_6 C 0.4534(5) 0.6211(3) 0.3563(4) 0.115(2) Uani 1 1 d . U . . .
C8_6 C 0.5322(5) 0.6118(3) 0.3554(4) 0.109(2) Uani 1 1 d . U . . .
C9_6 C 0.5566(5) 0.5899(2) 0.3190(4) 0.110(2) Uani 1 1 d . U . . .
C10_6 C 0.5074(6) 0.5728(2) 0.2808(5) 0.115(2) Uani 1 1 d . U . . .
C11_6 C 0.5421(6) 0.5711(2) 0.2312(5) 0.114(2) Uani 1 1 d . U . . .
C12_6 C 0.5048(7) 0.5773(2) 0.1868(5) 0.121(2) Uani 1 1 d . U . . .
C13_6 C 0.4245(6) 0.5845(2) 0.1884(5) 0.122(2) Uani 1 1 d . U . . .
C14_6 C 0.3929(6) 0.5871(3) 0.2359(5) 0.122(2) Uani 1 1 d . U . . .
C15_6 C 0.3414(5) 0.6141(3) 0.2437(5) 0.121(2) Uani 1 1 d . U . . .
C16_6 C 0.3251(5) 0.6407(3) 0.2044(5) 0.122(2) Uani 1 1 d . U . . .
C17_6 C 0.3176(4) 0.6764(3) 0.2190(5) 0.115(2) Uani 1 1 d . U . . .
C18_6 C 0.3268(5) 0.6878(3) 0.2683(5) 0.116(2) Uani 1 1 d . U . . .
C19_6 C 0.3675(5) 0.7200(3) 0.2828(5) 0.116(2) Uani 1 1 d . U . . .
C20_6 C 0.4060(6) 0.7146(3) 0.3289(5) 0.121(2) Uani 1 1 d . U . . .
C21_6 C 0.4733(6) 0.7279(3) 0.3373(5) 0.122(2) Uani 1 1 d . U . . .
C22_6 C 0.5286(6) 0.7074(3) 0.3616(5) 0.123(2) Uani 1 1 d . U . . .
C23_6 C 0.5123(6) 0.6728(3) 0.3765(4) 0.120(2) Uani 1 1 d . U . . .
C24_6 C 0.5686(6) 0.6461(3) 0.3691(4) 0.115(2) Uani 1 1 d . U . . .
C25_6 C 0.6308(5) 0.6534(3) 0.3455(4) 0.110(2) Uani 1 1 d . U . . .
C26_6 C 0.6597(5) 0.6297(3) 0.3078(4) 0.1061(19) Uani 1 1 d . U . . .
C27_6 C 0.6236(5) 0.5982(2) 0.2931(5) 0.107(2) Uani 1 1 d . U . . .
C28_6 C 0.6159(5) 0.5875(2) 0.2408(5) 0.108(2) Uani 1 1 d . U . . .
C29_6 C 0.6425(5) 0.6081(2) 0.1998(5) 0.109(2) Uani 1 1 d . U . . .
C30_6 C 0.6016(6) 0.6133(2) 0.1527(5) 0.114(2) Uani 1 1 d . U . . .
C31_6 C 0.5344(7) 0.5990(3) 0.1457(5) 0.125(2) Uani 1 1 d . U . . .
C32_6 C 0.4797(7) 0.6183(3) 0.1212(5) 0.121(2) Uani 1 1 d . U . . .
C33_6 C 0.4082(7) 0.6113(3) 0.1478(5) 0.123(2) Uani 1 1 d . U . . .
C34_6 C 0.3604(6) 0.6382(3) 0.1552(5) 0.121(2) Uani 1 1 d . U . . .
C35_6 C 0.3730(5) 0.6746(3) 0.1394(4) 0.109(2) Uani 1 1 d . U . . .
C36_6 C 0.3482(4) 0.6982(3) 0.1784(4) 0.1075(19) Uani 1 1 d . U . . .
C37_6 C 0.3863(4) 0.7291(2) 0.1911(4) 0.0996(18) Uani 1 1 d . U . . .
C38_6 C 0.3949(5) 0.7395(2) 0.2424(5) 0.1064(19) Uani 1 1 d . U . . .
C39_6 C 0.4631(5) 0.7551(2) 0.2501(4) 0.105(2) Uani 1 1 d . U . . .
C40_6 C 0.5012(6) 0.7489(3) 0.2967(5) 0.116(2) Uani 1 1 d . U . . .
C41_6 C 0.5792(6) 0.7411(2) 0.2955(4) 0.113(2) Uani 1 1 d . U . . .
C42_6 C 0.5928(6) 0.7156(3) 0.3369(4) 0.118(2) Uani 1 1 d . U . . .
C43_6 C 0.6437(5) 0.6893(3) 0.3289(4) 0.110(2) Uani 1 1 d . U . . .
C44_6 C 0.6797(4) 0.6880(2) 0.2793(4) 0.1021(19) Uani 1 1 d . U . . .
C45_6 C 0.6884(4) 0.6508(2) 0.2672(4) 0.1046(19) Uani 1 1 d . U . . .
C46_6 C 0.6793(4) 0.6401(3) 0.2133(4) 0.1055(19) Uani 1 1 d . U . . .
C47_6 C 0.6649(4) 0.6671(2) 0.1745(4) 0.1027(19) Uani 1 1 d . U . . .
C48_6 C 0.6144(5) 0.6501(2) 0.1358(4) 0.107(2) Uani 1 1 d . U . . .
C49_6 C 0.5606(5) 0.6699(2) 0.1131(4) 0.1024(19) Uani 1 1 d . U . . .
C50_6 C 0.4920(6) 0.6548(2) 0.1045(4) 0.111(2) Uani 1 1 d . U . . .
C51_6 C 0.4409(5) 0.6816(2) 0.1126(4) 0.1043(19) Uani 1 1 d . U . . .
C52_6 C 0.4769(4) 0.7143(2) 0.1267(4) 0.0904(17) Uani 1 1 d . U . . .
C53_6 C 0.4524(4) 0.7367(2) 0.1631(4) 0.0879(17) Uani 1 1 d . U . . .
C54_6 C 0.4984(4) 0.7539(2) 0.2010(4) 0.0957(18) Uani 1 1 d . U . . .
C55_6 C 0.5731(4) 0.74612(19) 0.2012(4) 0.0932(17) Uani 1 1 d . U . . .
C56_6 C 0.6119(5) 0.7397(2) 0.2488(4) 0.0981(18) Uani 1 1 d . U . . .
C57_6 C 0.6634(4) 0.7119(2) 0.2395(4) 0.1006(18) Uani 1 1 d . U . . .
C58_6 C 0.6577(4) 0.7021(2) 0.1872(4) 0.0954(17) Uani 1 1 d . U . . .
C59_6 C 0.6082(4) 0.7281(2) 0.1565(4) 0.0945(16) Uani 1 1 d . U . . .
C60_6 C 0.5576(4) 0.7108(2) 0.1154(4) 0.0947(17) Uani 1 1 d . U . . .
C61_6 C 0.5716(5) 0.7272(2) 0.0599(4) 0.1049(19) Uani 1 1 d . U . . .
H61_6 H 0.5409 0.7159 0.0318 0.126 Uiso 1 1 calc R U . . .
C62_6 C 0.6568(5) 0.7572(2) 0.1283(4) 0.108(2) Uani 1 1 d . U . . .
H62_6 H 0.6899 0.7696 0.1538 0.130 Uiso 1 1 calc R U . . .
C63_6 C 0.6061(5) 0.7830(2) 0.1019(4) 0.1035(19) Uani 1 1 d . U . . .
C64_6 C 0.5958(5) 0.8189(2) 0.1112(4) 0.103(2) Uani 1 1 d . U . . .
H64_6 H 0.6253 0.8303 0.1371 0.123 Uiso 1 1 calc R U . . .
C65_6 C 0.5462(5) 0.8381(2) 0.0854(4) 0.100(2) Uani 1 1 d . U . . .
H65_6 H 0.5409 0.8627 0.0935 0.120 Uiso 1 1 calc R U . . .
C66_6 C 0.5029(5) 0.8232(2) 0.0476(4) 0.101(2) Uani 1 1 d . U . . .
H66_6 H 0.4683 0.8373 0.0290 0.121 Uiso 1 1 calc R U . . .
C67_6 C 0.5101(4) 0.7870(2) 0.0367(4) 0.096(2) Uani 1 1 d . U . . .
H67_6 H 0.4800 0.7764 0.0105 0.115 Uiso 1 1 calc R U . . .
C68_6 C 0.5601(5) 0.7664(2) 0.0631(4) 0.0990(19) Uani 1 1 d . U . . .
C69_6 C 0.6533(6) 0.7210(3) 0.0524(5) 0.118(2) Uani 1 1 d . U . . .
C70_6 C 0.6786(6) 0.6975(3) 0.0152(5) 0.132(3) Uani 1 1 d . U . . .
H70_6 H 0.6490 0.6861 -0.0105 0.159 Uiso 1 1 calc R U . . .
C71_6 C 0.7602(6) 0.6925(3) 0.0211(5) 0.135(3) Uani 1 1 d . U . . .
H71_6 H 0.7831 0.6768 -0.0019 0.162 Uiso 1 1 calc R U . . .
C72_6 C 0.7999(7) 0.7093(3) 0.0573(6) 0.139(3) Uani 1 1 d . U . . .
H72_6 H 0.8502 0.7050 0.0593 0.167 Uiso 1 1 calc R U . . .
C73_6 C 0.7714(6) 0.7323(3) 0.0914(5) 0.128(3) Uani 1 1 d . U . . .
H73_6 H 0.8012 0.7447 0.1161 0.154 Uiso 1 1 calc R U . . .
C74_6 C 0.6975(6) 0.7374(3) 0.0894(5) 0.121(2) Uani 1 1 d . U . . .
B1_7a B 0.4926(10) 1.0491(5) 0.2911(9) 0.228(5) Uani 0.604(8) 1 d D U P A 1
F2_7a F 0.4626(9) 1.0435(6) 0.3409(9) 0.224(5) Uani 0.604(8) 1 d D U P A 1
F3_7a F 0.5684(6) 1.0443(3) 0.3000(8) 0.224(5) Uani 0.604(8) 1 d D U P A 1
F4_7a F 0.4837(7) 1.0852(3) 0.2808(9) 0.242(6) Uani 0.604(8) 1 d D U P A 1
F5_7a F 0.4672(7) 1.0241(3) 0.2520(7) 0.230(5) Uani 0.604(8) 1 d D U P A 1
B1_7b B 0.5222(12) 1.0491(5) 0.3433(12) 0.224(5) Uani 0.396(8) 1 d D U P A 2
F2_7b F 0.4527(13) 1.0435(8) 0.3595(15) 0.220(6) Uani 0.396(8) 1 d D U P A 2
F3_7b F 0.5318(14) 1.0363(6) 0.2930(11) 0.242(5) Uani 0.396(8) 1 d D U P A 2
F4_7b F 0.5433(9) 1.0840(3) 0.3449(12) 0.222(6) Uani 0.396(8) 1 d D U P A 2
F5_7b F 0.5698(9) 1.0283(4) 0.3720(11) 0.226(6) Uani 0.396(8) 1 d D U P A 2
B1_9a B 0.5138(11) 0.2762(5) 0.3233(8) 0.217(5) Uani 0.641(10) 1 d D U P B 1
F2_9a F 0.4664(10) 0.2861(5) 0.3623(9) 0.225(5) Uani 0.641(10) 1 d D U P B 1
F3_9a F 0.4826(10) 0.2474(5) 0.2970(9) 0.226(6) Uani 0.641(10) 1 d D U P B 1
F4_9a F 0.5429(6) 0.3028(3) 0.2882(7) 0.215(5) Uani 0.641(10) 1 d D U P B 1
F5_9a F 0.5709(6) 0.2602(3) 0.3557(7) 0.218(5) Uani 0.641(10) 1 d D U P B 1
B1_9b B 0.5041(14) 0.2619(6) 0.3652(14) 0.215(5) Uani 0.359(10) 1 d D U P B 2
F2_9b F 0.5085(13) 0.2319(5) 0.3966(12) 0.234(6) Uani 0.359(10) 1 d D U P B 2
F3_9b F 0.4582(17) 0.2870(8) 0.3853(16) 0.220(6) Uani 0.359(10) 1 d D U P B 2
F4_9b F 0.4740(18) 0.2490(9) 0.3178(14) 0.215(6) Uani 0.359(10) 1 d D U P B 2
F5_9b F 0.5647(12) 0.2819(6) 0.3560(14) 0.218(5) Uani 0.359(10) 1 d D U P B 2
N1_11 N 0.3771(6) 0.5655(3) 0.5942(5) 0.150(3) Uani 1 1 d D U . . .
C2_11 C 0.3778(6) 0.5338(3) 0.5879(5) 0.139(4) Uani 1 1 d D U . . .
C3_11 C 0.3833(6) 0.4969(3) 0.5804(6) 0.157(4) Uani 1 1 d D U . . .
H3A_11 H 0.4340 0.4899 0.5814 0.188 Uiso 1 1 calc R U . . .
H3B_11 H 0.3611 0.4905 0.5467 0.188 Uiso 1 1 calc R U . . .
H3C_11 H 0.3586 0.4844 0.6080 0.188 Uiso 1 1 calc R U . . .
N1_12 N 0.0605(6) 0.6079(3) -0.1138(5) 0.158(4) Uani 1 1 d D U . . .
C2_12 C 0.0619(6) 0.6392(4) -0.1140(6) 0.146(4) Uani 1 1 d D U . . .
C3_12 C 0.0608(7) 0.6762(3) -0.1156(6) 0.154(4) Uani 1 1 d D U . . .
H3A_12 H 0.0728 0.6858 -0.0811 0.185 Uiso 1 1 d . U . . .
H3B_12 H 0.0125 0.6843 -0.1269 0.185 Uiso 1 1 d . U . . .
H3C_12 H 0.0957 0.6847 -0.1402 0.185 Uiso 1 1 d . U . . .
C5_13a C 0.611(3) 0.5067(11) 0.1257(16) 0.221(5) Uani 0.454(13) 1 d D U P C 1
H5A_13a H 0.6493 0.5237 0.1377 0.265 Uiso 0.454(13) 1 calc R U P C 1
H5B_13a H 0.5719 0.5079 0.1502 0.265 Uiso 0.454(13) 1 calc R U P C 1
O1_13a O 0.6388(17) 0.4734(9) 0.1256(11) 0.220(5) Uani 0.454(13) 1 d D U P C 1
C2_13a C 0.628(3) 0.4593(12) 0.0746(16) 0.220(6) Uani 0.454(13) 1 d D U P C 1
H2A_13a H 0.6138 0.4338 0.0762 0.265 Uiso 0.454(13) 1 calc R U P C 1
H2B_13a H 0.6722 0.4613 0.0551 0.265 Uiso 0.454(13) 1 calc R U P C 1
C3_13a C 0.567(2) 0.4812(11) 0.0480(16) 0.221(6) Uani 0.454(13) 1 d D U P C 1
H3A_13a H 0.5193 0.4722 0.0565 0.265 Uiso 0.454(13) 1 calc R U P C 1
H3B_13a H 0.5719 0.4820 0.0100 0.265 Uiso 0.454(13) 1 calc R U P C 1
C4_13a C 0.584(3) 0.5173(9) 0.0735(16) 0.222(5) Uani 0.454(13) 1 d D U P C 1
H4A_13a H 0.6210 0.5305 0.0545 0.266 Uiso 0.454(13) 1 calc R U P C 1
H4B_13a H 0.5404 0.5322 0.0753 0.266 Uiso 0.454(13) 1 calc R U P C 1
O1_13b O 0.5779(13) 0.4970(8) 0.1275(10) 0.222(5) Uani 0.546(13) 1 d D U P C 2
C2_13b C 0.6466(18) 0.5141(10) 0.1252(15) 0.221(5) Uani 0.546(13) 1 d D U P C 2
H2A_13b H 0.6398 0.5402 0.1205 0.265 Uiso 0.546(13) 1 calc R U P C 2
H2B_13b H 0.6743 0.5102 0.1582 0.265 Uiso 0.546(13) 1 calc R U P C 2
C4_13b C 0.6422(19) 0.4689(11) 0.0679(16) 0.221(5) Uani 0.546(13) 1 d D U P C 2
H4A_13b H 0.6628 0.4471 0.0841 0.265 Uiso 0.546(13) 1 calc R U P C 2
H4B_13b H 0.6418 0.4659 0.0298 0.265 Uiso 0.546(13) 1 calc R U P C 2
C5_13b C 0.5666(17) 0.4748(11) 0.0856(15) 0.221(5) Uani 0.546(13) 1 d D U P C 2
H5A_13b H 0.5361 0.4865 0.0582 0.265 Uiso 0.546(13) 1 calc R U P C 2
H5B_13b H 0.5440 0.4521 0.0958 0.265 Uiso 0.546(13) 1 calc R U P C 2
C3_13b C 0.6857(16) 0.5001(10) 0.0833(14) 0.219(5) Uani 0.546(13) 1 d D U P C 2
H3A_13b H 0.7350 0.4931 0.0947 0.263 Uiso 0.546(13) 1 calc R U P C 2
H3B_13b H 0.6883 0.5176 0.0546 0.263 Uiso 0.546(13) 1 calc R U P C 2
O1_14 O 0.3244(6) 0.8964(4) 0.5131(5) 0.238(5) Uani 1 1 d D U . . .
C2_14 C 0.3941(9) 0.8886(6) 0.5378(8) 0.250(5) Uani 1 1 d D U . . .
H2A_14 H 0.4116 0.8650 0.5264 0.300 Uiso 1 1 calc R U . . .
H2B_14 H 0.4297 0.9070 0.5284 0.300 Uiso 1 1 calc R U . . .
C3_14 C 0.3847(10) 0.8887(7) 0.5931(9) 0.263(6) Uani 1 1 d D U . . .
H3A_14 H 0.4133 0.9081 0.6099 0.316 Uiso 1 1 calc R U . . .
H3B_14 H 0.4000 0.8656 0.6085 0.316 Uiso 1 1 calc R U . . .
C4_14 C 0.3020(10) 0.8950(7) 0.6003(9) 0.259(6) Uani 1 1 d D U . . .
H4A_14 H 0.2785 0.8727 0.6115 0.310 Uiso 1 1 calc R U . . .
H4B_14 H 0.2943 0.9138 0.6266 0.310 Uiso 1 1 calc R U . . .
C5_14 C 0.2723(10) 0.9067(7) 0.5475(9) 0.255(6) Uani 1 1 d D U . . .
H5A_14 H 0.2260 0.8947 0.5390 0.306 Uiso 1 1 calc R U . . .
H5B_14 H 0.2649 0.9329 0.5465 0.306 Uiso 1 1 calc R U . . .
O1_15 O 0.4355(10) 0.3133(4) 0.5023(7) 0.298(6) Uani 1 1 d D U . . .
C2_15 C 0.3579(12) 0.3098(6) 0.4874(10) 0.286(6) Uani 1 1 d D U . . .
H2A_15 H 0.3330 0.3330 0.4904 0.344 Uiso 1 1 calc R U . . .
H2B_15 H 0.3514 0.3010 0.4514 0.344 Uiso 1 1 calc R U . . .
C3_15 C 0.3306(12) 0.2837(6) 0.5245(9) 0.275(6) Uani 1 1 d D U . . .
H3A_15 H 0.2817 0.2752 0.5145 0.330 Uiso 1 1 calc R U . . .
H3B_15 H 0.3314 0.2931 0.5604 0.330 Uiso 1 1 calc R U . . .
C4_15 C 0.3920(12) 0.2527(5) 0.5166(9) 0.267(6) Uani 1 1 d D U . . .
H4A_15 H 0.4061 0.2409 0.5498 0.320 Uiso 1 1 calc R U . . .
H4B_15 H 0.3757 0.2345 0.4910 0.320 Uiso 1 1 calc R U . . .
C5_15 C 0.4514(12) 0.2750(5) 0.4968(10) 0.291(6) Uani 1 1 d D U . . .
H5A_15 H 0.4967 0.2692 0.5163 0.349 Uiso 1 1 calc R U . . .
H5B_15 H 0.4581 0.2694 0.4598 0.349 Uiso 1 1 calc R U . . .
O1_16 O 0.9859(11) 0.7742(6) 0.4302(8) 0.299(6) Uani 1 1 d D U . . .
C2_16 C 0.9542(12) 0.8009(7) 0.3979(11) 0.292(7) Uani 1 1 d D U . . .
H2A_16 H 0.9699 0.8252 0.4084 0.351 Uiso 1 1 calc R U . . .
H2B_16 H 0.9011 0.7996 0.3969 0.351 Uiso 1 1 calc R U . . .
C5_16 C 1.0575(13) 0.7671(8) 0.4106(11) 0.292(6) Uani 1 1 d D U . . .
H5A_16 H 1.0625 0.7415 0.4018 0.351 Uiso 1 1 calc R U . . .
H5B_16 H 1.0953 0.7734 0.4369 0.351 Uiso 1 1 calc R U . . .
C4_16 C 1.0640(12) 0.7902(8) 0.3622(11) 0.292(7) Uani 1 1 d D U . . .
H4A_16 H 1.0823 0.8145 0.3702 0.350 Uiso 1 1 calc R U . . .
H4B_16 H 1.0934 0.7788 0.3356 0.350 Uiso 1 1 calc R U . . .
C3_16 C 0.9847(13) 0.7898(8) 0.3478(10) 0.290(7) Uani 1 1 d D U . . .
H3A_16 H 0.9725 0.8071 0.3198 0.348 Uiso 1 1 calc R U . . .
H3B_16 H 0.9681 0.7657 0.3372 0.348 Uiso 1 1 calc R U . . .

loop_
_atom_site_aniso_label
_atom_site_aniso_U_11
_atom_site_aniso_U_22
_atom_site_aniso_U_33
_atom_site_aniso_U_23
_atom_site_aniso_U_13
_atom_site_aniso_U_12
Pd1_1 0.0554(3) 0.0315(3) 0.1918(8) 0.0068(3) 0.0339(4) -0.0005(2)
Pd2_1 0.0570(3) 0.0326(3) 0.1446(6) -0.0035(3) 0.0269(3) 0.0028(2)
C1_2 0.096(6) 0.031(4) 0.345(9) 0.008(5) 0.057(6) 0.007(4)
C2_2 0.070(4) 0.044(3) 0.329(6) 0.008(4) 0.019(4) 0.000(3)
C3_2 0.062(4) 0.048(4) 0.347(8) 0.008(6) 0.005(5) 0.008(3)
C4_2 0.107(5) 0.069(5) 0.344(8) 0.000(6) -0.028(6) 0.003(4)
C5_2 0.112(4) 0.055(3) 0.307(6) -0.001(4) -0.031(5) 0.002(3)
C6_2 0.155(9) 0.080(6) 0.296(9) -0.002(7) -0.055(7) 0.002(6)
C7_2 0.082(4) 0.047(3) 0.288(6) -0.003(4) -0.025(4) -0.005(3)
C8_2 0.103(5) 0.047(3) 0.253(6) -0.002(4) -0.035(5) 0.000(3)
C9_2 0.078(4) 0.048(3) 0.230(5) -0.004(4) -0.016(4) -0.004(3)
C10_2 0.087(4) 0.047(3) 0.209(5) -0.003(4) -0.009(4) -0.001(3)
O10A_2 0.175(7) 0.061(4) 0.199(6) -0.014(4) -0.007(5) 0.006(4)
N11_2 0.060(3) 0.038(2) 0.202(5) -0.001(3) 0.013(3) -0.003(2)
C12_2 0.052(3) 0.033(3) 0.210(5) -0.001(3) 0.021(4) -0.004(2)
O12A_2 0.069(3) 0.045(3) 0.210(5) 0.010(3) 0.040(4) 0.001(2)
C13_2 0.047(3) 0.038(3) 0.237(5) 0.002(3) 0.009(4) -0.005(2)
C14_2 0.053(3) 0.037(3) 0.271(6) -0.001(4) 0.029(4) -0.010(3)
C15_2 0.052(3) 0.035(3) 0.301(6) 0.002(4) 0.006(4) -0.006(3)
C16_2 0.058(3) 0.038(3) 0.295(6) 0.005(4) 0.009(4) 0.002(3)
C17_2 0.059(4) 0.040(3) 0.259(6) 0.015(4) 0.022(4) 0.010(3)
C18_2 0.052(3) 0.041(3) 0.212(5) 0.008(3) 0.014(4) 0.000(2)
C19_2 0.056(3) 0.041(3) 0.183(5) 0.005(3) 0.024(4) 0.004(3)
O19A_2 0.085(3) 0.038(2) 0.179(5) 0.007(3) 0.036(3) 0.004(2)
N20_2 0.061(3) 0.039(2) 0.173(4) 0.006(2) 0.018(3) 0.002(2)
C21_2 0.083(4) 0.045(3) 0.187(5) 0.002(3) -0.001(4) 0.001(3)
O21A_2 0.154(6) 0.059(3) 0.188(6) 0.010(3) -0.001(4) -0.002(4)
C22_2 0.078(4) 0.047(3) 0.213(5) 0.005(3) -0.013(4) 0.001(3)
C23_2 0.100(5) 0.049(3) 0.243(6) -0.003(4) -0.037(5) 0.004(3)
C24_2 0.083(4) 0.047(3) 0.281(6) 0.004(4) -0.030(5) 0.005(3)
C25_2 0.059(3) 0.038(3) 0.183(5) 0.001(3) 0.022(3) 0.001(2)
C26_2 0.056(3) 0.037(3) 0.180(5) 0.002(3) 0.026(3) -0.005(2)
C27_2 0.059(3) 0.033(3) 0.182(5) 0.000(3) 0.028(3) -0.007(2)
C28_2 0.052(3) 0.039(3) 0.175(5) 0.002(3) 0.030(3) -0.006(2)
N29_2 0.062(3) 0.037(2) 0.174(5) 0.003(3) 0.039(3) -0.006(2)
C30_2 0.075(4) 0.037(3) 0.173(6) 0.007(3) 0.036(4) -0.006(3)
C31_2 0.080(4) 0.040(3) 0.176(6) 0.002(3) 0.032(4) -0.009(3)
C32_2 0.072(4) 0.046(3) 0.173(6) -0.002(3) 0.031(4) -0.012(3)
C33_2 0.060(3) 0.041(3) 0.169(5) 0.004(3) 0.031(3) -0.005(2)
C34_2 0.061(3) 0.043(3) 0.173(5) 0.001(3) 0.027(3) -0.003(2)
C35_2 0.059(3) 0.038(3) 0.154(5) 0.006(3) 0.026(3) 0.001(2)
C36_2 0.058(3) 0.035(3) 0.152(5) 0.009(3) 0.024(3) 0.006(2)
C37_2 0.051(3) 0.041(3) 0.147(5) 0.010(3) 0.019(3) 0.005(2)
C38_2 0.053(3) 0.034(2) 0.134(4) 0.003(3) 0.026(3) 0.006(2)
N39_2 0.056(3) 0.032(2) 0.136(4) 0.000(2) 0.026(3) 0.0036(19)
C40_2 0.066(3) 0.039(3) 0.140(5) 0.000(3) 0.030(3) 0.008(2)
C41_2 0.063(3) 0.041(3) 0.136(5) 0.003(3) 0.029(3) 0.014(2)
C42_2 0.064(3) 0.043(3) 0.137(5) 0.004(3) 0.026(3) 0.013(2)
C43_2 0.057(3) 0.039(3) 0.134(4) 0.003(3) 0.027(3) 0.009(2)
C44_2 0.056(3) 0.042(3) 0.144(5) 0.006(3) 0.020(3) 0.006(2)
C1_3 0.101(5) 0.062(4) 0.138(6) -0.002(4) 0.043(4) 0.013(4)
C2_3 0.083(3) 0.045(3) 0.147(4) 0.001(3) 0.047(3) 0.008(3)
C3_3 0.094(4) 0.049(3) 0.164(5) 0.003(4) 0.054(3) 0.012(3)
C4_3 0.077(4) 0.050(3) 0.182(5) 0.001(4) 0.056(3) 0.011(3)
C5_3 0.057(3) 0.041(3) 0.175(4) 0.006(3) 0.037(3) 0.008(2)
C6_3 0.070(4) 0.054(4) 0.209(7) 0.005(4) 0.009(4) 0.015(3)
C7_3 0.055(3) 0.036(2) 0.164(4) 0.004(3) 0.043(3) 0.012(2)
C8_3 0.059(3) 0.036(3) 0.168(5) 0.008(3) 0.032(3) 0.012(2)
C9_3 0.069(3) 0.038(3) 0.161(5) 0.004(3) 0.031(3) 0.012(2)
C10_3 0.075(4) 0.039(3) 0.162(5) 0.006(3) 0.023(3) 0.007(3)
O10A_3 0.088(4) 0.043(3) 0.184(5) 0.018(3) 0.005(3) 0.004(2)
N11_3 0.077(3) 0.040(2) 0.157(4) 0.002(2) 0.029(3) 0.002(2)
C12_3 0.072(3) 0.042(3) 0.151(5) 0.003(3) 0.034(3) 0.005(3)
O12A_3 0.080(3) 0.053(3) 0.154(4) 0.003(3) 0.029(3) -0.005(2)
C13_3 0.066(3) 0.043(3) 0.150(4) 0.000(3) 0.035(3) 0.007(2)
C14_3 0.072(3) 0.046(3) 0.149(5) 0.002(3) 0.039(3) 0.010(3)
C15_3 0.064(3) 0.041(3) 0.147(4) 0.001(3) 0.043(3) 0.012(2)
C16_3 0.068(3) 0.042(3) 0.141(4) 0.010(3) 0.042(3) 0.009(2)
C17_3 0.071(3) 0.044(3) 0.136(5) 0.001(3) 0.035(3) 0.010(3)
C18_3 0.066(3) 0.044(3) 0.135(4) 0.009(3) 0.032(3) 0.011(2)
C19_3 0.072(3) 0.048(3) 0.132(4) 0.005(3) 0.028(3) 0.017(3)
O19A_3 0.088(3) 0.067(3) 0.146(4) -0.002(3) 0.012(3) 0.030(3)
N20_3 0.069(3) 0.038(2) 0.135(4) 0.004(2) 0.026(3) 0.017(2)
C21_3 0.066(3) 0.038(3) 0.138(4) 0.008(3) 0.026(3) 0.004(2)
O21A_3 0.082(3) 0.042(2) 0.158(5) 0.001(3) 0.013(3) 0.004(2)
C22_3 0.063(3) 0.039(3) 0.137(4) 0.008(3) 0.033(3) 0.005(2)
C23_3 0.058(3) 0.036(3) 0.147(5) 0.015(3) 0.036(3) 0.006(2)
C24_3 0.060(3) 0.035(2) 0.150(4) 0.008(3) 0.043(3) 0.006(2)
C25_3 0.076(4) 0.034(3) 0.161(5) 0.005(3) 0.030(3) 0.004(3)
C26_3 0.066(3) 0.033(3) 0.167(5) 0.004(3) 0.031(3) 0.004(3)
C27_3 0.062(3) 0.035(3) 0.170(5) 0.002(3) 0.031(3) 0.006(2)
C28_3 0.059(3) 0.029(2) 0.177(5) 0.003(3) 0.027(3) 0.000(2)
N29_3 0.059(3) 0.031(2) 0.187(5) 0.006(3) 0.023(3) 0.000(2)
C30_3 0.067(4) 0.037(3) 0.190(6) -0.003(3) 0.028(4) -0.002(3)
C31_3 0.086(4) 0.040(3) 0.190(6) -0.011(4) 0.028(4) 0.000(3)
C32_3 0.083(4) 0.050(3) 0.184(6) -0.010(3) 0.025(4) 0.002(3)
C33_3 0.074(4) 0.035(3) 0.176(5) -0.004(3) 0.030(3) 0.000(3)
C34_3 0.089(4) 0.040(3) 0.174(5) -0.004(3) 0.035(4) -0.001(3)
C35_3 0.068(3) 0.038(3) 0.138(4) 0.003(3) 0.023(3) 0.013(2)
C36_3 0.067(3) 0.037(3) 0.136(4) 0.003(3) 0.029(3) 0.007(3)
C37_3 0.068(3) 0.033(3) 0.140(5) 0.006(3) 0.029(3) 0.006(2)
C38_3 0.058(3) 0.037(2) 0.138(4) 0.007(3) 0.029(3) 0.007(2)
N39_3 0.051(3) 0.031(2) 0.148(4) 0.008(2) 0.029(3) 0.0057(19)
C40_3 0.074(4) 0.036(3) 0.162(5) 0.014(3) 0.034(4) 0.010(3)
C41_3 0.078(4) 0.048(3) 0.163(5) 0.021(3) 0.042(4) 0.015(3)
C42_3 0.082(4) 0.049(3) 0.158(5) 0.021(3) 0.043(4) 0.017(3)
C43_3 0.067(3) 0.043(3) 0.139(4) 0.011(3) 0.027(3) 0.013(2)
C44_3 0.070(4) 0.048(3) 0.139(5) 0.009(3) 0.030(3) 0.015(3)
C1_4 0.090(6) 0.063(5) 0.341(10) 0.004(6) 0.036(6) -0.006(5)
C2_4 0.071(4) 0.061(3) 0.270(6) 0.004(4) -0.019(4) -0.002(3)
C3_4 0.099(5) 0.061(4) 0.273(7) 0.007(5) -0.043(5) 0.009(4)
C4_4 0.132(5) 0.082(5) 0.261(7) 0.006(5) -0.041(5) 0.011(5)
C5_4 0.119(5) 0.067(4) 0.225(6) 0.004(4) -0.030(4) 0.012(4)
C6_4 0.166(8) 0.084(6) 0.222(9) 0.003(6) -0.014(6) 0.023(6)
C7_4 0.093(4) 0.064(3) 0.217(6) 0.011(4) -0.017(4) 0.009(3)
C8_4 0.091(4) 0.064(3) 0.184(6) 0.011(4) -0.005(4) 0.014(3)
C9_4 0.066(3) 0.059(3) 0.168(5) 0.019(3) 0.006(3) 0.003(3)
C10_4 0.061(3) 0.060(3) 0.155(5) 0.018(3) 0.013(3) 0.007(3)
O10A_4 0.096(4) 0.077(4) 0.168(5) 0.024(3) 0.035(3) 0.011(3)
N11_4 0.054(3) 0.056(3) 0.156(4) 0.017(3) 0.021(3) -0.006(2)
C12_4 0.055(3) 0.059(3) 0.171(5) 0.015(3) 0.025(3) -0.006(3)
O12A_4 0.089(4) 0.072(3) 0.195(5) 0.012(3) 0.062(4) -0.011(3)
C13_4 0.051(3) 0.056(3) 0.180(5) 0.016(3) 0.009(3) -0.003(3)
C14_4 0.061(4) 0.058(3) 0.219(6) 0.017(4) 0.016(4) -0.005(3)
C15_4 0.069(4) 0.054(3) 0.237(6) 0.008(4) -0.015(4) -0.002(3)
C16_4 0.075(4) 0.052(3) 0.234(6) -0.001(4) -0.022(4) -0.004(3)
C17_4 0.068(4) 0.056(3) 0.225(6) -0.002(4) 0.006(4) 0.001(3)
C18_4 0.069(3) 0.049(3) 0.189(5) -0.007(3) -0.003(3) -0.003(3)
C19_4 0.067(4) 0.048(3) 0.182(5) -0.006(3) 0.013(3) -0.001(3)
O19A_4 0.085(4) 0.052(3) 0.217(6) 0.000(3) 0.051(4) -0.004(3)
N20_4 0.075(3) 0.047(3) 0.163(4) -0.004(3) 0.015(3) 0.006(2)
C21_4 0.108(4) 0.061(4) 0.161(5) -0.001(3) 0.012(4) 0.015(3)
O21A_4 0.147(5) 0.075(4) 0.164(5) 0.006(3) 0.038(4) 0.040(4)
C22_4 0.096(4) 0.053(3) 0.170(5) -0.008(3) -0.005(4) 0.006(3)
C23_4 0.112(5) 0.063(4) 0.179(6) 0.000(4) -0.014(4) 0.010(4)
C24_4 0.103(4) 0.062(3) 0.211(6) -0.004(4) -0.026(4) 0.007(3)
C25_4 0.053(3) 0.055(3) 0.159(5) 0.022(3) 0.015(3) -0.005(2)
C26_4 0.049(3) 0.046(3) 0.164(5) 0.019(3) 0.022(3) 0.001(2)
C27_4 0.050(3) 0.046(3) 0.175(5) 0.019(3) 0.027(3) 0.003(2)
C28_4 0.048(3) 0.042(3) 0.180(5) 0.020(3) 0.024(3) 0.005(2)
N29_4 0.048(3) 0.042(2) 0.192(5) 0.013(3) 0.029(3) 0.003(2)
C30_4 0.067(3) 0.043(3) 0.201(6) 0.018(4) 0.034(4) 0.013(3)
C31_4 0.071(4) 0.057(3) 0.207(6) 0.022(4) 0.027(4) 0.019(3)
C32_4 0.058(3) 0.064(3) 0.199(6) 0.022(4) 0.025(4) 0.016(3)
C33_4 0.052(3) 0.057(3) 0.182(5) 0.023(3) 0.021(3) 0.010(2)
C34_4 0.046(3) 0.060(3) 0.172(5) 0.024(3) 0.017(3) 0.003(2)
C35_4 0.068(3) 0.050(3) 0.151(5) -0.008(3) 0.020(3) 0.001(2)
C36_4 0.065(3) 0.052(3) 0.136(5) -0.003(3) 0.025(3) -0.001(3)
C37_4 0.059(3) 0.048(3) 0.141(5) -0.002(3) 0.024(3) -0.006(2)
C38_4 0.056(3) 0.043(3) 0.146(4) -0.008(3) 0.023(3) -0.002(2)
N39_4 0.059(3) 0.041(2) 0.148(4) -0.007(3) 0.027(3) -0.001(2)
C40_4 0.066(3) 0.045(3) 0.160(5) -0.012(3) 0.019(3) -0.012(3)
C41_4 0.073(3) 0.047(3) 0.170(6) -0.010(3) 0.018(4) -0.011(3)
C42_4 0.064(3) 0.055(3) 0.172(6) -0.011(3) 0.016(4) -0.012(3)
C43_4 0.063(3) 0.050(3) 0.157(5) -0.012(3) 0.018(3) -0.007(2)
C44_4 0.063(3) 0.053(3) 0.165(5) -0.010(3) 0.019(3) -0.001(3)
Cl1_5 0.0683(11) 0.0515(10) 0.191(2) 0.0072(11) 0.0379(12) -0.0080(8)
Cl2_5 0.0698(11) 0.0940(14) 0.1406(18) -0.0184(12) 0.0274(11) 0.0090(10)
C1_6 0.105(4) 0.078(4) 0.169(5) 0.041(4) 0.011(4) -0.026(3)
C2_6 0.096(4) 0.098(4) 0.167(5) 0.044(4) 0.018(4) -0.021(3)
C3_6 0.074(4) 0.110(4) 0.174(5) 0.044(4) 0.028(4) -0.020(3)
C4_6 0.082(4) 0.120(4) 0.171(5) 0.038(4) 0.046(4) 0.001(4)
C5_6 0.092(4) 0.116(4) 0.155(5) 0.030(4) 0.047(4) 0.012(3)
C6_6 0.098(4) 0.112(4) 0.154(5) 0.025(4) 0.034(4) 0.002(3)
C7_6 0.094(4) 0.101(4) 0.153(5) 0.038(4) 0.023(4) -0.003(3)
C8_6 0.095(4) 0.082(4) 0.151(5) 0.032(3) 0.016(4) -0.004(3)
C9_6 0.103(4) 0.069(4) 0.157(5) 0.033(3) 0.009(3) 0.001(3)
C10_6 0.116(4) 0.060(4) 0.168(5) 0.036(3) 0.008(4) -0.009(3)
C11_6 0.124(4) 0.047(3) 0.173(5) 0.016(3) 0.009(4) 0.008(3)
C12_6 0.141(4) 0.050(3) 0.171(5) 0.012(4) 0.005(4) -0.006(3)
C13_6 0.129(4) 0.061(4) 0.176(5) 0.010(4) -0.005(4) -0.025(3)
C14_6 0.105(4) 0.082(4) 0.180(5) 0.031(4) 0.002(4) -0.032(3)
C15_6 0.084(4) 0.097(4) 0.182(5) 0.039(4) 0.013(4) -0.028(3)
C16_6 0.081(4) 0.103(4) 0.182(5) 0.036(4) 0.007(4) -0.024(3)
C17_6 0.062(3) 0.106(4) 0.180(5) 0.034(4) 0.023(4) -0.007(3)
C18_6 0.066(4) 0.114(4) 0.171(5) 0.034(4) 0.036(4) 0.011(3)
C19_6 0.080(4) 0.105(4) 0.166(5) 0.022(4) 0.045(3) 0.027(3)
C20_6 0.098(4) 0.112(4) 0.156(5) 0.015(4) 0.049(4) 0.021(3)
C21_6 0.117(4) 0.100(4) 0.152(5) 0.005(4) 0.035(4) 0.016(3)
C22_6 0.118(4) 0.095(4) 0.157(5) 0.010(4) 0.028(4) 0.004(3)
C23_6 0.108(4) 0.101(4) 0.153(5) 0.017(4) 0.025(4) 0.003(3)
C24_6 0.101(4) 0.094(4) 0.150(5) 0.020(4) 0.013(4) -0.004(3)
C25_6 0.087(4) 0.088(4) 0.154(5) 0.018(3) 0.006(3) -0.006(3)
C26_6 0.075(4) 0.085(4) 0.159(5) 0.024(3) 0.006(3) 0.006(3)
C27_6 0.091(4) 0.071(4) 0.161(5) 0.025(3) 0.009(4) 0.016(3)
C28_6 0.104(4) 0.054(3) 0.166(5) 0.014(3) 0.011(4) 0.028(3)
C29_6 0.093(4) 0.071(4) 0.165(5) 0.008(3) 0.028(3) 0.034(3)
C30_6 0.117(4) 0.069(4) 0.159(5) 0.005(3) 0.027(4) 0.027(3)
C31_6 0.141(4) 0.066(4) 0.168(5) 0.003(4) 0.012(4) 0.008(3)
C32_6 0.131(4) 0.069(4) 0.164(5) 0.004(4) 0.000(4) -0.008(3)
C33_6 0.123(4) 0.074(4) 0.171(5) 0.008(4) -0.007(4) -0.026(3)
C34_6 0.097(4) 0.087(4) 0.178(5) 0.028(4) -0.001(4) -0.027(3)
C35_6 0.077(4) 0.085(4) 0.165(5) 0.030(3) 0.006(3) -0.025(3)
C36_6 0.061(3) 0.091(4) 0.171(5) 0.032(3) 0.017(3) -0.007(3)
C37_6 0.057(3) 0.079(4) 0.165(4) 0.025(3) 0.029(3) 0.011(3)
C38_6 0.073(3) 0.084(4) 0.165(4) 0.015(3) 0.040(3) 0.027(3)
C39_6 0.091(4) 0.070(4) 0.158(4) 0.010(3) 0.038(3) 0.015(3)
C40_6 0.111(4) 0.085(4) 0.154(5) 0.002(4) 0.033(3) 0.011(3)
C41_6 0.111(4) 0.072(4) 0.157(5) 0.004(3) 0.021(3) -0.001(3)
C42_6 0.110(4) 0.089(4) 0.155(5) 0.010(4) 0.019(4) -0.003(3)
C43_6 0.091(4) 0.086(4) 0.155(5) 0.013(3) 0.010(4) -0.008(3)
C44_6 0.061(3) 0.083(4) 0.163(4) 0.018(3) 0.011(3) -0.010(3)
C45_6 0.062(3) 0.087(4) 0.166(4) 0.022(3) 0.016(3) 0.008(3)
C46_6 0.068(3) 0.084(4) 0.167(4) 0.015(3) 0.032(3) 0.024(3)
C47_6 0.070(3) 0.084(3) 0.157(5) 0.013(3) 0.042(3) 0.018(3)
C48_6 0.099(4) 0.073(3) 0.150(5) 0.003(3) 0.039(3) 0.026(3)
C49_6 0.098(4) 0.064(3) 0.148(5) 0.004(3) 0.033(3) 0.008(3)
C50_6 0.112(4) 0.067(3) 0.155(5) 0.009(3) 0.011(4) -0.006(3)
C51_6 0.086(4) 0.073(3) 0.154(5) 0.021(3) 0.010(3) -0.013(3)
C52_6 0.066(3) 0.059(3) 0.149(4) 0.020(3) 0.026(3) -0.002(3)
C53_6 0.058(3) 0.056(3) 0.152(4) 0.023(3) 0.032(3) 0.006(3)
C54_6 0.079(3) 0.055(3) 0.156(4) 0.011(3) 0.032(3) 0.013(3)
C55_6 0.073(3) 0.050(3) 0.158(4) 0.009(3) 0.026(3) -0.007(3)
C56_6 0.079(4) 0.056(3) 0.160(4) 0.009(3) 0.018(3) -0.011(3)
C57_6 0.061(3) 0.079(4) 0.163(4) 0.017(3) 0.020(3) -0.013(3)
C58_6 0.055(3) 0.076(3) 0.157(4) 0.017(3) 0.032(3) -0.002(3)
C59_6 0.064(3) 0.063(3) 0.159(4) 0.011(3) 0.030(3) 0.000(3)
C60_6 0.074(3) 0.059(3) 0.153(4) 0.007(3) 0.034(3) 0.002(2)
C61_6 0.092(4) 0.067(3) 0.158(4) 0.017(3) 0.044(3) 0.000(3)
C62_6 0.079(4) 0.082(4) 0.166(5) 0.024(3) 0.037(3) -0.010(3)
C63_6 0.080(4) 0.075(3) 0.158(5) 0.017(3) 0.039(3) -0.009(3)
C64_6 0.082(4) 0.069(4) 0.159(5) 0.012(4) 0.045(4) -0.015(3)
C65_6 0.079(4) 0.069(4) 0.155(6) 0.004(4) 0.044(4) -0.009(3)
C66_6 0.074(4) 0.074(4) 0.158(6) 0.014(4) 0.042(4) -0.001(3)
C67_6 0.069(4) 0.068(3) 0.153(5) 0.017(3) 0.035(3) -0.005(3)
C68_6 0.079(4) 0.069(3) 0.151(5) 0.018(3) 0.042(3) -0.003(3)
C69_6 0.103(4) 0.084(4) 0.170(5) 0.029(4) 0.057(4) 0.012(3)
C70_6 0.124(5) 0.101(5) 0.177(6) 0.027(4) 0.073(5) 0.020(4)
C71_6 0.123(5) 0.109(6) 0.179(7) 0.041(5) 0.086(5) 0.025(4)
C72_6 0.117(6) 0.115(6) 0.191(7) 0.052(5) 0.074(5) 0.021(4)
C73_6 0.100(4) 0.105(5) 0.184(6) 0.050(5) 0.064(4) 0.010(4)
C74_6 0.097(4) 0.094(4) 0.176(5) 0.032(4) 0.051(4) 0.009(3)
B1_7a 0.119(7) 0.075(6) 0.498(13) 0.035(7) 0.124(7) 0.013(5)
F2_7a 0.113(7) 0.078(6) 0.489(14) 0.028(7) 0.117(7) 0.002(6)
F3_7a 0.114(6) 0.075(6) 0.492(14) 0.024(7) 0.122(7) 0.005(5)
F4_7a 0.141(8) 0.068(5) 0.524(16) 0.037(7) 0.120(9) 0.017(5)
F5_7a 0.138(8) 0.067(5) 0.494(14) 0.059(7) 0.113(8) 0.009(5)
B1_7b 0.118(7) 0.066(6) 0.495(13) 0.030(7) 0.119(8) 0.016(6)
F2_7b 0.117(8) 0.065(8) 0.486(16) 0.027(10) 0.110(9) 0.017(6)
F3_7b 0.146(10) 0.090(8) 0.498(13) 0.028(8) 0.120(9) 0.016(8)
F4_7b 0.119(8) 0.055(6) 0.500(16) 0.030(8) 0.114(9) 0.011(6)
F5_7b 0.125(8) 0.074(8) 0.487(16) 0.028(9) 0.123(9) 0.034(6)
B1_9a 0.135(7) 0.084(6) 0.434(13) -0.104(7) 0.052(7) 0.007(5)
F2_9a 0.150(7) 0.087(6) 0.441(14) -0.088(8) 0.073(8) 0.005(5)
F3_9a 0.143(8) 0.095(6) 0.442(14) -0.101(8) 0.035(9) 0.002(6)
F4_9a 0.144(7) 0.072(5) 0.430(13) -0.118(7) 0.039(8) 0.011(5)
F5_9a 0.124(6) 0.100(7) 0.432(13) -0.094(8) 0.054(7) 0.002(5)
B1_9b 0.137(7) 0.081(6) 0.432(13) -0.101(8) 0.057(8) 0.003(6)
F2_9b 0.170(12) 0.099(8) 0.437(15) -0.086(9) 0.070(10) 0.016(8)
F3_9b 0.160(9) 0.075(7) 0.429(16) -0.088(10) 0.070(10) 0.010(7)
F4_9b 0.127(9) 0.092(8) 0.429(14) -0.101(9) 0.068(9) -0.005(7)
F5_9b 0.134(7) 0.095(8) 0.427(14) -0.100(9) 0.046(8) -0.005(7)
N1_11 0.133(7) 0.126(6) 0.192(9) -0.006(6) 0.040(6) 0.014(6)
C2_11 0.118(7) 0.115(6) 0.188(9) -0.015(7) 0.068(6) 0.002(6)
C3_11 0.089(6) 0.119(7) 0.267(12) -0.035(7) 0.065(7) 0.000(5)
N1_12 0.121(7) 0.125(6) 0.231(10) -0.015(7) 0.028(7) 0.018(6)
C2_12 0.094(6) 0.121(6) 0.225(10) -0.013(7) 0.020(7) 0.018(6)
C3_12 0.116(8) 0.117(7) 0.231(12) -0.018(7) 0.017(8) 0.018(6)
C5_13a 0.211(13) 0.213(12) 0.238(10) -0.028(10) -0.005(11) 0.000(10)
O1_13a 0.210(12) 0.213(12) 0.237(10) -0.027(10) -0.006(11) -0.002(10)
C2_13a 0.210(13) 0.214(12) 0.236(11) -0.026(10) -0.004(11) 0.001(10)
C3_13a 0.210(13) 0.216(12) 0.237(11) -0.025(10) -0.004(11) 0.003(10)
C4_13a 0.213(13) 0.215(12) 0.237(11) -0.026(10) -0.006(11) 0.002(10)
O1_13b 0.212(13) 0.213(12) 0.239(10) -0.029(10) -0.003(11) -0.002(10)
C2_13b 0.212(13) 0.212(12) 0.238(11) -0.027(10) -0.005(11) 0.001(10)
C4_13b 0.210(13) 0.214(12) 0.236(11) -0.026(10) -0.004(11) 0.001(10)
C5_13b 0.210(12) 0.214(12) 0.237(11) -0.027(10) -0.004(11) 0.002(10)
C3_13b 0.210(13) 0.212(12) 0.234(11) -0.026(10) -0.004(11) 0.000(10)
O1_14 0.132(6) 0.273(11) 0.315(12) -0.055(9) 0.094(7) -0.046(7)
C2_14 0.145(7) 0.289(12) 0.322(13) -0.057(11) 0.081(8) -0.040(8)
C3_14 0.162(8) 0.300(12) 0.333(13) -0.055(11) 0.079(9) -0.036(9)
C4_14 0.157(8) 0.296(12) 0.329(13) -0.055(11) 0.089(9) -0.042(9)
C5_14 0.152(8) 0.287(12) 0.332(13) -0.054(11) 0.091(8) -0.040(8)
O1_15 0.310(13) 0.206(10) 0.373(12) 0.036(10) -0.067(11) -0.101(10)
C2_15 0.296(14) 0.198(10) 0.359(13) 0.043(10) -0.078(12) -0.104(10)
C3_15 0.293(14) 0.185(11) 0.338(13) 0.030(11) -0.091(12) -0.099(10)
C4_15 0.287(14) 0.170(10) 0.335(13) 0.028(10) -0.100(12) -0.104(10)
C5_15 0.306(14) 0.194(10) 0.365(13) 0.028(11) -0.074(12) -0.101(10)
O1_16 0.220(10) 0.294(14) 0.382(16) 0.053(11) 0.003(11) -0.045(12)
C2_16 0.205(11) 0.292(15) 0.378(17) 0.056(12) -0.001(12) -0.049(12)
C5_16 0.209(11) 0.289(14) 0.378(17) 0.050(11) -0.003(12) -0.049(12)
C4_16 0.209(11) 0.290(15) 0.375(17) 0.048(12) -0.001(12) -0.049(12)
C3_16 0.208(11) 0.287(15) 0.374(17) 0.051(12) -0.005(12) -0.044(12)

loop_
_atom_type_symbol
_atom_type_description
_atom_type_scat_dispersion_real
_atom_type_scat_dispersion_imag
_atom_type_scat_source
C C 0.0032 0.0016 'International Tables Vol C Tables 4.2.6.8 and 6.1.1.4'
H H 0.0000 0.0000 'International Tables Vol C Tables 4.2.6.8 and 6.1.1.4'
N N 0.0061 0.0032 'International Tables Vol C Tables 4.2.6.8 and 6.1.1.4'
O O 0.0106 0.0058 'International Tables Vol C Tables 4.2.6.8 and 6.1.1.4'
B B 0.0013 0.0007 'International Tables Vol C Tables 4.2.6.8 and 6.1.1.4'
F F 0.0168 0.0099 'International Tables Vol C Tables 4.2.6.8 and 6.1.1.4'
Pd Pd -1.0621 0.9682 'International Tables Vol C Tables 4.2.6.8 and 6.1.1.4'
Cl Cl 0.1484 0.1585 'International Tables Vol C Tables 4.2.6.8 and 6.1.1.4'

loop_
_geom_angle_atom_site_label_1
_geom_angle_atom_site_label_2
_geom_angle_atom_site_label_3
_geom_angle
N29_2 Pd1_1 N29_4 176.3(3)
N29_2 Pd1_1 N29_3 89.1(3)
N29_4 Pd1_1 N29_3 87.6(3)
N29_2 Pd1_1 Cl1_5 89.9(2)
N29_4 Pd1_1 Cl1_5 93.4(2)
N29_3 Pd1_1 Cl1_5 177.65(14)
N39_4 Pd2_1 N39_2 178.4(2)
N39_4 Pd2_1 N39_3 88.9(2)
N39_2 Pd2_1 N39_3 89.5(2)
N39_4 Pd2_1 Cl2_5 91.78(19)
N39_2 Pd2_1 Cl2_5 89.80(18)
N39_3 Pd2_1 Cl2_5 178.66(14)
C2_2 C1_2 H1A_2 109.5
C2_2 C1_2 H1B_2 109.5
H1A_2 C1_2 H1B_2 109.5
C2_2 C1_2 H1C_2 109.5
H1A_2 C1_2 H1C_2 109.5
H1B_2 C1_2 H1C_2 109.5
C15_2 C2_2 C16_2 105.3(6)
C15_2 C2_2 C1_2 108.9(7)
C16_2 C2_2 C1_2 109.1(7)
C15_2 C2_2 C3_2 103.7(6)
C16_2 C2_2 C3_2 104.0(7)
C1_2 C2_2 C3_2 124.3(8)
C4_2 C3_2 C2_2 113.7(8)
C4_2 C3_2 H3A_2 108.8
C2_2 C3_2 H3A_2 108.8
C4_2 C3_2 H3B_2 108.8
C2_2 C3_2 H3B_2 108.8
H3A_2 C3_2 H3B_2 107.7
C5_2 C4_2 C3_2 109.7(9)
C5_2 C4_2 H4A_2 109.7
C3_2 C4_2 H4A_2 109.7
C5_2 C4_2 H4B_2 109.7
C3_2 C4_2 H4B_2 109.7
H4A_2 C4_2 H4B_2 108.2
C4_2 C5_2 C7_2 104.8(8)
C4_2 C5_2 C24_2 105.0(8)
C7_2 C5_2 C24_2 104.4(7)
C4_2 C5_2 C6_2 114.0(10)
C7_2 C5_2 C6_2 114.0(8)
C24_2 C5_2 C6_2 113.6(8)
C5_2 C6_2 H6A_2 109.5
C5_2 C6_2 H6B_2 109.5
H6A_2 C6_2 H6B_2 109.5
C5_2 C6_2 H6C_2 109.5
H6A_2 C6_2 H6C_2 109.5
H6B_2 C6_2 H6C_2 109.5
C15_2 C7_2 C8_2 121.2(7)
C15_2 C7_2 C5_2 117.5(8)
C8_2 C7_2 C5_2 121.3(8)
C9_2 C8_2 C7_2 115.4(8)
C9_2 C8_2 H8_2 122.3
C7_2 C8_2 H8_2 122.3
C13_2 C9_2 C8_2 123.0(7)
C13_2 C9_2 C10_2 107.9(6)
C8_2 C9_2 C10_2 129.1(8)
O10A_2 C10_2 N11_2 125.1(7)
O10A_2 C10_2 C9_2 129.0(8)
N11_2 C10_2 C9_2 105.8(7)
C10_2 N11_2 C12_2 112.4(5)
C10_2 N11_2 C25_2 126.0(7)
C12_2 N11_2 C25_2 121.6(7)
O12A_2 C12_2 N11_2 125.8(6)
O12A_2 C12_2 C13_2 128.6(7)
N11_2 C12_2 C13_2 105.6(6)
C14_2 C13_2 C9_2 122.9(6)
C14_2 C13_2 C12_2 128.8(7)
C9_2 C13_2 C12_2 108.3(6)
C13_2 C14_2 C15_2 114.0(7)
C13_2 C14_2 H14_2 123.0
C15_2 C14_2 H14_2 123.0
C7_2 C15_2 C14_2 123.6(6)
C7_2 C15_2 C2_2 112.8(7)
C14_2 C15_2 C2_2 123.6(8)
C24_2 C16_2 C17_2 123.3(6)
C24_2 C16_2 C2_2 113.2(7)
C17_2 C16_2 C2_2 123.5(8)
C18_2 C17_2 C16_2 115.6(7)
C18_2 C17_2 H17_2 122.2
C16_2 C17_2 H17_2 122.2
C17_2 C18_2 C22_2 121.2(6)
C17_2 C18_2 C19_2 130.0(7)
C22_2 C18_2 C19_2 108.8(6)
O19A_2 C19_2 N20_2 125.4(6)
O19A_2 C19_2 C18_2 130.2(7)
N20_2 C19_2 C18_2 104.3(6)
C21_2 N20_2 C19_2 113.5(5)
C21_2 N20_2 C35_2 123.7(6)
C19_2 N20_2 C35_2 122.7(6)
O21A_2 C21_2 N20_2 126.6(7)
O21A_2 C21_2 C22_2 128.8(8)
N20_2 C21_2 C22_2 104.6(6)
C18_2 C22_2 C23_2 122.4(7)
C18_2 C22_2 C21_2 108.6(6)
C23_2 C22_2 C21_2 129.0(7)
C24_2 C23_2 C22_2 116.6(8)
C24_2 C23_2 H23_2 121.7
C22_2 C23_2 H23_2 121.7
C23_2 C24_2 C16_2 120.8(7)
C23_2 C24_2 C5_2 122.3(8)
C16_2 C24_2 C5_2 116.9(8)
C34_2 C25_2 C26_2 122.2(5)
C34_2 C25_2 N11_2 117.5(6)
C26_2 C25_2 N11_2 120.2(6)
C27_2 C26_2 C25_2 120.3(6)
C27_2 C26_2 H26_2 119.9
C25_2 C26_2 H26_2 119.9
C26_2 C27_2 C28_2 120.0(6)
C26_2 C27_2 H27_2 120.0
C28_2 C27_2 H27_2 120.0
N29_2 C28_2 C33_2 120.5(5)
N29_2 C28_2 C27_2 120.0(5)
C33_2 C28_2 C27_2 119.4(5)
C30_2 N29_2 C28_2 119.5(6)
C30_2 N29_2 Pd1_1 119.1(4)
C28_2 N29_2 Pd1_1 121.0(4)
N29_2 C30_2 C31_2 123.2(6)
N29_2 C30_2 H30_2 118.4
C31_2 C30_2 H30_2 118.4
C32_2 C31_2 C30_2 119.2(6)
C32_2 C31_2 H31_2 120.4
C30_2 C31_2 H31_2 120.4
C31_2 C32_2 C33_2 119.4(7)
C31_2 C32_2 H32_2 120.3
C33_2 C32_2 H32_2 120.3
C32_2 C33_2 C28_2 118.3(5)
C32_2 C33_2 C34_2 122.3(6)
C28_2 C33_2 C34_2 119.4(5)
C25_2 C34_2 C33_2 118.7(6)
C25_2 C34_2 H34_2 120.7
C33_2 C34_2 H34_2 120.7
C44_2 C35_2 C36_2 121.1(5)
C44_2 C35_2 N20_2 119.7(6)
C36_2 C35_2 N20_2 119.2(5)
C37_2 C36_2 C35_2 120.4(5)
C37_2 C36_2 H36_2 119.8
C35_2 C36_2 H36_2 119.8
C36_2 C37_2 C38_2 120.6(6)
C36_2 C37_2 H37_2 119.7
C38_2 C37_2 H37_2 119.7
N39_2 C38_2 C37_2 120.4(5)
N39_2 C38_2 C43_2 120.4(4)
C37_2 C38_2 C43_2 119.2(4)
C40_2 N39_2 C38_2 119.0(5)
C40_2 N39_2 Pd2_1 119.6(4)
C38_2 N39_2 Pd2_1 121.2(4)
N39_2 C40_2 C41_2 124.0(6)
N39_2 C40_2 H40_2 118.0
C41_2 C40_2 H40_2 118.0
C40_2 C41_2 C42_2 119.2(6)
C40_2 C41_2 H41_2 120.4
C42_2 C41_2 H41_2 120.4
C41_2 C42_2 C43_2 119.1(6)
C41_2 C42_2 H42_2 120.5
C43_2 C42_2 H42_2 120.5
C42_2 C43_2 C44_2 123.1(5)
C42_2 C43_2 C38_2 118.3(5)
C44_2 C43_2 C38_2 118.6(5)
C35_2 C44_2 C43_2 120.0(6)
C35_2 C44_2 H44_2 120.0
C43_2 C44_2 H44_2 120.0
C2_3 C1_3 H1A_3 109.5
C2_3 C1_3 H1B_3 109.5
H1A_3 C1_3 H1B_3 109.5
C2_3 C1_3 H1C_3 109.5
H1A_3 C1_3 H1C_3 109.5
H1B_3 C1_3 H1C_3 109.5
C16_3 C2_3 C15_3 105.9(5)
C16_3 C2_3 C1_3 113.8(5)
C15_3 C2_3 C1_3 114.0(6)
C16_3 C2_3 C3_3 105.3(5)
C15_3 C2_3 C3_3 105.1(5)
C1_3 C2_3 C3_3 111.9(6)
C4_3 C3_3 C2_3 112.2(7)
C4_3 C3_3 H3A_3 109.2
C2_3 C3_3 H3A_3 109.2
C4_3 C3_3 H3B_3 109.2
C2_3 C3_3 H3B_3 109.2
H3A_3 C3_3 H3B_3 107.9
C3_3 C4_3 C5_3 110.9(6)
C3_3 C4_3 H4A_3 109.5
C5_3 C4_3 H4A_3 109.5
C3_3 C4_3 H4B_3 109.5
C5_3 C4_3 H4B_3 109.5
H4A_3 C4_3 H4B_3 108.1
C7_3 C5_3 C24_3 107.2(4)
C7_3 C5_3 C6_3 112.2(6)
C24_3 C5_3 C6_3 113.7(5)
C7_3 C5_3 C4_3 105.2(5)
C24_3 C5_3 C4_3 104.6(5)
C6_3 C5_3 C4_3 113.3(6)
C5_3 C6_3 H6A_3 109.5
C5_3 C6_3 H6B_3 109.5
H6A_3 C6_3 H6B_3 109.5
C5_3 C6_3 H6C_3 109.5
H6A_3 C6_3 H6C_3 109.5
H6B_3 C6_3 H6C_3 109.5
C15_3 C7_3 C8_3 122.9(5)
C15_3 C7_3 C5_3 112.9(5)
C8_3 C7_3 C5_3 124.1(6)
C7_3 C8_3 C9_3 114.8(6)
C7_3 C8_3 H8_3 122.6
C9_3 C8_3 H8_3 122.6
C13_3 C9_3 C8_3 123.2(6)
C13_3 C9_3 C10_3 109.0(5)
C8_3 C9_3 C10_3 127.8(6)
O10A_3 C10_3 N11_3 125.1(6)
O10A_3 C10_3 C9_3 130.2(7)
N11_3 C10_3 C9_3 104.7(6)
C12_3 N11_3 C10_3 112.5(5)
C12_3 N11_3 C25_3 124.2(6)
C10_3 N11_3 C25_3 123.2(6)
O12A_3 C12_3 N11_3 125.9(6)
O12A_3 C12_3 C13_3 129.5(7)
N11_3 C12_3 C13_3 104.6(6)
C9_3 C13_3 C14_3 121.2(5)
C9_3 C13_3 C12_3 109.1(5)
C14_3 C13_3 C12_3 129.7(6)
C13_3 C14_3 C15_3 117.6(6)
C13_3 C14_3 H14_3 121.2
C15_3 C14_3 H14_3 121.2
C7_3 C15_3 C14_3 120.3(5)
C7_3 C15_3 C2_3 115.0(5)
C14_3 C15_3 C2_3 124.7(6)
C17_3 C16_3 C24_3 121.6(5)
C17_3 C16_3 C2_3 124.7(6)
C24_3 C16_3 C2_3 113.6(5)
C16_3 C17_3 C18_3 115.9(6)
C16_3 C17_3 H17_3 122.0
C18_3 C17_3 H17_3 122.0
C22_3 C18_3 C17_3 122.1(5)
C22_3 C18_3 C19_3 109.0(5)
C17_3 C18_3 C19_3 128.9(6)
O19A_3 C19_3 N20_3 126.4(5)
O19A_3 C19_3 C18_3 129.1(6)
N20_3 C19_3 C18_3 104.4(5)
C21_3 N20_3 C19_3 112.9(5)
C21_3 N20_3 C35_3 122.5(6)
C19_3 N20_3 C35_3 124.6(5)
O21A_3 C21_3 N20_3 125.2(6)
O21A_3 C21_3 C22_3 129.5(6)
N20_3 C21_3 C22_3 105.2(5)
C18_3 C22_3 C23_3 121.7(5)
C18_3 C22_3 C21_3 108.5(5)
C23_3 C22_3 C21_3 129.7(6)
C24_3 C23_3 C22_3 116.2(6)
C24_3 C23_3 H23_3 121.9
C22_3 C23_3 H23_3 121.9
C23_3 C24_3 C16_3 122.4(5)
C23_3 C24_3 C5_3 123.4(6)
C16_3 C24_3 C5_3 114.1(5)
C34_3 C25_3 C26_3 121.6(6)
C34_3 C25_3 N11_3 120.4(6)
C26_3 C25_3 N11_3 118.1(5)
C27_3 C26_3 C25_3 120.7(6)
C27_3 C26_3 H26_3 119.6
C25_3 C26_3 H26_3 119.6
C26_3 C27_3 C28_3 119.4(6)
C26_3 C27_3 H27_3 120.3
C28_3 C27_3 H27_3 120.3
N29_3 C28_3 C27_3 119.4(6)
N29_3 C28_3 C33_3 120.7(5)
C27_3 C28_3 C33_3 119.9(5)
C30_3 N29_3 C28_3 118.2(6)
C30_3 N29_3 Pd1_1 119.6(5)
C28_3 N29_3 Pd1_1 122.0(4)
N29_3 C30_3 C31_3 124.7(6)
N29_3 C30_3 H30_3 117.6
C31_3 C30_3 H30_3 117.6
C32_3 C31_3 C30_3 119.4(6)
C32_3 C31_3 H31_3 120.3
C30_3 C31_3 H31_3 120.3
C31_3 C32_3 C33_3 118.0(7)
C31_3 C32_3 H32_3 121.0
C33_3 C32_3 H32_3 121.0
C28_3 C33_3 C34_3 119.2(5)
C28_3 C33_3 C32_3 119.0(5)
C34_3 C33_3 C32_3 121.7(6)
C25_3 C34_3 C33_3 119.1(7)
C25_3 C34_3 H34_3 120.4
C33_3 C34_3 H34_3 120.4
C36_3 C35_3 C44_3 121.9(5)
C36_3 C35_3 N20_3 119.4(5)
C44_3 C35_3 N20_3 118.7(6)
C35_3 C36_3 C37_3 120.6(6)
C35_3 C36_3 H36_3 119.7
C37_3 C36_3 H36_3 119.7
C36_3 C37_3 C38_3 120.0(6)
C36_3 C37_3 H37_3 120.0
C38_3 C37_3 H37_3 120.0
N39_3 C38_3 C37_3 120.5(5)
N39_3 C38_3 C43_3 119.9(5)
C37_3 C38_3 C43_3 119.5(5)
C40_3 N39_3 C38_3 120.0(5)
C40_3 N39_3 Pd2_1 117.6(4)
C38_3 N39_3 Pd2_1 122.4(4)
N39_3 C40_3 C41_3 122.5(6)
N39_3 C40_3 H40_3 118.8
C41_3 C40_3 H40_3 118.8
C40_3 C41_3 C42_3 120.7(6)
C40_3 C41_3 H41_3 119.6
C42_3 C41_3 H41_3 119.6
C41_3 C42_3 C43_3 118.0(6)
C41_3 C42_3 H42_3 121.0
C43_3 C42_3 H42_3 121.0
C42_3 C43_3 C44_3 122.1(6)
C42_3 C43_3 C38_3 118.9(5)
C44_3 C43_3 C38_3 118.8(5)
C35_3 C44_3 C43_3 119.2(6)
C35_3 C44_3 H44_3 120.4
C43_3 C44_3 H44_3 120.4
C2_4 C1_4 H1A_4 109.5
C2_4 C1_4 H1B_4 109.5
H1A_4 C1_4 H1B_4 109.5
C2_4 C1_4 H1C_4 109.5
H1A_4 C1_4 H1C_4 109.5
H1B_4 C1_4 H1C_4 109.5
C16_4 C2_4 C15_4 106.6(6)
C16_4 C2_4 C1_4 112.6(7)
C15_4 C2_4 C1_4 111.8(7)
C16_4 C2_4 C3_4 104.5(7)
C15_4 C2_4 C3_4 104.7(7)
C1_4 C2_4 C3_4 115.9(8)
C4_4 C3_4 C2_4 115.7(8)
C4_4 C3_4 H3A_4 108.4
C2_4 C3_4 H3A_4 108.4
C4_4 C3_4 H3B_4 108.4
C2_4 C3_4 H3B_4 108.4
H3A_4 C3_4 H3B_4 107.4
C3_4 C4_4 C5_4 107.5(9)
C3_4 C4_4 H4A_4 110.2
C5_4 C4_4 H4A_4 110.2
C3_4 C4_4 H4B_4 110.2
C5_4 C4_4 H4B_4 110.2
H4A_4 C4_4 H4B_4 108.5
C24_4 C5_4 C4_4 106.6(7)
C24_4 C5_4 C6_4 112.4(7)
C4_4 C5_4 C6_4 112.3(9)
C24_4 C5_4 C7_4 104.3(7)
C4_4 C5_4 C7_4 105.5(7)
C6_4 C5_4 C7_4 115.1(8)
C5_4 C6_4 H6A_4 109.5
C5_4 C6_4 H6B_4 109.5
H6A_4 C6_4 H6B_4 109.5
C5_4 C6_4 H6C_4 109.5
H6A_4 C6_4 H6C_4 109.5
H6B_4 C6_4 H6C_4 109.5
C8_4 C7_4 C15_4 119.1(7)
C8_4 C7_4 C5_4 124.1(8)
C15_4 C7_4 C5_4 116.7(7)
C7_4 C8_4 C9_4 118.5(7)
C7_4 C8_4 H8_4 120.8
C9_4 C8_4 H8_4 120.8
C8_4 C9_4 C13_4 122.1(6)
C8_4 C9_4 C10_4 129.2(7)
C13_4 C9_4 C10_4 108.7(6)
O10A_4 C10_4 N11_4 125.4(6)
O10A_4 C10_4 C9_4 129.4(7)
N11_4 C10_4 C9_4 105.3(5)
C10_4 N11_4 C12_4 112.7(5)
C10_4 N11_4 C25_4 123.2(5)
C12_4 N11_4 C25_4 123.8(6)
O12A_4 C12_4 N11_4 124.5(6)
O12A_4 C12_4 C13_4 130.4(6)
N11_4 C12_4 C13_4 105.0(6)
C14_4 C13_4 C9_4 120.5(6)
C14_4 C13_4 C12_4 131.2(6)
C9_4 C13_4 C12_4 108.3(5)
C13_4 C14_4 C15_4 116.6(7)
C13_4 C14_4 H14_4 121.7
C15_4 C14_4 H14_4 121.7
C14_4 C15_4 C7_4 123.2(6)
C14_4 C15_4 C2_4 125.3(7)
C7_4 C15_4 C2_4 111.4(7)
C17_4 C16_4 C24_4 122.4(6)
C17_4 C16_4 C2_4 125.1(7)
C24_4 C16_4 C2_4 112.2(7)
C18_4 C17_4 C16_4 118.0(7)
C18_4 C17_4 H17_4 121.0
C16_4 C17_4 H17_4 121.0
C17_4 C18_4 C22_4 119.3(6)
C17_4 C18_4 C19_4 130.9(7)
C22_4 C18_4 C19_4 109.8(5)
O19A_4 C19_4 N20_4 124.0(6)
O19A_4 C19_4 C18_4 131.2(7)
N20_4 C19_4 C18_4 104.8(6)
C21_4 N20_4 C19_4 111.8(5)
C21_4 N20_4 C35_4 123.5(6)
C19_4 N20_4 C35_4 124.4(6)
O21A_4 C21_4 N20_4 125.3(7)
O21A_4 C21_4 C22_4 128.1(8)
N20_4 C21_4 C22_4 106.4(6)
C23_4 C22_4 C18_4 123.4(6)
C23_4 C22_4 C21_4 129.4(7)
C18_4 C22_4 C21_4 107.2(6)
C24_4 C23_4 C22_4 117.6(7)
C24_4 C23_4 H23_4 121.2
C22_4 C23_4 H23_4 121.2
C23_4 C24_4 C16_4 119.3(7)
C23_4 C24_4 C5_4 124.1(7)
C16_4 C24_4 C5_4 116.4(7)
C34_4 C25_4 C26_4 120.9(5)
C34_4 C25_4 N11_4 121.1(5)
C26_4 C25_4 N11_4 118.1(5)
C27_4 C26_4 C25_4 119.6(6)
C27_4 C26_4 H26_4 120.2
C25_4 C26_4 H26_4 120.2
C26_4 C27_4 C28_4 121.4(5)
C26_4 C27_4 H27_4 119.3
C28_4 C27_4 H27_4 119.3
N29_4 C28_4 C27_4 120.8(5)
N29_4 C28_4 C33_4 120.5(5)
C27_4 C28_4 C33_4 118.7(5)
C30_4 N29_4 C28_4 119.0(5)
C30_4 N29_4 Pd1_1 117.7(5)
C28_4 N29_4 Pd1_1 121.9(4)
N29_4 C30_4 C31_4 123.0(6)
N29_4 C30_4 H30_4 118.5
C31_4 C30_4 H30_4 118.5
C32_4 C31_4 C30_4 119.8(6)
C32_4 C31_4 H31_4 120.1
C30_4 C31_4 H31_4 120.1
C31_4 C32_4 C33_4 119.1(6)
C31_4 C32_4 H32_4 120.4
C33_4 C32_4 H32_4 120.4
C32_4 C33_4 C28_4 118.4(5)
C32_4 C33_4 C34_4 123.1(6)
C28_4 C33_4 C34_4 118.5(5)
C25_4 C34_4 C33_4 120.8(5)
C25_4 C34_4 H34_4 119.6
C33_4 C34_4 H34_4 119.6
C44_4 C35_4 C36_4 119.9(6)
C44_4 C35_4 N20_4 120.9(6)
C36_4 C35_4 N20_4 119.2(5)
C37_4 C36_4 C35_4 122.2(6)
C37_4 C36_4 H36_4 118.9
C35_4 C36_4 H36_4 118.9
C36_4 C37_4 C38_4 118.8(5)
C36_4 C37_4 H37_4 120.6
C38_4 C37_4 H37_4 120.6
N39_4 C38_4 C43_4 120.7(5)
N39_4 C38_4 C37_4 119.9(5)
C43_4 C38_4 C37_4 119.4(5)
C40_4 N39_4 C38_4 118.0(5)
C40_4 N39_4 Pd2_1 119.9(5)
C38_4 N39_4 Pd2_1 121.5(4)
N39_4 C40_4 C41_4 125.3(6)
N39_4 C40_4 H40_4 117.3
C41_4 C40_4 H40_4 117.3
C42_4 C41_4 C40_4 117.5(6)
C42_4 C41_4 H41_4 121.3
C40_4 C41_4 H41_4 121.3
C41_4 C42_4 C43_4 120.3(6)
C41_4 C42_4 H42_4 119.8
C43_4 C42_4 H42_4 119.8
C38_4 C43_4 C42_4 118.0(5)
C38_4 C43_4 C44_4 119.0(5)
C42_4 C43_4 C44_4 123.1(5)
C35_4 C44_4 C43_4 120.5(6)
C35_4 C44_4 H44_4 119.7
C43_4 C44_4 H44_4 119.7
C2_6 C1_6 C10_6 122.5(11)
C2_6 C1_6 C14_6 108.7(11)
C10_6 C1_6 C14_6 117.8(11)
C1_6 C2_6 C7_6 122.9(11)
C1_6 C2_6 C3_6 106.8(12)
C7_6 C2_6 C3_6 118.0(11)
C15_6 C3_6 C4_6 121.5(10)
C15_6 C3_6 C2_6 109.3(11)
C4_6 C3_6 C2_6 118.4(11)
C5_6 C4_6 C18_6 111.9(10)
C5_6 C4_6 C3_6 118.6(10)
C18_6 C4_6 C3_6 117.6(12)
C6_6 C5_6 C4_6 122.5(11)
C6_6 C5_6 C20_6 119.8(10)
C4_6 C5_6 C20_6 104.5(10)
C5_6 C6_6 C23_6 119.2(11)
C5_6 C6_6 C7_6 119.6(11)
C23_6 C6_6 C7_6 109.0(10)
C2_6 C7_6 C6_6 122.8(10)
C2_6 C7_6 C8_6 116.3(11)
C6_6 C7_6 C8_6 109.6(9)
C9_6 C8_6 C24_6 122.2(9)
C9_6 C8_6 C7_6 120.5(11)
C24_6 C8_6 C7_6 103.5(9)
C8_6 C9_6 C10_6 121.3(10)
C8_6 C9_6 C27_6 120.4(10)
C10_6 C9_6 C27_6 107.8(10)
C1_6 C10_6 C11_6 121.2(10)
C1_6 C10_6 C9_6 116.5(11)
C11_6 C10_6 C9_6 108.9(10)
C12_6 C11_6 C10_6 120.9(11)
C12_6 C11_6 C28_6 120.6(10)
C10_6 C11_6 C28_6 105.4(10)
C11_6 C12_6 C31_6 121.3(11)
C11_6 C12_6 C13_6 119.1(11)
C31_6 C12_6 C13_6 108.5(9)
C14_6 C13_6 C33_6 120.1(11)
C14_6 C13_6 C12_6 119.1(10)
C33_6 C13_6 C12_6 106.2(10)
C13_6 C14_6 C15_6 119.2(11)
C13_6 C14_6 C1_6 121.7(11)
C15_6 C14_6 C1_6 108.5(12)
C3_6 C15_6 C14_6 106.7(11)
C3_6 C15_6 C16_6 118.4(11)
C14_6 C15_6 C16_6 121.3(12)
C17_6 C16_6 C15_6 119.3(12)
C17_6 C16_6 C34_6 110.6(9)
C15_6 C16_6 C34_6 118.5(11)
C18_6 C17_6 C16_6 123.1(11)
C18_6 C17_6 C36_6 117.6(10)
C16_6 C17_6 C36_6 107.1(11)
C17_6 C18_6 C4_6 120.0(11)
C17_6 C18_6 C19_6 123.1(10)
C4_6 C18_6 C19_6 105.1(11)
C20_6 C19_6 C38_6 122.1(10)
C20_6 C19_6 C18_6 110.2(10)
C38_6 C19_6 C18_6 116.3(11)
C21_6 C20_6 C19_6 122.0(10)
C21_6 C20_6 C5_6 117.7(10)
C19_6 C20_6 C5_6 108.3(11)
C20_6 C21_6 C22_6 121.6(11)
C20_6 C21_6 C40_6 116.4(11)
C22_6 C21_6 C40_6 110.3(10)
C23_6 C22_6 C42_6 121.9(10)
C23_6 C22_6 C21_6 117.9(11)
C42_6 C22_6 C21_6 107.2(10)
C6_6 C23_6 C22_6 123.8(11)
C6_6 C23_6 C24_6 110.5(10)
C22_6 C23_6 C24_6 115.8(10)
C25_6 C24_6 C23_6 123.0(9)
C25_6 C24_6 C8_6 117.1(10)
C23_6 C24_6 C8_6 107.4(9)
C24_6 C25_6 C43_6 118.7(10)
C24_6 C25_6 C26_6 121.7(10)
C43_6 C25_6 C26_6 107.9(9)
C27_6 C26_6 C45_6 117.0(10)
C27_6 C26_6 C25_6 121.1(9)
C45_6 C26_6 C25_6 108.3(9)
C26_6 C27_6 C28_6 121.9(9)
C26_6 C27_6 C9_6 117.3(10)
C28_6 C27_6 C9_6 108.5(10)
C27_6 C28_6 C29_6 122.4(10)
C27_6 C28_6 C11_6 109.4(10)
C29_6 C28_6 C11_6 115.9(10)
C28_6 C29_6 C46_6 117.2(10)
C28_6 C29_6 C30_6 121.6(10)
C46_6 C29_6 C30_6 109.4(9)
C31_6 C30_6 C29_6 121.1(10)
C31_6 C30_6 C48_6 119.1(10)
C29_6 C30_6 C48_6 107.2(10)
C30_6 C31_6 C32_6 120.8(10)
C30_6 C31_6 C12_6 119.4(11)
C32_6 C31_6 C12_6 109.3(11)
C31_6 C32_6 C50_6 120.2(10)
C31_6 C32_6 C33_6 110.1(10)
C50_6 C32_6 C33_6 116.0(10)
C34_6 C33_6 C13_6 121.5(12)
C34_6 C33_6 C32_6 121.2(9)
C13_6 C33_6 C32_6 105.8(10)
C33_6 C34_6 C35_6 123.0(10)
C33_6 C34_6 C16_6 119.3(10)
C35_6 C34_6 C16_6 105.5(10)
C36_6 C35_6 C34_6 109.0(9)
C36_6 C35_6 C51_6 121.4(8)
C34_6 C35_6 C51_6 116.5(9)
C37_6 C36_6 C35_6 120.4(8)
C37_6 C36_6 C17_6 120.3(11)
C35_6 C36_6 C17_6 107.8(9)
C38_6 C37_6 C36_6 120.1(9)
C38_6 C37_6 C53_6 110.1(8)
C36_6 C37_6 C53_6 118.2(9)
C37_6 C38_6 C19_6 122.6(10)
C37_6 C38_6 C39_6 109.0(8)
C19_6 C38_6 C39_6 117.9(10)
C40_6 C39_6 C38_6 118.8(9)
C40_6 C39_6 C54_6 121.1(9)
C38_6 C39_6 C54_6 107.4(9)
C39_6 C40_6 C21_6 122.6(11)
C39_6 C40_6 C41_6 118.9(10)
C21_6 C40_6 C41_6 107.0(10)
C56_6 C41_6 C42_6 123.4(9)
C56_6 C41_6 C40_6 119.6(10)
C42_6 C41_6 C40_6 105.0(9)
C43_6 C42_6 C22_6 120.4(10)
C43_6 C42_6 C41_6 117.5(10)
C22_6 C42_6 C41_6 110.5(10)
C42_6 C43_6 C25_6 119.9(9)
C42_6 C43_6 C44_6 119.2(9)
C25_6 C43_6 C44_6 108.5(9)
C57_6 C44_6 C45_6 119.2(10)
C57_6 C44_6 C43_6 122.0(8)
C45_6 C44_6 C43_6 106.2(8)
C26_6 C45_6 C44_6 109.1(9)
C26_6 C45_6 C46_6 121.0(9)
C44_6 C45_6 C46_6 117.8(9)
C29_6 C46_6 C47_6 110.2(10)
C29_6 C46_6 C45_6 120.5(9)
C47_6 C46_6 C45_6 119.0(9)
C58_6 C47_6 C46_6 121.7(10)
C58_6 C47_6 C48_6 120.6(8)
C46_6 C47_6 C48_6 105.3(8)
C49_6 C48_6 C30_6 120.8(10)
C49_6 C48_6 C47_6 119.6(8)
C30_6 C48_6 C47_6 107.8(9)
C48_6 C49_6 C50_6 120.1(9)
C48_6 C49_6 C60_6 123.6(9)
C50_6 C49_6 C60_6 111.8(8)
C51_6 C50_6 C49_6 108.0(8)
C51_6 C50_6 C32_6 120.7(10)
C49_6 C50_6 C32_6 118.7(9)
C50_6 C51_6 C52_6 109.5(8)
C50_6 C51_6 C35_6 122.6(8)
C52_6 C51_6 C35_6 115.4(9)
C53_6 C52_6 C51_6 122.6(7)
C53_6 C52_6 C60_6 122.7(8)
C51_6 C52_6 C60_6 109.0(7)
C52_6 C53_6 C54_6 123.1(7)
C52_6 C53_6 C37_6 121.9(8)
C54_6 C53_6 C37_6 103.9(8)
C55_6 C54_6 C53_6 118.0(8)
C55_6 C54_6 C39_6 118.6(9)
C53_6 C54_6 C39_6 109.5(8)
C54_6 C55_6 C56_6 120.2(9)
C54_6 C55_6 C59_6 122.8(9)
C56_6 C55_6 C59_6 111.4(8)
C41_6 C56_6 C55_6 121.6(9)
C41_6 C56_6 C57_6 119.7(9)
C55_6 C56_6 C57_6 107.3(9)
C44_6 C57_6 C58_6 123.4(9)
C44_6 C57_6 C56_6 118.2(9)
C58_6 C57_6 C56_6 108.9(8)
C47_6 C58_6 C57_6 118.8(9)
C47_6 C58_6 C59_6 123.1(9)
C57_6 C58_6 C59_6 110.7(8)
C55_6 C59_6 C60_6 116.4(7)
C55_6 C59_6 C58_6 99.0(8)
C60_6 C59_6 C58_6 115.5(7)
C55_6 C59_6 C62_6 108.0(7)
C60_6 C59_6 C62_6 108.4(8)
C58_6 C59_6 C62_6 108.9(6)
C49_6 C60_6 C59_6 115.1(7)
C49_6 C60_6 C52_6 97.5(6)
C59_6 C60_6 C52_6 114.1(7)
C49_6 C60_6 C61_6 110.2(7)
C59_6 C60_6 C61_6 110.0(7)
C52_6 C60_6 C61_6 109.2(7)
C68_6 C61_6 C69_6 107.4(7)
C68_6 C61_6 C60_6 107.6(8)
C69_6 C61_6 C60_6 104.3(8)
C68_6 C61_6 H61_6 112.4
C69_6 C61_6 H61_6 112.4
C60_6 C61_6 H61_6 112.4
C74_6 C62_6 C63_6 110.1(9)
C74_6 C62_6 C59_6 106.1(8)
C63_6 C62_6 C59_6 106.7(7)
C74_6 C62_6 H62_6 111.2
C63_6 C62_6 H62_6 111.2
C59_6 C62_6 H62_6 111.2
C64_6 C63_6 C68_6 117.4(9)
C64_6 C63_6 C62_6 129.6(10)
C68_6 C63_6 C62_6 112.8(8)
C65_6 C64_6 C63_6 122.5(10)
C65_6 C64_6 H64_6 118.8
C63_6 C64_6 H64_6 118.8
C64_6 C65_6 C66_6 121.3(9)
C64_6 C65_6 H65_6 119.3
C66_6 C65_6 H65_6 119.3
C65_6 C66_6 C67_6 119.0(9)
C65_6 C66_6 H66_6 120.5
C67_6 C66_6 H66_6 120.5
C68_6 C67_6 C66_6 121.1(10)
C68_6 C67_6 H67_6 119.4
C66_6 C67_6 H67_6 119.4
C67_6 C68_6 C63_6 118.7(8)
C67_6 C68_6 C61_6 128.7(9)
C63_6 C68_6 C61_6 112.6(8)
C74_6 C69_6 C70_6 123.1(10)
C74_6 C69_6 C61_6 114.1(10)
C70_6 C69_6 C61_6 122.5(12)
C69_6 C70_6 C71_6 111.6(12)
C69_6 C70_6 H70_6 124.2
C71_6 C70_6 H70_6 124.2
C72_6 C71_6 C70_6 122.4(12)
C72_6 C71_6 H71_6 118.8
C70_6 C71_6 H71_6 118.8
C71_6 C72_6 C73_6 122.5(13)
C71_6 C72_6 H72_6 118.8
C73_6 C72_6 H72_6 118.8
C72_6 C73_6 C74_6 118.2(14)
C72_6 C73_6 H73_6 120.9
C74_6 C73_6 H73_6 120.9
C69_6 C74_6 C73_6 122.1(11)
C69_6 C74_6 C62_6 112.6(9)
C73_6 C74_6 C62_6 125.0(12)
F4_7a B1_7a F3_7a 105.3(14)
F4_7a B1_7a F2_7a 105.5(16)
F3_7a B1_7a F2_7a 104.6(15)
F4_7a B1_7a F5_7a 117.6(17)
F3_7a B1_7a F5_7a 109.0(15)
F2_7a B1_7a F5_7a 113.7(16)
F4_7b B1_7b F5_7b 110.3(19)
F4_7b B1_7b F2_7b 114(2)
F5_7b B1_7b F2_7b 110(2)
F4_7b B1_7b F3_7b 108(2)
F5_7b B1_7b F3_7b 101.7(19)
F2_7b B1_7b F3_7b 112(2)
F3_9a B1_9a F2_9a 106.9(16)
F3_9a B1_9a F5_9a 104.1(15)
F2_9a B1_9a F5_9a 99.3(15)
F3_9a B1_9a F4_9a 112.5(17)
F2_9a B1_9a F4_9a 121.3(15)
F5_9a B1_9a F4_9a 110.8(16)
F5_9b B1_9b F2_9b 121(2)
F5_9b B1_9b F3_9b 102(2)
F2_9b B1_9b F3_9b 111(2)
F5_9b B1_9b F4_9b 110(2)
F2_9b B1_9b F4_9b 104(2)
F3_9b B1_9b F4_9b 109(2)
N1_11 C2_11 C3_11 176.4(13)
C2_11 C3_11 H3A_11 109.5
C2_11 C3_11 H3B_11 109.5
H3A_11 C3_11 H3B_11 109.5
C2_11 C3_11 H3C_11 109.5
H3A_11 C3_11 H3C_11 109.5
H3B_11 C3_11 H3C_11 109.5
N1_12 C2_12 C3_12 177.4(16)
C2_12 C3_12 H3A_12 109.6
C2_12 C3_12 H3B_12 109.3
H3A_12 C3_12 H3B_12 109.3
C2_12 C3_12 H3C_12 109.6
H3A_12 C3_12 H3C_12 109.7
H3B_12 C3_12 H3C_12 109.3
O1_13a C5_13a C4_13a 111(3)
O1_13a C5_13a H5A_13a 109.4
C4_13a C5_13a H5A_13a 109.4
O1_13a C5_13a H5B_13a 109.4
C4_13a C5_13a H5B_13a 109.4
H5A_13a C5_13a H5B_13a 108.0
C5_13a O1_13a C2_13a 108(2)
O1_13a C2_13a C3_13a 107(3)
O1_13a C2_13a H2A_13a 110.3
C3_13a C2_13a H2A_13a 110.3
O1_13a C2_13a H2B_13a 110.3
C3_13a C2_13a H2B_13a 110.3
H2A_13a C2_13a H2B_13a 108.5
C2_13a C3_13a C4_13a 98(2)
C2_13a C3_13a H3A_13a 112.1
C4_13a C3_13a H3A_13a 112.1
C2_13a C3_13a H3B_13a 112.1
C4_13a C3_13a H3B_13a 112.1
H3A_13a C3_13a H3B_13a 109.7
C5_13a C4_13a C3_13a 102(3)
C5_13a C4_13a H4A_13a 111.3
C3_13a C4_13a H4A_13a 111.3
C5_13a C4_13a H4B_13a 111.3
C3_13a C4_13a H4B_13a 111.3
H4A_13a C4_13a H4B_13a 109.2
C5_13b O1_13b C2_13b 110(2)
C3_13b C2_13b O1_13b 110(2)
C3_13b C2_13b H2A_13b 109.6
O1_13b C2_13b H2A_13b 109.6
C3_13b C2_13b H2B_13b 109.6
O1_13b C2_13b H2B_13b 109.6
H2A_13b C2_13b H2B_13b 108.1
C3_13b C4_13b C5_13b 108(2)
C3_13b C4_13b H4A_13b 110.1
C5_13b C4_13b H4A_13b 110.1
C3_13b C4_13b H4B_13b 110.1
C5_13b C4_13b H4B_13b 110.1
H4A_13b C4_13b H4B_13b 108.4
O1_13b C5_13b C4_13b 102(2)
O1_13b C5_13b H5A_13b 111.4
C4_13b C5_13b H5A_13b 111.4
O1_13b C5_13b H5B_13b 111.4
C4_13b C5_13b H5B_13b 111.4
H5A_13b C5_13b H5B_13b 109.2
C2_13b C3_13b C4_13b 102(2)
C2_13b C3_13b H3A_13b 111.4
C4_13b C3_13b H3A_13b 111.4
C2_13b C3_13b H3B_13b 111.4
C4_13b C3_13b H3B_13b 111.4
H3A_13b C3_13b H3B_13b 109.3
C5_14 O1_14 C2_14 114.1(15)
C3_14 C2_14 O1_14 107.0(15)
C3_14 C2_14 H2A_14 110.3
O1_14 C2_14 H2A_14 110.3
C3_14 C2_14 H2B_14 110.3
O1_14 C2_14 H2B_14 110.3
H2A_14 C2_14 H2B_14 108.6
C2_14 C3_14 C4_14 105.8(17)
C2_14 C3_14 H3A_14 110.6
C4_14 C3_14 H3A_14 110.6
C2_14 C3_14 H3B_14 110.6
C4_14 C3_14 H3B_14 110.6
H3A_14 C3_14 H3B_14 108.7
C5_14 C4_14 C3_14 105.2(16)
C5_14 C4_14 H4A_14 110.7
C3_14 C4_14 H4A_14 110.7
C5_14 C4_14 H4B_14 110.7
C3_14 C4_14 H4B_14 110.7
H4A_14 C4_14 H4B_14 108.8
O1_14 C5_14 C4_14 104.7(17)
O1_14 C5_14 H5A_14 110.8
C4_14 C5_14 H5A_14 110.8
O1_14 C5_14 H5B_14 110.8
C4_14 C5_14 H5B_14 110.8
H5A_14 C5_14 H5B_14 108.9
C5_15 O1_15 C2_15 95.0(14)
C3_15 C2_15 O1_15 104.2(17)
C3_15 C2_15 H2A_15 110.9
O1_15 C2_15 H2A_15 110.9
C3_15 C2_15 H2B_15 110.9
O1_15 C2_15 H2B_15 110.9
H2A_15 C2_15 H2B_15 108.9
C2_15 C3_15 C4_15 97.4(18)
C2_15 C3_15 H3A_15 112.3
C4_15 C3_15 H3A_15 112.3
C2_15 C3_15 H3B_15 112.3
C4_15 C3_15 H3B_15 112.3
H3A_15 C3_15 H3B_15 109.9
C5_15 C4_15 C3_15 100.2(15)
C5_15 C4_15 H4A_15 111.7
C3_15 C4_15 H4A_15 111.7
C5_15 C4_15 H4B_15 111.7
C3_15 C4_15 H4B_15 111.7
H4A_15 C4_15 H4B_15 109.5
O1_15 C5_15 C4_15 110.9(18)
O1_15 C5_15 H5A_15 109.5
C4_15 C5_15 H5A_15 109.5
O1_15 C5_15 H5B_15 109.5
C4_15 C5_15 H5B_15 109.5
H5A_15 C5_15 H5B_15 108.0
C2_16 O1_16 C5_16 106.8(19)
O1_16 C2_16 C3_16 99(2)
O1_16 C2_16 H2A_16 112.0
C3_16 C2_16 H2A_16 112.0
O1_16 C2_16 H2B_16 112.0
C3_16 C2_16 H2B_16 112.0
H2A_16 C2_16 H2B_16 109.7
O1_16 C5_16 C4_16 106.2(19)
O1_16 C5_16 H5A_16 110.5
C4_16 C5_16 H5A_16 110.5
O1_16 C5_16 H5B_16 110.5
C4_16 C5_16 H5B_16 110.5
H5A_16 C5_16 H5B_16 108.7
C3_16 C4_16 C5_16 95.2(18)
C3_16 C4_16 H4A_16 112.7
C5_16 C4_16 H4A_16 112.7
C3_16 C4_16 H4B_16 112.7
C5_16 C4_16 H4B_16 112.7
H4A_16 C4_16 H4B_16 110.2
C2_16 C3_16 C4_16 101(2)
C2_16 C3_16 H3A_16 111.7
C4_16 C3_16 H3A_16 111.7
C2_16 C3_16 H3B_16 111.7
C4_16 C3_16 H3B_16 111.7
H3A_16 C3_16 H3B_16 109.4

loop_
_geom_bond_atom_site_label_1
_geom_bond_atom_site_label_2
_geom_bond_distance
Pd1_1 N29_2 2.045(6)
Pd1_1 N29_4 2.047(6)
Pd1_1 N29_3 2.059(6)
Pd1_1 Cl1_5 2.289(3)
Pd2_1 N39_4 2.023(6)
Pd2_1 N39_2 2.028(5)
Pd2_1 N39_3 2.083(6)
Pd2_1 Cl2_5 2.291(2)
C1_2 C2_2 1.536(7)
C1_2 H1A_2 0.9800
C1_2 H1B_2 0.9800
C1_2 H1C_2 0.9800
C2_2 C15_2 1.528(7)
C2_2 C16_2 1.529(7)
C2_2 C3_2 1.611(10)
C3_2 C4_2 1.529(11)
C3_2 H3A_2 0.9900
C3_2 H3B_2 0.9900
C4_2 C5_2 1.513(11)
C4_2 H4A_2 0.9900
C4_2 H4B_2 0.9900
C5_2 C7_2 1.536(8)
C5_2 C24_2 1.537(8)
C5_2 C6_2 1.547(8)
C6_2 H6A_2 0.9800
C6_2 H6B_2 0.9800
C6_2 H6C_2 0.9800
C7_2 C15_2 1.383(9)
C7_2 C8_2 1.394(8)
C8_2 C9_2 1.389(8)
C8_2 H8_2 0.9500
C9_2 C13_2 1.381(9)
C9_2 C10_2 1.490(7)
C10_2 O10A_2 1.216(9)
C10_2 N11_2 1.386(10)
N11_2 C12_2 1.390(10)
N11_2 C25_2 1.442(7)
C12_2 O12A_2 1.210(8)
C12_2 C13_2 1.486(7)
C13_2 C14_2 1.379(8)
C14_2 C15_2 1.413(8)
C14_2 H14_2 0.9500
C16_2 C24_2 1.383(9)
C16_2 C17_2 1.401(8)
C17_2 C18_2 1.386(7)
C17_2 H17_2 0.9500
C18_2 C22_2 1.394(9)
C18_2 C19_2 1.483(7)
C19_2 O19A_2 1.200(8)
C19_2 N20_2 1.407(9)
N20_2 C21_2 1.401(10)
N20_2 C35_2 1.428(6)
C21_2 O21A_2 1.213(8)
C21_2 C22_2 1.484(7)
C22_2 C23_2 1.394(8)
C23_2 C24_2 1.382(8)
C23_2 H23_2 0.9500
C25_2 C34_2 1.365(8)
C25_2 C26_2 1.393(8)
C26_2 C27_2 1.366(7)
C26_2 H26_2 0.9500
C27_2 C28_2 1.420(7)
C27_2 H27_2 0.9500
C28_2 N29_2 1.375(6)
C28_2 C33_2 1.410(7)
N29_2 C30_2 1.313(7)
C30_2 C31_2 1.382(9)
C30_2 H30_2 0.9500
C31_2 C32_2 1.377(8)
C31_2 H31_2 0.9500
C32_2 C33_2 1.402(7)
C32_2 H32_2 0.9500
C33_2 C34_2 1.430(7)
C34_2 H34_2 0.9500
C35_2 C44_2 1.379(8)
C35_2 C36_2 1.389(8)
C36_2 C37_2 1.361(7)
C36_2 H36_2 0.9500
C37_2 C38_2 1.414(6)
C37_2 H37_2 0.9500
C38_2 N39_2 1.368(6)
C38_2 C43_2 1.425(7)
N39_2 C40_2 1.320(6)
C40_2 C41_2 1.364(8)
C40_2 H40_2 0.9500
C41_2 C42_2 1.384(8)
C41_2 H41_2 0.9500
C42_2 C43_2 1.397(7)
C42_2 H42_2 0.9500
C43_2 C44_2 1.411(7)
C44_2 H44_2 0.9500
C1_3 C2_3 1.532(7)
C1_3 H1A_3 0.9800
C1_3 H1B_3 0.9800
C1_3 H1C_3 0.9800
C2_3 C16_3 1.519(7)
C2_3 C15_3 1.524(7)
C2_3 C3_3 1.550(8)
C3_3 C4_3 1.488(9)
C3_3 H3A_3 0.9900
C3_3 H3B_3 0.9900
C4_3 C5_3 1.564(9)
C4_3 H4A_3 0.9900
C4_3 H4B_3 0.9900
C5_3 C7_3 1.526(6)
C5_3 C24_3 1.528(6)
C5_3 C6_3 1.530(7)
C6_3 H6A_3 0.9800
C6_3 H6B_3 0.9800
C6_3 H6C_3 0.9800
C7_3 C15_3 1.392(8)
C7_3 C8_3 1.394(7)
C8_3 C9_3 1.400(7)
C8_3 H8_3 0.9500
C9_3 C13_3 1.376(8)
C9_3 C10_3 1.478(7)
C10_3 O10A_3 1.213(7)
C10_3 N11_3 1.411(9)
N11_3 C12_3 1.406(9)
N11_3 C25_3 1.430(7)
C12_3 O12A_3 1.202(7)
C12_3 C13_3 1.481(7)
C13_3 C14_3 1.378(7)
C14_3 C15_3 1.400(7)
C14_3 H14_3 0.9500
C16_3 C17_3 1.381(7)
C16_3 C24_3 1.395(8)
C17_3 C18_3 1.407(7)
C17_3 H17_3 0.9500
C18_3 C22_3 1.378(8)
C18_3 C19_3 1.488(6)
C19_3 O19A_3 1.215(7)
C19_3 N20_3 1.400(9)
N20_3 C21_3 1.398(8)
N20_3 C35_3 1.445(6)
C21_3 O21A_3 1.194(7)
C21_3 C22_3 1.478(7)
C22_3 C23_3 1.395(7)
C23_3 C24_3 1.379(7)
C23_3 H23_3 0.9500
C25_3 C34_3 1.377(8)
C25_3 C26_3 1.389(8)
C26_3 C27_3 1.375(7)
C26_3 H26_3 0.9500
C27_3 C28_3 1.414(7)
C27_3 H27_3 0.9500
C28_3 N29_3 1.372(6)
C28_3 C33_3 1.416(7)
N29_3 C30_3 1.326(7)
C30_3 C31_3 1.383(9)
C30_3 H30_3 0.9500
C31_3 C32_3 1.369(9)
C31_3 H31_3 0.9500
C32_3 C33_3 1.432(7)
C32_3 H32_3 0.9500
C33_3 C34_3 1.419(7)
C34_3 H34_3 0.9500
C35_3 C36_3 1.370(8)
C35_3 C44_3 1.378(8)
C36_3 C37_3 1.375(7)
C36_3 H36_3 0.9500
C37_3 C38_3 1.407(6)
C37_3 H37_3 0.9500
C38_3 N39_3 1.367(6)
C38_3 C43_3 1.421(7)
N39_3 C40_3 1.321(6)
C40_3 C41_3 1.371(9)
C40_3 H40_3 0.9500
C41_3 C42_3 1.374(8)
C41_3 H41_3 0.9500
C42_3 C43_3 1.409(7)
C42_3 H42_3 0.9500
C43_3 C44_3 1.417(7)
C44_3 H44_3 0.9500
C1_4 C2_4 1.543(7)
C1_4 H1A_4 0.9800
C1_4 H1B_4 0.9800
C1_4 H1C_4 0.9800
C2_4 C16_4 1.521(7)
C2_4 C15_4 1.531(7)
C2_4 C3_4 1.570(10)
C3_4 C4_4 1.520(11)
C3_4 H3A_4 0.9900
C3_4 H3B_4 0.9900
C4_4 C5_4 1.530(10)
C4_4 H4A_4 0.9900
C4_4 H4B_4 0.9900
C5_4 C24_4 1.527(8)
C5_4 C6_4 1.538(7)
C5_4 C7_4 1.544(8)
C6_4 H6A_4 0.9800
C6_4 H6B_4 0.9800
C6_4 H6C_4 0.9800
C7_4 C8_4 1.382(8)
C7_4 C15_4 1.407(9)
C8_4 C9_4 1.393(8)
C8_4 H8_4 0.9500
C9_4 C13_4 1.400(8)
C9_4 C10_4 1.477(7)
C10_4 O10A_4 1.211(7)
C10_4 N11_4 1.384(9)
N11_4 C12_4 1.420(8)
N11_4 C25_4 1.433(7)
C12_4 O12A_4 1.218(8)
C12_4 C13_4 1.468(7)
C13_4 C14_4 1.390(7)
C14_4 C15_4 1.402(8)
C14_4 H14_4 0.9500
C16_4 C17_4 1.398(8)
C16_4 C24_4 1.406(9)
C17_4 C18_4 1.385(7)
C17_4 H17_4 0.9500
C18_4 C22_4 1.392(9)
C18_4 C19_4 1.484(7)
C19_4 O19A_4 1.213(8)
C19_4 N20_4 1.410(9)
N20_4 C21_4 1.408(10)
N20_4 C35_4 1.435(7)
C21_4 O21A_4 1.218(8)
C21_4 C22_4 1.483(7)
C22_4 C23_4 1.391(8)
C23_4 C24_4 1.391(8)
C23_4 H23_4 0.9500
C25_4 C34_4 1.365(8)
C25_4 C26_4 1.394(7)
C26_4 C27_4 1.367(7)
C26_4 H26_4 0.9500
C27_4 C28_4 1.413(6)
C27_4 H27_4 0.9500
C28_4 N29_4 1.366(7)
C28_4 C33_4 1.414(7)
N29_4 C30_4 1.320(6)
C30_4 C31_4 1.386(9)
C30_4 H30_4 0.9500
C31_4 C32_4 1.353(9)
C31_4 H31_4 0.9500
C32_4 C33_4 1.407(7)
C32_4 H32_4 0.9500
C33_4 C34_4 1.421(7)
C34_4 H34_4 0.9500
C35_4 C44_4 1.366(8)
C35_4 C36_4 1.384(8)
C36_4 C37_4 1.371(7)
C36_4 H36_4 0.9500
C37_4 C38_4 1.422(6)
C37_4 H37_4 0.9500
C38_4 N39_4 1.383(6)
C38_4 C43_4 1.411(7)
N39_4 C40_4 1.317(6)
C40_4 C41_4 1.382(8)
C40_4 H40_4 0.9500
C41_4 C42_4 1.376(8)
C41_4 H41_4 0.9500
C42_4 C43_4 1.412(7)
C42_4 H42_4 0.9500
C43_4 C44_4 1.416(7)
C44_4 H44_4 0.9500
C1_6 C2_6 1.346(16)
C1_6 C10_6 1.423(15)
C1_6 C14_6 1.437(15)
C2_6 C7_6 1.391(16)
C2_6 C3_6 1.470(15)
C3_6 C15_6 1.370(15)
C3_6 C4_6 1.466(16)
C4_6 C5_6 1.423(16)
C4_6 C18_6 1.429(14)
C5_6 C6_6 1.354(14)
C5_6 C20_6 1.506(15)
C6_6 C23_6 1.373(14)
C6_6 C7_6 1.425(15)
C7_6 C8_6 1.509(14)
C8_6 C9_6 1.337(15)
C8_6 C24_6 1.486(14)
C9_6 C10_6 1.469(14)
C9_6 C27_6 1.471(14)
C10_6 C11_6 1.458(16)
C11_6 C12_6 1.338(14)
C11_6 C28_6 1.518(15)
C12_6 C31_6 1.461(15)
C12_6 C13_6 1.523(16)
C13_6 C14_6 1.384(16)
C13_6 C33_6 1.473(15)
C14_6 C15_6 1.412(16)
C15_6 C16_6 1.449(14)
C16_6 C17_6 1.397(15)
C16_6 C34_6 1.454(16)
C17_6 C18_6 1.346(15)
C17_6 C36_6 1.459(13)
C18_6 C19_6 1.467(15)
C19_6 C20_6 1.381(15)
C19_6 C38_6 1.385(13)
C20_6 C21_6 1.360(15)
C21_6 C22_6 1.414(15)
C21_6 C40_6 1.422(15)
C22_6 C23_6 1.386(14)
C22_6 C42_6 1.410(14)
C23_6 C24_6 1.468(15)
C24_6 C25_6 1.358(14)
C25_6 C43_6 1.430(13)
C25_6 C26_6 1.437(14)
C26_6 C27_6 1.403(14)
C26_6 C45_6 1.433(13)
C27_6 C28_6 1.410(14)
C28_6 C29_6 1.415(14)
C29_6 C46_6 1.416(14)
C29_6 C30_6 1.423(15)
C30_6 C31_6 1.367(15)
C30_6 C48_6 1.466(13)
C31_6 C32_6 1.382(15)
C32_6 C50_6 1.457(13)
C32_6 C33_6 1.543(17)
C33_6 C34_6 1.360(15)
C34_6 C35_6 1.443(12)
C35_6 C36_6 1.429(14)
C35_6 C51_6 1.487(13)
C36_6 C37_6 1.389(13)
C37_6 C38_6 1.384(14)
C37_6 C53_6 1.480(10)
C38_6 C39_6 1.406(13)
C39_6 C40_6 1.393(14)
C39_6 C54_6 1.450(13)
C40_6 C41_6 1.482(14)
C41_6 C56_6 1.372(14)
C41_6 C42_6 1.447(14)
C42_6 C43_6 1.389(14)
C43_6 C44_6 1.469(14)
C44_6 C57_6 1.388(13)
C44_6 C45_6 1.438(13)
C45_6 C46_6 1.452(14)
C46_6 C47_6 1.441(13)
C47_6 C58_6 1.360(12)
C47_6 C48_6 1.488(14)
C48_6 C49_6 1.360(13)
C49_6 C50_6 1.406(13)
C49_6 C60_6 1.534(11)
C50_6 C51_6 1.403(13)
C51_6 C52_6 1.439(12)
C52_6 C53_6 1.350(12)
C52_6 C60_6 1.547(10)
C53_6 C54_6 1.431(12)
C54_6 C55_6 1.422(11)
C55_6 C56_6 1.424(13)
C55_6 C59_6 1.508(12)
C56_6 C57_6 1.439(12)
C57_6 C58_6 1.400(13)
C58_6 C59_6 1.539(12)
C59_6 C60_6 1.536(13)
C59_6 C62_6 1.609(11)
C60_6 C61_6 1.590(13)
C61_6 C68_6 1.484(12)
C61_6 C69_6 1.559(13)
C61_6 H61_6 1.0000
C62_6 C74_6 1.480(14)
C62_6 C63_6 1.499(13)
C62_6 H62_6 1.0000
C63_6 C64_6 1.378(12)
C63_6 C68_6 1.435(13)
C64_6 C65_6 1.329(13)
C64_6 H64_6 0.9500
C65_6 C66_6 1.364(13)
C65_6 H65_6 0.9500
C66_6 C67_6 1.388(12)
C66_6 H66_6 0.9500
C67_6 C68_6 1.371(12)
C67_6 H67_6 0.9500
C69_6 C74_6 1.382(16)
C69_6 C70_6 1.395(15)
C70_6 C71_6 1.533(16)
C70_6 H70_6 0.9500
C71_6 C72_6 1.329(17)
C71_6 H71_6 0.9500
C72_6 C73_6 1.356(16)
C72_6 H72_6 0.9500
C73_6 C74_6 1.388(14)
C73_6 H73_6 0.9500
B1_7a F4_7a 1.384(16)
B1_7a F3_7a 1.433(17)
B1_7a F2_7a 1.435(18)
B1_7a F5_7a 1.444(17)
B1_7b F4_7b 1.362(18)
B1_7b F5_7b 1.376(18)
B1_7b F2_7b 1.391(18)
B1_7b F3_7b 1.402(19)
B1_9a F3_9a 1.389(17)
B1_9a F2_9a 1.413(17)
B1_9a F5_9a 1.459(18)
B1_9a F4_9a 1.462(17)
B1_9b F5_9b 1.383(18)
B1_9b F2_9b 1.384(18)
B1_9b F3_9b 1.384(18)
B1_9b F4_9b 1.412(19)
N1_11 C2_11 1.196(13)
C2_11 C3_11 1.401(14)
C3_11 H3A_11 0.9800
C3_11 H3B_11 0.9800
C3_11 H3C_11 0.9800
N1_12 C2_12 1.173(13)
C2_12 C3_12 1.385(15)
C3_12 H3A_12 0.9787
C3_12 H3B_12 0.9829
C3_12 H3C_12 0.9792
C5_13a O1_13a 1.35(3)
C5_13a C4_13a 1.48(3)
C5_13a H5A_13a 0.9900
C5_13a H5B_13a 0.9900
O1_13a C2_13a 1.42(3)
C2_13a C3_13a 1.53(3)
C2_13a H2A_13a 0.9900
C2_13a H2B_13a 0.9900
C3_13a C4_13a 1.53(3)
C3_13a H3A_13a 0.9900
C3_13a H3B_13a 0.9900
C4_13a H4A_13a 0.9900
C4_13a H4B_13a 0.9900
O1_13b C5_13b 1.37(2)
O1_13b C2_13b 1.43(2)
C2_13b C3_13b 1.43(3)
C2_13b H2A_13b 0.9900
C2_13b H2B_13b 0.9900
C4_13b C3_13b 1.47(3)
C4_13b C5_13b 1.51(3)
C4_13b H4A_13b 0.9900
C4_13b H4B_13b 0.9900
C5_13b H5A_13b 0.9900
C5_13b H5B_13b 0.9900
C3_13b H3A_13b 0.9900
C3_13b H3B_13b 0.9900
O1_14 C5_14 1.394(17)
O1_14 C2_14 1.455(19)
C2_14 C3_14 1.44(2)
C2_14 H2A_14 0.9900
C2_14 H2B_14 0.9900
C3_14 C4_14 1.58(2)
C3_14 H3A_14 0.9900
C3_14 H3B_14 0.9900
C4_14 C5_14 1.52(2)
C4_14 H4A_14 0.9900
C4_14 H4B_14 0.9900
C5_14 H5A_14 0.9900
C5_14 H5B_14 0.9900
O1_15 C5_15 1.47(2)
O1_15 C2_15 1.49(2)
C2_15 C3_15 1.47(2)
C2_15 H2A_15 0.9900
C2_15 H2B_15 0.9900
C3_15 C4_15 1.65(3)
C3_15 H3A_15 0.9900
C3_15 H3B_15 0.9900
C4_15 C5_15 1.49(2)
C4_15 H4A_15 0.9900
C4_15 H4B_15 0.9900
C5_15 H5A_15 0.9900
C5_15 H5B_15 0.9900
O1_16 C2_16 1.42(2)
O1_16 C5_16 1.47(2)
C2_16 C3_16 1.49(2)
C2_16 H2A_16 0.9900
C2_16 H2B_16 0.9900
C5_16 C4_16 1.53(2)
C5_16 H5A_16 0.9900
C5_16 H5B_16 0.9900
C4_16 C3_16 1.51(3)
C4_16 H4A_16 0.9900
C4_16 H4B_16 0.9900
C3_16 H3A_16 0.9900
C3_16 H3B_16 0.9900

loop_
_geom_torsion_atom_site_label_1
_geom_torsion_atom_site_label_2
_geom_torsion_atom_site_label_3
_geom_torsion_atom_site_label_4
_geom_torsion
C15_2 C2_2 C3_2 C4_2 54.2(10)
C16_2 C2_2 C3_2 C4_2 -55.7(10)
C1_2 C2_2 C3_2 C4_2 179.0(8)
C2_2 C3_2 C4_2 C5_2 1.7(11)
C3_2 C4_2 C5_2 C7_2 -55.8(10)
C3_2 C4_2 C5_2 C24_2 54.0(10)
C3_2 C4_2 C5_2 C6_2 179.0(8)
C4_2 C5_2 C7_2 C15_2 60.3(10)
C24_2 C5_2 C7_2 C15_2 -49.9(9)
C6_2 C5_2 C7_2 C15_2 -174.4(8)
C4_2 C5_2 C7_2 C8_2 -120.2(9)
C24_2 C5_2 C7_2 C8_2 129.7(8)
C6_2 C5_2 C7_2 C8_2 5.1(11)
C15_2 C7_2 C8_2 C9_2 -1.0(11)
C5_2 C7_2 C8_2 C9_2 179.5(7)
C7_2 C8_2 C9_2 C13_2 1.6(11)
C7_2 C8_2 C9_2 C10_2 -179.5(7)
C13_2 C9_2 C10_2 O10A_2 177.5(9)
C8_2 C9_2 C10_2 O10A_2 -1.5(13)
C13_2 C9_2 C10_2 N11_2 1.1(7)
C8_2 C9_2 C10_2 N11_2 -177.9(8)
O10A_2 C10_2 N11_2 C12_2 -176.6(8)
C9_2 C10_2 N11_2 C12_2 0.0(7)
O10A_2 C10_2 N11_2 C25_2 0.8(12)
C9_2 C10_2 N11_2 C25_2 177.4(6)
C10_2 N11_2 C12_2 O12A_2 177.4(7)
C25_2 N11_2 C12_2 O12A_2 -0.2(10)
C10_2 N11_2 C12_2 C13_2 -1.0(6)
C25_2 N11_2 C12_2 C13_2 -178.5(5)
C8_2 C9_2 C13_2 C14_2 -0.8(10)
C10_2 C9_2 C13_2 C14_2 -179.9(6)
C8_2 C9_2 C13_2 C12_2 177.4(7)
C10_2 C9_2 C13_2 C12_2 -1.7(7)
O12A_2 C12_2 C13_2 C14_2 1.4(11)
N11_2 C12_2 C13_2 C14_2 179.7(6)
O12A_2 C12_2 C13_2 C9_2 -176.6(7)
N11_2 C12_2 C13_2 C9_2 1.7(6)
C9_2 C13_2 C14_2 C15_2 -0.8(9)
C12_2 C13_2 C14_2 C15_2 -178.5(6)
C8_2 C7_2 C15_2 C14_2 -0.6(11)
C5_2 C7_2 C15_2 C14_2 178.9(6)
C8_2 C7_2 C15_2 C2_2 179.9(7)
C5_2 C7_2 C15_2 C2_2 -0.6(9)
C13_2 C14_2 C15_2 C7_2 1.5(10)
C13_2 C14_2 C15_2 C2_2 -179.0(6)
C16_2 C2_2 C15_2 C7_2 54.7(8)
C1_2 C2_2 C15_2 C7_2 171.6(7)
C3_2 C2_2 C15_2 C7_2 -54.3(8)
C16_2 C2_2 C15_2 C14_2 -124.9(8)
C1_2 C2_2 C15_2 C14_2 -8.0(9)
C3_2 C2_2 C15_2 C14_2 126.2(8)
C15_2 C2_2 C16_2 C24_2 -57.5(9)
C1_2 C2_2 C16_2 C24_2 -174.3(7)
C3_2 C2_2 C16_2 C24_2 51.3(8)
C15_2 C2_2 C16_2 C17_2 123.7(8)
C1_2 C2_2 C16_2 C17_2 7.0(9)
C3_2 C2_2 C16_2 C17_2 -127.5(8)
C24_2 C16_2 C17_2 C18_2 -2.8(9)
C2_2 C16_2 C17_2 C18_2 175.8(6)
C16_2 C17_2 C18_2 C22_2 -1.9(9)
C16_2 C17_2 C18_2 C19_2 177.3(6)
C17_2 C18_2 C19_2 O19A_2 -6.5(12)
C22_2 C18_2 C19_2 O19A_2 172.7(7)
C17_2 C18_2 C19_2 N20_2 176.7(6)
C22_2 C18_2 C19_2 N20_2 -4.1(6)
O19A_2 C19_2 N20_2 C21_2 -174.0(7)
C18_2 C19_2 N20_2 C21_2 3.0(6)
O19A_2 C19_2 N20_2 C35_2 3.6(10)
C18_2 C19_2 N20_2 C35_2 -179.3(5)
C19_2 N20_2 C21_2 O21A_2 178.5(8)
C35_2 N20_2 C21_2 O21A_2 0.9(11)
C19_2 N20_2 C21_2 C22_2 -0.8(7)
C35_2 N20_2 C21_2 C22_2 -178.5(6)
C17_2 C18_2 C22_2 C23_2 4.9(9)
C19_2 C18_2 C22_2 C23_2 -174.5(7)
C17_2 C18_2 C22_2 C21_2 -176.9(6)
C19_2 C18_2 C22_2 C21_2 3.8(7)
O21A_2 C21_2 C22_2 C18_2 178.8(9)
N20_2 C21_2 C22_2 C18_2 -1.9(7)
O21A_2 C21_2 C22_2 C23_2 -3.1(13)
N20_2 C21_2 C22_2 C23_2 176.2(7)
C18_2 C22_2 C23_2 C24_2 -3.0(10)
C21_2 C22_2 C23_2 C24_2 179.2(7)
C22_2 C23_2 C24_2 C16_2 -1.7(10)
C22_2 C23_2 C24_2 C5_2 178.9(7)
C17_2 C16_2 C24_2 C23_2 4.7(11)
C2_2 C16_2 C24_2 C23_2 -174.1(7)
C17_2 C16_2 C24_2 C5_2 -175.9(7)
C2_2 C16_2 C24_2 C5_2 5.4(9)
C4_2 C5_2 C24_2 C23_2 116.4(9)
C7_2 C5_2 C24_2 C23_2 -133.6(8)
C6_2 C5_2 C24_2 C23_2 -8.9(11)
C4_2 C5_2 C24_2 C16_2 -63.1(10)
C7_2 C5_2 C24_2 C16_2 47.0(9)
C6_2 C5_2 C24_2 C16_2 171.7(8)
C10_2 N11_2 C25_2 C34_2 65.6(9)
C12_2 N11_2 C25_2 C34_2 -117.2(7)
C10_2 N11_2 C25_2 C26_2 -118.3(8)
C12_2 N11_2 C25_2 C26_2 58.9(8)
C34_2 C25_2 C26_2 C27_2 -1.8(10)
N11_2 C25_2 C26_2 C27_2 -177.6(7)
C25_2 C26_2 C27_2 C28_2 -0.2(10)
C26_2 C27_2 C28_2 N29_2 -178.9(7)
C26_2 C27_2 C28_2 C33_2 0.8(9)
C33_2 C28_2 N29_2 C30_2 1.2(9)
C27_2 C28_2 N29_2 C30_2 -179.1(7)
C33_2 C28_2 N29_2 Pd1_1 -171.0(5)
C27_2 C28_2 N29_2 Pd1_1 8.6(8)
C28_2 N29_2 C30_2 C31_2 0.3(10)
Pd1_1 N29_2 C30_2 C31_2 172.8(6)
N29_2 C30_2 C31_2 C32_2 -2.0(11)
C30_2 C31_2 C32_2 C33_2 2.0(11)
C31_2 C32_2 C33_2 C28_2 -0.5(9)
C31_2 C32_2 C33_2 C34_2 178.3(7)
N29_2 C28_2 C33_2 C32_2 -1.2(9)
C27_2 C28_2 C33_2 C32_2 179.2(7)
N29_2 C28_2 C33_2 C34_2 -180.0(7)
C27_2 C28_2 C33_2 C34_2 0.4(8)
C26_2 C25_2 C34_2 C33_2 2.9(10)
N11_2 C25_2 C34_2 C33_2 178.9(7)
C32_2 C33_2 C34_2 C25_2 179.1(7)
C28_2 C33_2 C34_2 C25_2 -2.2(9)
C21_2 N20_2 C35_2 C44_2 -56.3(8)
C19_2 N20_2 C35_2 C44_2 126.2(7)
C21_2 N20_2 C35_2 C36_2 121.9(7)
C19_2 N20_2 C35_2 C36_2 -55.5(8)
C44_2 C35_2 C36_2 C37_2 2.0(10)
N20_2 C35_2 C36_2 C37_2 -176.3(7)
C35_2 C36_2 C37_2 C38_2 -1.1(10)
C36_2 C37_2 C38_2 N39_2 178.5(6)
C36_2 C37_2 C38_2 C43_2 -0.9(9)
C37_2 C38_2 N39_2 C40_2 179.4(6)
C43_2 C38_2 N39_2 C40_2 -1.2(8)
C37_2 C38_2 N39_2 Pd2_1 -5.7(8)
C43_2 C38_2 N39_2 Pd2_1 173.7(4)
C38_2 N39_2 C40_2 C41_2 1.2(9)
Pd2_1 N39_2 C40_2 C41_2 -173.9(5)
N39_2 C40_2 C41_2 C42_2 -1.0(10)
C40_2 C41_2 C42_2 C43_2 0.9(9)
C41_2 C42_2 C43_2 C44_2 177.5(6)
C41_2 C42_2 C43_2 C38_2 -1.0(9)
N39_2 C38_2 C43_2 C42_2 1.1(8)
C37_2 C38_2 C43_2 C42_2 -179.5(6)
N39_2 C38_2 C43_2 C44_2 -177.4(6)
C37_2 C38_2 C43_2 C44_2 2.0(8)
C36_2 C35_2 C44_2 C43_2 -0.7(9)
N20_2 C35_2 C44_2 C43_2 177.5(6)
C42_2 C43_2 C44_2 C35_2 -179.7(6)
C38_2 C43_2 C44_2 C35_2 -1.3(9)
C16_3 C2_3 C3_3 C4_3 -57.1(7)
C15_3 C2_3 C3_3 C4_3 54.5(7)
C1_3 C2_3 C3_3 C4_3 178.7(6)
C2_3 C3_3 C4_3 C5_3 1.5(8)
C3_3 C4_3 C5_3 C7_3 -57.5(7)
C3_3 C4_3 C5_3 C24_3 55.3(7)
C3_3 C4_3 C5_3 C6_3 179.6(6)
C24_3 C5_3 C7_3 C15_3 -53.1(7)
C6_3 C5_3 C7_3 C15_3 -178.6(6)
C4_3 C5_3 C7_3 C15_3 57.9(6)
C24_3 C5_3 C7_3 C8_3 128.5(6)
C6_3 C5_3 C7_3 C8_3 3.0(8)
C4_3 C5_3 C7_3 C8_3 -120.6(6)
C15_3 C7_3 C8_3 C9_3 0.1(9)
C5_3 C7_3 C8_3 C9_3 178.5(5)
C7_3 C8_3 C9_3 C13_3 -0.5(9)
C7_3 C8_3 C9_3 C10_3 178.5(6)
C13_3 C9_3 C10_3 O10A_3 177.6(8)
C8_3 C9_3 C10_3 O10A_3 -1.5(12)
C13_3 C9_3 C10_3 N11_3 -0.9(6)
C8_3 C9_3 C10_3 N11_3 179.9(6)
O10A_3 C10_3 N11_3 C12_3 -178.2(7)
C9_3 C10_3 N11_3 C12_3 0.4(6)
O10A_3 C10_3 N11_3 C25_3 -1.3(10)
C9_3 C10_3 N11_3 C25_3 177.3(6)
C10_3 N11_3 C12_3 O12A_3 178.3(7)
C25_3 N11_3 C12_3 O12A_3 1.4(10)
C10_3 N11_3 C12_3 C13_3 0.2(6)
C25_3 N11_3 C12_3 C13_3 -176.7(6)
C8_3 C9_3 C13_3 C14_3 -0.5(9)
C10_3 C9_3 C13_3 C14_3 -179.6(6)
C8_3 C9_3 C13_3 C12_3 -179.7(6)
C10_3 C9_3 C13_3 C12_3 1.1(6)
O12A_3 C12_3 C13_3 C9_3 -178.8(7)
N11_3 C12_3 C13_3 C9_3 -0.8(6)
O12A_3 C12_3 C13_3 C14_3 2.0(11)
N11_3 C12_3 C13_3 C14_3 180.0(6)
C9_3 C13_3 C14_3 C15_3 1.7(9)
C12_3 C13_3 C14_3 C15_3 -179.2(6)
C8_3 C7_3 C15_3 C14_3 1.2(9)
C5_3 C7_3 C15_3 C14_3 -177.3(5)
C8_3 C7_3 C15_3 C2_3 178.6(6)
C5_3 C7_3 C15_3 C2_3 0.1(7)
C13_3 C14_3 C15_3 C7_3 -2.0(9)
C13_3 C14_3 C15_3 C2_3 -179.3(5)
C16_3 C2_3 C15_3 C7_3 54.0(6)
C1_3 C2_3 C15_3 C7_3 179.8(5)
C3_3 C2_3 C15_3 C7_3 -57.3(7)
C16_3 C2_3 C15_3 C14_3 -128.7(6)
C1_3 C2_3 C15_3 C14_3 -2.8(8)
C3_3 C2_3 C15_3 C14_3 120.1(7)
C15_3 C2_3 C16_3 C17_3 127.7(6)
C1_3 C2_3 C16_3 C17_3 1.7(9)
C3_3 C2_3 C16_3 C17_3 -121.3(7)
C15_3 C2_3 C16_3 C24_3 -55.1(6)
C1_3 C2_3 C16_3 C24_3 178.9(6)
C3_3 C2_3 C16_3 C24_3 55.9(7)
C24_3 C16_3 C17_3 C18_3 0.4(8)
C2_3 C16_3 C17_3 C18_3 177.4(6)
C16_3 C17_3 C18_3 C22_3 0.9(8)
C16_3 C17_3 C18_3 C19_3 178.6(6)
C22_3 C18_3 C19_3 O19A_3 177.4(7)
C17_3 C18_3 C19_3 O19A_3 -0.6(11)
C22_3 C18_3 C19_3 N20_3 0.8(6)
C17_3 C18_3 C19_3 N20_3 -177.2(6)
O19A_3 C19_3 N20_3 C21_3 -177.5(7)
C18_3 C19_3 N20_3 C21_3 -0.8(6)
O19A_3 C19_3 N20_3 C35_3 1.3(10)
C18_3 C19_3 N20_3 C35_3 178.0(6)
C19_3 N20_3 C21_3 O21A_3 178.1(7)
C35_3 N20_3 C21_3 O21A_3 -0.7(10)
C19_3 N20_3 C21_3 C22_3 0.5(6)
C35_3 N20_3 C21_3 C22_3 -178.3(5)
C17_3 C18_3 C22_3 C23_3 -1.0(8)
C19_3 C18_3 C22_3 C23_3 -179.1(6)
C17_3 C18_3 C22_3 C21_3 177.6(6)
C19_3 C18_3 C22_3 C21_3 -0.6(6)
O21A_3 C21_3 C22_3 C18_3 -177.4(7)
N20_3 C21_3 C22_3 C18_3 0.1(6)
O21A_3 C21_3 C22_3 C23_3 1.1(11)
N20_3 C21_3 C22_3 C23_3 178.5(6)
C18_3 C22_3 C23_3 C24_3 -0.2(8)
C21_3 C22_3 C23_3 C24_3 -178.5(6)
C22_3 C23_3 C24_3 C16_3 1.5(8)
C22_3 C23_3 C24_3 C5_3 179.6(6)
C17_3 C16_3 C24_3 C23_3 -1.7(9)
C2_3 C16_3 C24_3 C23_3 -179.0(5)
C17_3 C16_3 C24_3 C5_3 -179.9(6)
C2_3 C16_3 C24_3 C5_3 2.8(7)
C7_3 C5_3 C24_3 C23_3 -126.4(6)
C6_3 C5_3 C24_3 C23_3 -1.8(9)
C4_3 C5_3 C24_3 C23_3 122.3(6)
C7_3 C5_3 C24_3 C16_3 51.8(7)
C6_3 C5_3 C24_3 C16_3 176.4(6)
C4_3 C5_3 C24_3 C16_3 -59.5(6)
C12_3 N11_3 C25_3 C34_3 -60.6(9)
C10_3 N11_3 C25_3 C34_3 122.9(7)
C12_3 N11_3 C25_3 C26_3 119.3(7)
C10_3 N11_3 C25_3 C26_3 -57.2(8)
C34_3 C25_3 C26_3 C27_3 1.7(10)
N11_3 C25_3 C26_3 C27_3 -178.2(6)
C25_3 C26_3 C27_3 C28_3 -1.5(9)
C26_3 C27_3 C28_3 N29_3 -177.0(6)
C26_3 C27_3 C28_3 C33_3 0.9(9)
C27_3 C28_3 N29_3 C30_3 178.5(6)
C33_3 C28_3 N29_3 C30_3 0.6(9)
C27_3 C28_3 N29_3 Pd1_1 -7.9(8)
C33_3 C28_3 N29_3 Pd1_1 174.2(5)
C28_3 N29_3 C30_3 C31_3 -0.4(10)
Pd1_1 N29_3 C30_3 C31_3 -174.1(6)
N29_3 C30_3 C31_3 C32_3 -0.6(11)
C30_3 C31_3 C32_3 C33_3 1.3(11)
N29_3 C28_3 C33_3 C34_3 177.3(7)
C27_3 C28_3 C33_3 C34_3 -0.6(8)
N29_3 C28_3 C33_3 C32_3 0.1(8)
C27_3 C28_3 C33_3 C32_3 -177.8(7)
C31_3 C32_3 C33_3 C28_3 -1.1(10)
C31_3 C32_3 C33_3 C34_3 -178.2(7)
C26_3 C25_3 C34_3 C33_3 -1.4(10)
N11_3 C25_3 C34_3 C33_3 178.5(7)
C28_3 C33_3 C34_3 C25_3 0.9(9)
C32_3 C33_3 C34_3 C25_3 178.0(7)
C21_3 N20_3 C35_3 C36_3 58.7(8)
C19_3 N20_3 C35_3 C36_3 -119.9(7)
C21_3 N20_3 C35_3 C44_3 -119.3(7)
C19_3 N20_3 C35_3 C44_3 62.1(8)
C44_3 C35_3 C36_3 C37_3 -0.9(9)
N20_3 C35_3 C36_3 C37_3 -178.9(6)
C35_3 C36_3 C37_3 C38_3 1.6(9)
C36_3 C37_3 C38_3 N39_3 175.6(6)
C36_3 C37_3 C38_3 C43_3 -0.4(9)
C37_3 C38_3 N39_3 C40_3 -173.6(6)
C43_3 C38_3 N39_3 C40_3 2.3(8)
C37_3 C38_3 N39_3 Pd2_1 7.2(8)
C43_3 C38_3 N39_3 Pd2_1 -176.9(4)
C38_3 N39_3 C40_3 C41_3 -2.1(10)
Pd2_1 N39_3 C40_3 C41_3 177.2(6)
N39_3 C40_3 C41_3 C42_3 1.1(11)
C40_3 C41_3 C42_3 C43_3 -0.4(11)
C41_3 C42_3 C43_3 C44_3 176.4(7)
C41_3 C42_3 C43_3 C38_3 0.7(9)
N39_3 C38_3 C43_3 C42_3 -1.7(8)
C37_3 C38_3 C43_3 C42_3 174.3(7)
N39_3 C38_3 C43_3 C44_3 -177.5(6)
C37_3 C38_3 C43_3 C44_3 -1.5(8)
C36_3 C35_3 C44_3 C43_3 -1.0(9)
N20_3 C35_3 C44_3 C43_3 177.0(6)
C42_3 C43_3 C44_3 C35_3 -173.5(7)
C38_3 C43_3 C44_3 C35_3 2.1(9)
C16_4 C2_4 C3_4 C4_4 -55.8(10)
C15_4 C2_4 C3_4 C4_4 56.2(10)
C1_4 C2_4 C3_4 C4_4 179.7(8)
C2_4 C3_4 C4_4 C5_4 0.2(12)
C3_4 C4_4 C5_4 C24_4 54.9(10)
C3_4 C4_4 C5_4 C6_4 178.4(8)
C3_4 C4_4 C5_4 C7_4 -55.6(10)
C24_4 C5_4 C7_4 C8_4 133.9(8)
C4_4 C5_4 C7_4 C8_4 -114.1(10)
C6_4 C5_4 C7_4 C8_4 10.3(12)
C24_4 C5_4 C7_4 C15_4 -50.7(9)
C4_4 C5_4 C7_4 C15_4 61.3(9)
C6_4 C5_4 C7_4 C15_4 -174.3(8)
C15_4 C7_4 C8_4 C9_4 1.5(11)
C5_4 C7_4 C8_4 C9_4 176.8(7)
C7_4 C8_4 C9_4 C13_4 1.6(11)
C7_4 C8_4 C9_4 C10_4 -178.3(7)
C8_4 C9_4 C10_4 O10A_4 1.4(12)
C13_4 C9_4 C10_4 O10A_4 -178.5(8)
C8_4 C9_4 C10_4 N11_4 -177.9(8)
C13_4 C9_4 C10_4 N11_4 2.2(7)
O10A_4 C10_4 N11_4 C12_4 179.5(7)
C9_4 C10_4 N11_4 C12_4 -1.1(7)
O10A_4 C10_4 N11_4 C25_4 -5.2(11)
C9_4 C10_4 N11_4 C25_4 174.2(6)
C10_4 N11_4 C12_4 O12A_4 176.7(8)
C25_4 N11_4 C12_4 O12A_4 1.4(11)
C10_4 N11_4 C12_4 C13_4 -0.3(7)
C25_4 N11_4 C12_4 C13_4 -175.6(6)
C8_4 C9_4 C13_4 C14_4 -3.6(10)
C10_4 C9_4 C13_4 C14_4 176.3(6)
C8_4 C9_4 C13_4 C12_4 177.6(7)
C10_4 C9_4 C13_4 C12_4 -2.5(7)
O12A_4 C12_4 C13_4 C14_4 6.4(13)
N11_4 C12_4 C13_4 C14_4 -176.9(7)
O12A_4 C12_4 C13_4 C9_4 -175.1(8)
N11_4 C12_4 C13_4 C9_4 1.7(7)
C9_4 C13_4 C14_4 C15_4 2.2(10)
C12_4 C13_4 C14_4 C15_4 -179.3(7)
C13_4 C14_4 C15_4 C7_4 1.0(11)
C13_4 C14_4 C15_4 C2_4 -175.0(7)
C8_4 C7_4 C15_4 C14_4 -2.9(11)
C5_4 C7_4 C15_4 C14_4 -178.5(7)
C8_4 C7_4 C15_4 C2_4 173.6(7)
C5_4 C7_4 C15_4 C2_4 -2.0(9)
C16_4 C2_4 C15_4 C14_4 -126.9(9)
C1_4 C2_4 C15_4 C14_4 -3.4(11)
C3_4 C2_4 C15_4 C14_4 122.7(9)
C16_4 C2_4 C15_4 C7_4 56.7(9)
C1_4 C2_4 C15_4 C7_4 -179.8(8)
C3_4 C2_4 C15_4 C7_4 -53.7(8)
C15_4 C2_4 C16_4 C17_4 129.5(8)
C1_4 C2_4 C16_4 C17_4 6.5(11)
C3_4 C2_4 C16_4 C17_4 -120.0(8)
C15_4 C2_4 C16_4 C24_4 -56.3(9)
C1_4 C2_4 C16_4 C24_4 -179.2(7)
C3_4 C2_4 C16_4 C24_4 54.2(8)
C24_4 C16_4 C17_4 C18_4 -0.3(10)
C2_4 C16_4 C17_4 C18_4 173.4(7)
C16_4 C17_4 C18_4 C22_4 0.0(10)
C16_4 C17_4 C18_4 C19_4 180.0(7)
C17_4 C18_4 C19_4 O19A_4 -0.7(13)
C22_4 C18_4 C19_4 O19A_4 179.4(9)
C17_4 C18_4 C19_4 N20_4 -179.4(7)
C22_4 C18_4 C19_4 N20_4 0.7(7)
O19A_4 C19_4 N20_4 C21_4 -179.3(8)
C18_4 C19_4 N20_4 C21_4 -0.5(7)
O19A_4 C19_4 N20_4 C35_4 -5.1(11)
C18_4 C19_4 N20_4 C35_4 173.7(6)
C19_4 N20_4 C21_4 O21A_4 176.0(9)
C35_4 N20_4 C21_4 O21A_4 1.8(12)
C19_4 N20_4 C21_4 C22_4 0.2(7)
C35_4 N20_4 C21_4 C22_4 -174.0(6)
C17_4 C18_4 C22_4 C23_4 -0.1(10)
C19_4 C18_4 C22_4 C23_4 179.9(7)
C17_4 C18_4 C22_4 C21_4 179.5(7)
C19_4 C18_4 C22_4 C21_4 -0.5(7)
O21A_4 C21_4 C22_4 C23_4 4.1(14)
N20_4 C21_4 C22_4 C23_4 179.8(8)
O21A_4 C21_4 C22_4 C18_4 -175.4(9)
N20_4 C21_4 C22_4 C18_4 0.2(7)
C18_4 C22_4 C23_4 C24_4 0.5(10)
C21_4 C22_4 C23_4 C24_4 -178.9(7)
C22_4 C23_4 C24_4 C16_4 -0.8(10)
C22_4 C23_4 C24_4 C5_4 -174.7(8)
C17_4 C16_4 C24_4 C23_4 0.7(10)
C2_4 C16_4 C24_4 C23_4 -173.7(7)
C17_4 C16_4 C24_4 C5_4 175.0(7)
C2_4 C16_4 C24_4 C5_4 0.6(9)
C4_4 C5_4 C24_4 C23_4 114.2(9)
C6_4 C5_4 C24_4 C23_4 -9.2(12)
C7_4 C5_4 C24_4 C23_4 -134.5(8)
C4_4 C5_4 C24_4 C16_4 -59.8(10)
C6_4 C5_4 C24_4 C16_4 176.8(8)
C7_4 C5_4 C24_4 C16_4 51.5(9)
C10_4 N11_4 C25_4 C34_4 131.8(7)
C12_4 N11_4 C25_4 C34_4 -53.4(9)
C10_4 N11_4 C25_4 C26_4 -50.1(9)
C12_4 N11_4 C25_4 C26_4 124.7(7)
C34_4 C25_4 C26_4 C27_4 2.8(10)
N11_4 C25_4 C26_4 C27_4 -175.3(7)
C25_4 C26_4 C27_4 C28_4 0.3(11)
C26_4 C27_4 C28_4 N29_4 177.1(7)
C26_4 C27_4 C28_4 C33_4 -3.7(10)
C27_4 C28_4 N29_4 C30_4 174.9(7)
C33_4 C28_4 N29_4 C30_4 -4.3(10)
C27_4 C28_4 N29_4 Pd1_1 -19.0(9)
C33_4 C28_4 N29_4 Pd1_1 161.8(5)
C28_4 N29_4 C30_4 C31_4 1.0(11)
Pd1_1 N29_4 C30_4 C31_4 -165.7(7)
N29_4 C30_4 C31_4 C32_4 1.5(12)
C30_4 C31_4 C32_4 C33_4 -0.7(12)
C31_4 C32_4 C33_4 C28_4 -2.4(10)
C31_4 C32_4 C33_4 C34_4 179.4(8)
N29_4 C28_4 C33_4 C32_4 5.1(9)
C27_4 C28_4 C33_4 C32_4 -174.2(7)
N29_4 C28_4 C33_4 C34_4 -176.7(7)
C27_4 C28_4 C33_4 C34_4 4.0(9)
C26_4 C25_4 C34_4 C33_4 -2.4(10)
N11_4 C25_4 C34_4 C33_4 175.7(7)
C32_4 C33_4 C34_4 C25_4 177.1(8)
C28_4 C33_4 C34_4 C25_4 -1.1(10)
C21_4 N20_4 C35_4 C44_4 -134.5(8)
C19_4 N20_4 C35_4 C44_4 51.9(10)
C21_4 N20_4 C35_4 C36_4 46.7(10)
C19_4 N20_4 C35_4 C36_4 -126.8(7)
C44_4 C35_4 C36_4 C37_4 -3.0(10)
N20_4 C35_4 C36_4 C37_4 175.8(7)
C35_4 C36_4 C37_4 C38_4 0.1(10)
C36_4 C37_4 C38_4 N39_4 -176.2(7)
C36_4 C37_4 C38_4 C43_4 4.0(9)
C43_4 C38_4 N39_4 C40_4 5.4(9)
C37_4 C38_4 N39_4 C40_4 -174.5(7)
C43_4 C38_4 N39_4 Pd2_1 -165.8(5)
C37_4 C38_4 N39_4 Pd2_1 14.3(8)
C38_4 N39_4 C40_4 C41_4 -3.9(11)
Pd2_1 N39_4 C40_4 C41_4 167.4(6)
N39_4 C40_4 C41_4 C42_4 1.0(11)
C40_4 C41_4 C42_4 C43_4 0.5(11)
N39_4 C38_4 C43_4 C42_4 -4.0(9)
C37_4 C38_4 C43_4 C42_4 175.9(7)
N39_4 C38_4 C43_4 C44_4 175.0(7)
C37_4 C38_4 C43_4 C44_4 -5.1(9)
C41_4 C42_4 C43_4 C38_4 1.0(10)
C41_4 C42_4 C43_4 C44_4 -178.0(8)
C36_4 C35_4 C44_4 C43_4 1.8(10)
N20_4 C35_4 C44_4 C43_4 -177.0(7)
C38_4 C43_4 C44_4 C35_4 2.3(10)
C42_4 C43_4 C44_4 C35_4 -178.8(7)
C10_6 C1_6 C2_6 C7_6 1.2(15)
C14_6 C1_6 C2_6 C7_6 -141.9(10)
C10_6 C1_6 C2_6 C3_6 142.5(9)
C14_6 C1_6 C2_6 C3_6 -0.6(10)
C1_6 C2_6 C3_6 C15_6 1.3(11)
C7_6 C2_6 C3_6 C15_6 144.7(10)
C1_6 C2_6 C3_6 C4_6 -143.8(9)
C7_6 C2_6 C3_6 C4_6 -0.4(14)
C15_6 C3_6 C4_6 C5_6 -141.1(10)
C2_6 C3_6 C4_6 C5_6 -0.4(14)
C15_6 C3_6 C4_6 C18_6 -1.3(13)
C2_6 C3_6 C4_6 C18_6 139.4(10)
C18_6 C4_6 C5_6 C6_6 -140.4(10)
C3_6 C4_6 C5_6 C6_6 1.6(14)
C18_6 C4_6 C5_6 C20_6 0.4(11)
C3_6 C4_6 C5_6 C20_6 142.3(9)
C4_6 C5_6 C6_6 C23_6 136.2(12)
C20_6 C5_6 C6_6 C23_6 1.1(17)
C4_6 C5_6 C6_6 C7_6 -1.9(15)
C20_6 C5_6 C6_6 C7_6 -137.0(11)
C1_6 C2_6 C7_6 C6_6 137.3(11)
C3_6 C2_6 C7_6 C6_6 0.0(15)
C1_6 C2_6 C7_6 C8_6 -2.6(14)
C3_6 C2_6 C7_6 C8_6 -139.8(9)
C5_6 C6_6 C7_6 C2_6 1.1(16)
C23_6 C6_6 C7_6 C2_6 -140.9(11)
C5_6 C6_6 C7_6 C8_6 143.3(10)
C23_6 C6_6 C7_6 C8_6 1.3(13)
C2_6 C7_6 C8_6 C9_6 3.6(13)
C6_6 C7_6 C8_6 C9_6 -141.3(10)
C2_6 C7_6 C8_6 C24_6 144.6(9)
C6_6 C7_6 C8_6 C24_6 -0.3(12)
C24_6 C8_6 C9_6 C10_6 -136.9(10)
C7_6 C8_6 C9_6 C10_6 -3.3(14)
C24_6 C8_6 C9_6 C27_6 3.5(15)
C7_6 C8_6 C9_6 C27_6 137.1(9)
C2_6 C1_6 C10_6 C11_6 -137.1(10)
C14_6 C1_6 C10_6 C11_6 2.9(13)
C2_6 C1_6 C10_6 C9_6 -0.6(13)
C14_6 C1_6 C10_6 C9_6 139.4(10)
C8_6 C9_6 C10_6 C1_6 1.8(13)
C27_6 C9_6 C10_6 C1_6 -143.0(8)
C8_6 C9_6 C10_6 C11_6 143.2(9)
C27_6 C9_6 C10_6 C11_6 -1.5(10)
C1_6 C10_6 C11_6 C12_6 -1.0(13)
C9_6 C10_6 C11_6 C12_6 -140.3(9)
C1_6 C10_6 C11_6 C28_6 140.3(9)
C9_6 C10_6 C11_6 C28_6 1.0(9)
C10_6 C11_6 C12_6 C31_6 137.2(10)
C28_6 C11_6 C12_6 C31_6 1.7(15)
C10_6 C11_6 C12_6 C13_6 -2.6(13)
C28_6 C11_6 C12_6 C13_6 -138.2(10)
C11_6 C12_6 C13_6 C14_6 4.4(13)
C31_6 C12_6 C13_6 C14_6 -140.0(10)
C11_6 C12_6 C13_6 C33_6 143.8(9)
C31_6 C12_6 C13_6 C33_6 -0.6(12)
C33_6 C13_6 C14_6 C15_6 4.3(15)
C12_6 C13_6 C14_6 C15_6 138.1(10)
C33_6 C13_6 C14_6 C1_6 -136.3(11)
C12_6 C13_6 C14_6 C1_6 -2.5(14)
C2_6 C1_6 C14_6 C13_6 144.1(10)
C10_6 C1_6 C14_6 C13_6 -1.0(14)
C2_6 C1_6 C14_6 C15_6 -0.2(11)
C10_6 C1_6 C14_6 C15_6 -145.2(9)
C4_6 C3_6 C15_6 C14_6 142.5(9)
C2_6 C3_6 C15_6 C14_6 -1.4(10)
C4_6 C3_6 C15_6 C16_6 1.4(14)
C2_6 C3_6 C15_6 C16_6 -142.4(9)
C13_6 C14_6 C15_6 C3_6 -144.3(10)
C1_6 C14_6 C15_6 C3_6 1.0(10)
C13_6 C14_6 C15_6 C16_6 -4.7(16)
C1_6 C14_6 C15_6 C16_6 140.6(10)
C3_6 C15_6 C16_6 C17_6 -1.7(14)
C14_6 C15_6 C16_6 C17_6 -136.9(11)
C3_6 C15_6 C16_6 C34_6 138.1(10)
C14_6 C15_6 C16_6 C34_6 2.9(15)
C15_6 C16_6 C17_6 C18_6 1.9(14)
C34_6 C16_6 C17_6 C18_6 -140.8(10)
C15_6 C16_6 C17_6 C36_6 143.1(9)
C34_6 C16_6 C17_6 C36_6 0.4(12)
C16_6 C17_6 C18_6 C4_6 -1.7(14)
C36_6 C17_6 C18_6 C4_6 -139.2(9)
C16_6 C17_6 C18_6 C19_6 135.7(10)
C36_6 C17_6 C18_6 C19_6 -1.8(14)
C5_6 C4_6 C18_6 C17_6 143.7(10)
C3_6 C4_6 C18_6 C17_6 1.3(13)
C5_6 C4_6 C18_6 C19_6 -0.3(11)
C3_6 C4_6 C18_6 C19_6 -142.7(9)
C17_6 C18_6 C19_6 C20_6 -142.5(10)
C4_6 C18_6 C19_6 C20_6 0.2(11)
C17_6 C18_6 C19_6 C38_6 2.0(14)
C4_6 C18_6 C19_6 C38_6 144.6(9)
C38_6 C19_6 C20_6 C21_6 -0.3(17)
C18_6 C19_6 C20_6 C21_6 141.7(10)
C38_6 C19_6 C20_6 C5_6 -141.9(10)
C18_6 C19_6 C20_6 C5_6 0.1(11)
C6_6 C5_6 C20_6 C21_6 -1.8(17)
C4_6 C5_6 C20_6 C21_6 -143.8(10)
C6_6 C5_6 C20_6 C19_6 141.8(11)
C4_6 C5_6 C20_6 C19_6 -0.3(11)
C19_6 C20_6 C21_6 C22_6 -137.4(12)
C5_6 C20_6 C21_6 C22_6 0.9(17)
C19_6 C20_6 C21_6 C40_6 2.1(16)
C5_6 C20_6 C21_6 C40_6 140.4(11)
C20_6 C21_6 C22_6 C23_6 0.4(18)
C40_6 C21_6 C22_6 C23_6 -141.2(11)
C20_6 C21_6 C22_6 C42_6 142.5(11)
C40_6 C21_6 C22_6 C42_6 0.9(14)
C5_6 C6_6 C23_6 C22_6 0.3(19)
C7_6 C6_6 C23_6 C22_6 142.4(12)
C5_6 C6_6 C23_6 C24_6 -143.9(11)
C7_6 C6_6 C23_6 C24_6 -1.7(13)
C42_6 C22_6 C23_6 C6_6 -137.4(13)
C21_6 C22_6 C23_6 C6_6 -1.1(18)
C42_6 C22_6 C23_6 C24_6 5.1(18)
C21_6 C22_6 C23_6 C24_6 141.4(11)
C6_6 C23_6 C24_6 C25_6 142.2(12)
C22_6 C23_6 C24_6 C25_6 -5.1(18)
C6_6 C23_6 C24_6 C8_6 1.5(13)
C22_6 C23_6 C24_6 C8_6 -145.8(11)
C9_6 C8_6 C24_6 C25_6 -4.0(16)
C7_6 C8_6 C24_6 C25_6 -144.0(10)
C9_6 C8_6 C24_6 C23_6 139.4(11)
C7_6 C8_6 C24_6 C23_6 -0.7(11)
C23_6 C24_6 C25_6 C43_6 2.8(17)
C8_6 C24_6 C25_6 C43_6 140.0(10)
C23_6 C24_6 C25_6 C26_6 -135.8(11)
C8_6 C24_6 C25_6 C26_6 1.4(15)
C24_6 C25_6 C26_6 C27_6 1.5(15)
C43_6 C25_6 C26_6 C27_6 -141.0(9)
C24_6 C25_6 C26_6 C45_6 140.7(10)
C43_6 C25_6 C26_6 C45_6 -1.8(11)
C45_6 C26_6 C27_6 C28_6 0.1(13)
C25_6 C26_6 C27_6 C28_6 135.9(10)
C45_6 C26_6 C27_6 C9_6 -137.9(9)
C25_6 C26_6 C27_6 C9_6 -2.0(14)
C8_6 C9_6 C27_6 C26_6 -0.6(14)
C10_6 C9_6 C27_6 C26_6 144.6(9)
C8_6 C9_6 C27_6 C28_6 -143.7(10)
C10_6 C9_6 C27_6 C28_6 1.4(10)
C26_6 C27_6 C28_6 C29_6 -1.3(14)
C9_6 C27_6 C28_6 C29_6 139.8(9)
C26_6 C27_6 C28_6 C11_6 -141.9(9)
C9_6 C27_6 C28_6 C11_6 -0.8(9)
C12_6 C11_6 C28_6 C27_6 141.3(10)
C10_6 C11_6 C28_6 C27_6 -0.1(9)
C12_6 C11_6 C28_6 C29_6 -2.1(14)
C10_6 C11_6 C28_6 C29_6 -143.5(8)
C27_6 C28_6 C29_6 C46_6 1.4(13)
C11_6 C28_6 C29_6 C46_6 139.7(9)
C27_6 C28_6 C29_6 C30_6 -137.5(10)
C11_6 C28_6 C29_6 C30_6 0.7(13)
C28_6 C29_6 C30_6 C31_6 1.0(14)
C46_6 C29_6 C30_6 C31_6 -140.7(10)
C28_6 C29_6 C30_6 C48_6 142.5(9)
C46_6 C29_6 C30_6 C48_6 0.8(11)
C29_6 C30_6 C31_6 C32_6 139.6(11)
C48_6 C30_6 C31_6 C32_6 2.5(18)
C29_6 C30_6 C31_6 C12_6 -1.5(15)
C48_6 C30_6 C31_6 C12_6 -138.6(11)
C11_6 C12_6 C31_6 C30_6 0.1(16)
C13_6 C12_6 C31_6 C30_6 143.7(10)
C11_6 C12_6 C31_6 C32_6 -145.0(11)
C13_6 C12_6 C31_6 C32_6 -1.5(13)
C30_6 C31_6 C32_6 C50_6 -2.8(18)
C12_6 C31_6 C32_6 C50_6 141.8(11)
C30_6 C31_6 C32_6 C33_6 -141.6(11)
C12_6 C31_6 C32_6 C33_6 3.0(13)
C14_6 C13_6 C33_6 C34_6 -2.3(15)
C12_6 C13_6 C33_6 C34_6 -141.2(10)
C14_6 C13_6 C33_6 C32_6 141.2(10)
C12_6 C13_6 C33_6 C32_6 2.3(12)
C31_6 C32_6 C33_6 C34_6 140.3(12)
C50_6 C32_6 C33_6 C34_6 -0.5(17)
C31_6 C32_6 C33_6 C13_6 -3.3(12)
C50_6 C32_6 C33_6 C13_6 -144.1(10)
C13_6 C33_6 C34_6 C35_6 137.5(11)
C32_6 C33_6 C34_6 C35_6 -0.5(18)
C13_6 C33_6 C34_6 C16_6 0.5(15)
C32_6 C33_6 C34_6 C16_6 -137.5(11)
C17_6 C16_6 C34_6 C33_6 142.2(10)
C15_6 C16_6 C34_6 C33_6 -0.8(14)
C17_6 C16_6 C34_6 C35_6 -1.3(12)
C15_6 C16_6 C34_6 C35_6 -144.4(9)
C33_6 C34_6 C35_6 C36_6 -140.1(12)
C16_6 C34_6 C35_6 C36_6 1.8(11)
C33_6 C34_6 C35_6 C51_6 1.9(17)
C16_6 C34_6 C35_6 C51_6 143.7(10)
C34_6 C35_6 C36_6 C37_6 141.8(9)
C51_6 C35_6 C36_6 C37_6 2.0(15)
C34_6 C35_6 C36_6 C17_6 -1.6(11)
C51_6 C35_6 C36_6 C17_6 -141.4(9)
C18_6 C17_6 C36_6 C37_6 1.0(13)
C16_6 C17_6 C36_6 C37_6 -142.7(9)
C18_6 C17_6 C36_6 C35_6 144.4(9)
C16_6 C17_6 C36_6 C35_6 0.7(11)
C35_6 C36_6 C37_6 C38_6 -139.3(9)
C17_6 C36_6 C37_6 C38_6 -0.4(12)
C35_6 C36_6 C37_6 C53_6 0.2(14)
C17_6 C36_6 C37_6 C53_6 139.1(9)
C36_6 C37_6 C38_6 C19_6 0.6(12)
C53_6 C37_6 C38_6 C19_6 -141.9(8)
C36_6 C37_6 C38_6 C39_6 144.6(8)
C53_6 C37_6 C38_6 C39_6 2.1(10)
C20_6 C19_6 C38_6 C37_6 138.5(11)
C18_6 C19_6 C38_6 C37_6 -1.3(12)
C20_6 C19_6 C38_6 C39_6 -2.5(15)
C18_6 C19_6 C38_6 C39_6 -142.3(9)
C37_6 C38_6 C39_6 C40_6 -142.7(9)
C19_6 C38_6 C39_6 C40_6 3.2(13)
C37_6 C38_6 C39_6 C54_6 -0.4(10)
C19_6 C38_6 C39_6 C54_6 145.5(8)
C38_6 C39_6 C40_6 C21_6 -1.4(15)
C54_6 C39_6 C40_6 C21_6 -138.4(10)
C38_6 C39_6 C40_6 C41_6 137.3(10)
C54_6 C39_6 C40_6 C41_6 0.3(14)
C20_6 C21_6 C40_6 C39_6 -1.3(16)
C22_6 C21_6 C40_6 C39_6 142.5(11)
C20_6 C21_6 C40_6 C41_6 -144.1(10)
C22_6 C21_6 C40_6 C41_6 -0.3(14)
C39_6 C40_6 C41_6 C56_6 -1.0(14)
C21_6 C40_6 C41_6 C56_6 143.4(10)
C39_6 C40_6 C41_6 C42_6 -144.9(10)
C21_6 C40_6 C41_6 C42_6 -0.4(12)
C23_6 C22_6 C42_6 C43_6 -3.2(19)
C21_6 C22_6 C42_6 C43_6 -143.4(11)
C23_6 C22_6 C42_6 C41_6 139.1(12)
C21_6 C22_6 C42_6 C41_6 -1.2(14)
C56_6 C41_6 C42_6 C43_6 2.4(16)
C40_6 C41_6 C42_6 C43_6 144.4(10)
C56_6 C41_6 C42_6 C22_6 -141.1(11)
C40_6 C41_6 C42_6 C22_6 1.0(13)
C22_6 C42_6 C43_6 C25_6 0.6(17)
C41_6 C42_6 C43_6 C25_6 -139.1(11)
C22_6 C42_6 C43_6 C44_6 138.4(11)
C41_6 C42_6 C43_6 C44_6 -1.3(14)
C24_6 C25_6 C43_6 C42_6 -0.5(17)
C26_6 C25_6 C43_6 C42_6 143.3(10)
C24_6 C25_6 C43_6 C44_6 -142.3(10)
C26_6 C25_6 C43_6 C44_6 1.5(11)
C42_6 C43_6 C44_6 C57_6 -1.4(14)
C25_6 C43_6 C44_6 C57_6 140.7(9)
C42_6 C43_6 C44_6 C45_6 -142.7(9)
C25_6 C43_6 C44_6 C45_6 -0.6(10)
C27_6 C26_6 C45_6 C44_6 142.5(9)
C25_6 C26_6 C45_6 C44_6 1.4(11)
C27_6 C26_6 C45_6 C46_6 1.0(12)
C25_6 C26_6 C45_6 C46_6 -140.1(8)
C57_6 C44_6 C45_6 C26_6 -143.1(8)
C43_6 C44_6 C45_6 C26_6 -0.5(10)
C57_6 C44_6 C45_6 C46_6 -0.2(11)
C43_6 C44_6 C45_6 C46_6 142.4(8)
C28_6 C29_6 C46_6 C47_6 -145.0(8)
C30_6 C29_6 C46_6 C47_6 -1.4(11)
C28_6 C29_6 C46_6 C45_6 -0.3(12)
C30_6 C29_6 C46_6 C45_6 143.3(9)
C26_6 C45_6 C46_6 C29_6 -0.9(12)
C44_6 C45_6 C46_6 C29_6 -139.2(8)
C26_6 C45_6 C46_6 C47_6 140.7(9)
C44_6 C45_6 C46_6 C47_6 2.4(11)
C29_6 C46_6 C47_6 C58_6 143.5(9)
C45_6 C46_6 C47_6 C58_6 -1.8(12)
C29_6 C46_6 C47_6 C48_6 1.4(9)
C45_6 C46_6 C47_6 C48_6 -143.9(8)
C31_6 C30_6 C48_6 C49_6 -0.3(16)
C29_6 C30_6 C48_6 C49_6 -142.7(10)
C31_6 C30_6 C48_6 C47_6 142.4(10)
C29_6 C30_6 C48_6 C47_6 0.0(10)
C58_6 C47_6 C48_6 C49_6 -0.2(13)
C46_6 C47_6 C48_6 C49_6 142.5(9)
C58_6 C47_6 C48_6 C30_6 -143.5(9)
C46_6 C47_6 C48_6 C30_6 -0.8(9)
C30_6 C48_6 C49_6 C50_6 -1.6(15)
C47_6 C48_6 C49_6 C50_6 -140.1(10)
C30_6 C48_6 C49_6 C60_6 152.7(9)
C47_6 C48_6 C49_6 C60_6 14.2(14)
C48_6 C49_6 C50_6 C51_6 143.6(10)
C60_6 C49_6 C50_6 C51_6 -13.6(12)
C48_6 C49_6 C50_6 C32_6 1.4(15)
C60_6 C49_6 C50_6 C32_6 -155.8(10)
C31_6 C32_6 C50_6 C51_6 -136.5(12)
C33_6 C32_6 C50_6 C51_6 0.1(16)
C31_6 C32_6 C50_6 C49_6 0.8(17)
C33_6 C32_6 C50_6 C49_6 137.4(11)
C49_6 C50_6 C51_6 C52_6 0.0(12)
C32_6 C50_6 C51_6 C52_6 141.4(10)
C49_6 C50_6 C51_6 C35_6 -139.9(10)
C32_6 C50_6 C51_6 C35_6 1.4(16)
C36_6 C35_6 C51_6 C50_6 134.6(11)
C34_6 C35_6 C51_6 C50_6 -2.3(16)
C36_6 C35_6 C51_6 C52_6 -3.2(14)
C34_6 C35_6 C51_6 C52_6 -140.2(10)
C50_6 C51_6 C52_6 C53_6 -140.9(9)
C35_6 C51_6 C52_6 C53_6 2.2(13)
C50_6 C51_6 C52_6 C60_6 13.2(11)
C35_6 C51_6 C52_6 C60_6 156.3(8)
C51_6 C52_6 C53_6 C54_6 138.1(9)
C60_6 C52_6 C53_6 C54_6 -12.5(12)
C51_6 C52_6 C53_6 C37_6 0.0(14)
C60_6 C52_6 C53_6 C37_6 -150.6(8)
C38_6 C37_6 C53_6 C52_6 142.0(9)
C36_6 C37_6 C53_6 C52_6 -1.3(13)
C38_6 C37_6 C53_6 C54_6 -2.9(9)
C36_6 C37_6 C53_6 C54_6 -146.1(8)
C52_6 C53_6 C54_6 C55_6 -2.0(12)
C37_6 C53_6 C54_6 C55_6 142.3(7)
C52_6 C53_6 C54_6 C39_6 -141.7(8)
C37_6 C53_6 C54_6 C39_6 2.6(8)
C40_6 C39_6 C54_6 C55_6 0.3(13)
C38_6 C39_6 C54_6 C55_6 -140.9(8)
C40_6 C39_6 C54_6 C53_6 139.8(9)
C38_6 C39_6 C54_6 C53_6 -1.5(9)
C53_6 C54_6 C55_6 C56_6 -136.3(8)
C39_6 C54_6 C55_6 C56_6 -0.2(11)
C53_6 C54_6 C55_6 C59_6 15.2(11)
C39_6 C54_6 C55_6 C59_6 151.2(8)
C42_6 C41_6 C56_6 C55_6 138.1(10)
C40_6 C41_6 C56_6 C55_6 1.2(13)
C42_6 C41_6 C56_6 C57_6 -0.7(15)
C40_6 C41_6 C56_6 C57_6 -137.7(9)
C54_6 C55_6 C56_6 C41_6 -0.6(12)
C59_6 C55_6 C56_6 C41_6 -155.0(8)
C54_6 C55_6 C56_6 C57_6 142.6(7)
C59_6 C55_6 C56_6 C57_6 -11.8(9)
C45_6 C44_6 C57_6 C58_6 -2.8(12)
C43_6 C44_6 C57_6 C58_6 -139.4(9)
C45_6 C44_6 C57_6 C56_6 139.6(9)
C43_6 C44_6 C57_6 C56_6 3.0(13)
C41_6 C56_6 C57_6 C44_6 -2.0(13)
C55_6 C56_6 C57_6 C44_6 -146.0(8)
C41_6 C56_6 C57_6 C58_6 145.5(9)
C55_6 C56_6 C57_6 C58_6 1.5(9)
C46_6 C47_6 C58_6 C57_6 -1.1(12)
C48_6 C47_6 C58_6 C57_6 135.4(9)
C46_6 C47_6 C58_6 C59_6 -148.3(8)
C48_6 C47_6 C58_6 C59_6 -11.8(12)
C44_6 C57_6 C58_6 C47_6 3.5(12)
C56_6 C57_6 C58_6 C47_6 -141.9(7)
C44_6 C57_6 C58_6 C59_6 154.5(7)
C56_6 C57_6 C58_6 C59_6 9.1(9)
C54_6 C55_6 C59_6 C60_6 -13.2(11)
C56_6 C55_6 C59_6 C60_6 140.4(7)
C54_6 C55_6 C59_6 C58_6 -137.7(8)
C56_6 C55_6 C59_6 C58_6 15.9(8)
C54_6 C55_6 C59_6 C62_6 108.9(8)
C56_6 C55_6 C59_6 C62_6 -97.5(8)
C47_6 C58_6 C59_6 C55_6 134.6(8)
C57_6 C58_6 C59_6 C55_6 -14.9(8)
C47_6 C58_6 C59_6 C60_6 9.5(11)
C57_6 C58_6 C59_6 C60_6 -140.0(7)
C47_6 C58_6 C59_6 C62_6 -112.7(9)
C57_6 C58_6 C59_6 C62_6 97.8(8)
C48_6 C49_6 C60_6 C59_6 -15.4(12)
C50_6 C49_6 C60_6 C59_6 140.8(8)
C48_6 C49_6 C60_6 C52_6 -136.5(9)
C50_6 C49_6 C60_6 C52_6 19.7(10)
C48_6 C49_6 C60_6 C61_6 109.8(10)
C50_6 C49_6 C60_6 C61_6 -94.0(9)
C55_6 C59_6 C60_6 C49_6 -112.1(8)
C58_6 C59_6 C60_6 C49_6 3.4(10)
C62_6 C59_6 C60_6 C49_6 125.9(7)
C55_6 C59_6 C60_6 C52_6 -0.6(10)
C58_6 C59_6 C60_6 C52_6 115.0(8)
C62_6 C59_6 C60_6 C52_6 -122.5(7)
C55_6 C59_6 C60_6 C61_6 122.6(7)
C58_6 C59_6 C60_6 C61_6 -121.8(7)
C62_6 C59_6 C60_6 C61_6 0.7(9)
C53_6 C52_6 C60_6 C49_6 135.0(8)
C51_6 C52_6 C60_6 C49_6 -19.0(10)
C53_6 C52_6 C60_6 C59_6 13.1(11)
C51_6 C52_6 C60_6 C59_6 -140.9(8)
C53_6 C52_6 C60_6 C61_6 -110.5(9)
C51_6 C52_6 C60_6 C61_6 95.5(8)
C49_6 C60_6 C61_6 C68_6 173.9(7)
C59_6 C60_6 C61_6 C68_6 -58.1(9)
C52_6 C60_6 C61_6 C68_6 67.9(9)
C49_6 C60_6 C61_6 C69_6 -72.3(9)
C59_6 C60_6 C61_6 C69_6 55.7(9)
C52_6 C60_6 C61_6 C69_6 -178.2(8)
C55_6 C59_6 C62_6 C74_6 172.7(8)
C60_6 C59_6 C62_6 C74_6 -60.4(9)
C58_6 C59_6 C62_6 C74_6 66.1(11)
C55_6 C59_6 C62_6 C63_6 -69.9(10)
C60_6 C59_6 C62_6 C63_6 57.1(10)
C58_6 C59_6 C62_6 C63_6 -176.5(8)
C74_6 C62_6 C63_6 C64_6 -130.1(10)
C59_6 C62_6 C63_6 C64_6 115.1(10)
C74_6 C62_6 C63_6 C68_6 53.4(10)
C59_6 C62_6 C63_6 C68_6 -61.4(10)
C68_6 C63_6 C64_6 C65_6 -0.9(12)
C62_6 C63_6 C64_6 C65_6 -177.3(8)
C63_6 C64_6 C65_6 C66_6 -0.6(13)
C64_6 C65_6 C66_6 C67_6 1.3(12)
C65_6 C66_6 C67_6 C68_6 -0.3(12)
C66_6 C67_6 C68_6 C63_6 -1.2(12)
C66_6 C67_6 C68_6 C61_6 174.6(8)
C64_6 C63_6 C68_6 C67_6 1.8(12)
C62_6 C63_6 C68_6 C67_6 178.8(7)
C64_6 C63_6 C68_6 C61_6 -174.7(7)
C62_6 C63_6 C68_6 C61_6 2.3(10)
C69_6 C61_6 C68_6 C67_6 130.4(10)
C60_6 C61_6 C68_6 C67_6 -117.8(10)
C69_6 C61_6 C68_6 C63_6 -53.5(10)
C60_6 C61_6 C68_6 C63_6 58.3(9)
C68_6 C61_6 C69_6 C74_6 53.7(11)
C60_6 C61_6 C69_6 C74_6 -60.3(10)
C68_6 C61_6 C69_6 C70_6 -133.4(10)
C60_6 C61_6 C69_6 C70_6 112.5(10)
C74_6 C69_6 C70_6 C71_6 0.1(14)
C61_6 C69_6 C70_6 C71_6 -172.1(8)
C69_6 C70_6 C71_6 C72_6 -0.8(15)
C70_6 C71_6 C72_6 C73_6 -0.5(17)
C71_6 C72_6 C73_6 C74_6 2.4(16)
C70_6 C69_6 C74_6 C73_6 1.8(16)
C61_6 C69_6 C74_6 C73_6 174.6(8)
C70_6 C69_6 C74_6 C62_6 -172.5(9)
C61_6 C69_6 C74_6 C62_6 0.3(12)
C72_6 C73_6 C74_6 C69_6 -3.1(15)
C72_6 C73_6 C74_6 C62_6 170.5(9)
C63_6 C62_6 C74_6 C69_6 -53.9(11)
C59_6 C62_6 C74_6 C69_6 61.3(11)
C63_6 C62_6 C74_6 C73_6 132.0(10)
C59_6 C62_6 C74_6 C73_6 -112.8(10)
C4_13a C5_13a O1_13a C2_13a -3(6)
C5_13a O1_13a C2_13a C3_13a -20(6)
O1_13a C2_13a C3_13a C4_13a 34(5)
O1_13a C5_13a C4_13a C3_13a 25(6)
C2_13a C3_13a C4_13a C5_13a -34(5)
C5_13b O1_13b C2_13b C3_13b -6(5)
C2_13b O1_13b C5_13b C4_13b 20(4)
C3_13b C4_13b C5_13b O1_13b -27(5)
O1_13b C2_13b C3_13b C4_13b -11(5)
C5_13b C4_13b C3_13b C2_13b 23(5)
C5_14 O1_14 C2_14 C3_14 9(3)
O1_14 C2_14 C3_14 C4_14 3(3)
C2_14 C3_14 C4_14 C5_14 -13(3)
C2_14 O1_14 C5_14 C4_14 -17(3)
C3_14 C4_14 C5_14 O1_14 18(3)
C5_15 O1_15 C2_15 C3_15 57(2)
O1_15 C2_15 C3_15 C4_15 -51(2)
C2_15 C3_15 C4_15 C5_15 23(2)
C2_15 O1_15 C5_15 C4_15 -40(2)
C3_15 C4_15 C5_15 O1_15 11(2)
C5_16 O1_16 C2_16 C3_16 35(3)
C2_16 O1_16 C5_16 C4_16 -3(3)
O1_16 C5_16 C4_16 C3_16 -30(3)
O1_16 C2_16 C3_16 C4_16 -56(3)
C5_16 C4_16 C3_16 C2_16 51(3)
